data_1573747
loop_
_publ_author_name
'Liu, Chao'
'Meng, Ru-Xin'
'Zhao, Lan-Cheng'
'Luo, Lipan'
'Tian, Yi-Qi'
'Shao, Yongliang'
'Tang, Qing'
'Wang, Likai'
'Yan, Jun'

_publ_section_title
;
 Atomic-Level Engineering of Single Ag1+ Sites Distribution on
 Titanium-Oxo Cluster Surface to Boost CO2 Electroreduction
;
_journal_name_full 'Chemical Science'
_journal_paper_doi 10.1039/D4SC07186G
_journal_year 2025
_chemical_formula_moiety 'C200 H221.83 Na O36 S20 Ti8'
_chemical_formula_sum 'C200 H221.72 Na O36 S20 Ti8'
_chemical_formula_weight 4248.87
_space_group_crystal_system monoclinic
_space_group_IT_number 14
_space_group_name_Hall '-P 2ybc'
_space_group_name_H-M_alt 'P 1 21/c 1'
_atom_sites_solution_hydrogens mixed
_atom_sites_solution_primary dual
_audit_creation_date 2024-04-19
_audit_creation_method
;
Olex2 1.5
(compiled 2024.02.16 svn.r378c4104 for OlexSys, GUI svn.r6928)
;
_audit_update_record
;
2024-04-19 deposited with the CCDC.	2025-01-09 downloaded from the CCDC.
;
_cell_angle_alpha 90
_cell_angle_beta 91.7590(10)
_cell_angle_gamma 90
_cell_formula_units_Z 4
_cell_length_a 33.1669(3)
_cell_length_b 21.7916(2)
_cell_length_c 35.9210(6)
_cell_measurement_reflns_used 29685
_cell_measurement_temperature 150.00(10)
_cell_measurement_theta_max 75.1710
_cell_measurement_theta_min 2.4460
_cell_volume 25950.0(5)
_computing_cell_refinement 'CrysAlisPro 1.171.42.93a (Rigaku OD, 2023)'
_computing_data_collection 'CrysAlisPro 1.171.42.93a (Rigaku OD, 2023)'
_computing_data_reduction 'CrysAlisPro 1.171.42.93a (Rigaku OD, 2023)'
_computing_molecular_graphics 'Olex2 1.5 (Dolomanov et al., 2009)'
_computing_publication_material 'Olex2 1.5 (Dolomanov et al., 2009)'
_computing_structure_refinement 'SHELXL 2018/3 (Sheldrick, 2015)'
_computing_structure_solution 'SHELXT 2014/5 (Sheldrick, 2014)'
_diffrn_ambient_environment N~2~
_diffrn_ambient_temperature 150.00(10)
_diffrn_detector 'Bruker APEX2 area detector'
_diffrn_detector_area_resol_mean 7.9
_diffrn_detector_type 'CCD area detector'
_diffrn_measured_fraction_theta_full 0.996
_diffrn_measured_fraction_theta_max 0.951
_diffrn_measurement_details
;
List of Runs (angles in degrees, time in seconds):

  # Type    Start    End  Width  t~exp~   \w     \q     \k     \f   Frames
#--------------------------------------------------------------------------
  1  \w   -122.00 -42.00   0.50    8.00    --  -45.27 -30.00 -14.00  160
  2  \w     66.00  96.00   0.50    8.00    --   45.27  30.00 146.00   60
  3  \w    -21.00   5.00   0.50    8.00    --   45.27 -30.00 -14.00   52
  4  \w     37.00  64.00   0.50    8.00    --   45.27  30.00 146.00   54
  5  \w   -176.00 -81.00   0.50   20.00    -- -100.00 -30.00 -14.00  190
  6  \w     90.00 116.00   0.50   20.00    --  109.64  30.00 146.00   52
  7  \w    -94.00 -23.00   0.50    8.00    --  -45.27 125.00-120.00  142
  8  \w    -38.00  27.00   0.50    8.00    --  -45.27  30.00 146.00  130
  9  \w    -27.00  23.00   0.50    8.00    --   45.27 -19.00-180.00  100
 10  \w    -12.00  24.00   0.50    8.00    --   45.27 -19.00-120.00   72
 11  \w    -53.00 -26.00   0.50   20.00    -- -100.00  45.00 -90.00   54
 12  \w    -54.00 -29.00   0.50   20.00    -- -100.00  45.00 -30.00   50
 13  \w    -52.00 -25.00   0.50   20.00    -- -100.00  45.00-120.00   54
 14  \w    -53.00 -27.00   0.50   20.00    -- -100.00  45.00 150.00   52
 15  \w    -54.00 -26.00   0.50   20.00    -- -100.00  45.00-150.00   56
 16  \w    -74.00 -34.00   0.50   20.00    -- -100.00  61.00 120.00   80
 17  \w    -51.00 -26.00   0.50   20.00    -- -100.00  45.00  30.00   50
 18  \w    -53.00 -27.00   0.50   20.00    -- -100.00  45.00 -60.00   52
 19  \w    -67.00 -28.00   0.50   20.00    -- -100.00  61.00 -30.00   78
 20  \w    -53.00 -27.00   0.50   20.00    -- -100.00  45.00  90.00   52
 21  \w    -51.00 -26.00   0.50   20.00    -- -100.00  45.00-180.00   50
 22  \w    -65.00 -32.00   0.50   20.00    -- -100.00  61.00-150.00   66
 23  \w    -57.00 -30.00   0.50   20.00    -- -100.00  61.00  60.00   54
 24  \w     39.00  67.00   0.50   20.00    --  109.64 -61.00-120.00   56
 25  \w     76.00 102.00   0.50   20.00    --  109.64 -77.00-120.00   52
 26  \w     43.00  69.00   0.50   20.00    --  109.64 -77.00-120.00   52
 27  \w     44.00 103.00   0.50   20.00    --  109.64 -77.00  60.00  118
 28  \w     40.00  67.00   0.50   20.00    --  109.64 -61.00-180.00   54
 29  \w     41.00  66.00   0.50   20.00    --  109.64 -61.00 -90.00   50
 30  \w     43.00  68.00   0.50   20.00    --  109.64 -61.00  90.00   50
 31  \w     40.00 102.00   0.50   20.00    --  109.64-125.00 -90.00  124
 32  \w     41.00  68.00   0.50   20.00    --  109.64 -61.00  60.00   54
 33  \w     72.00 105.00   0.50   20.00    --  109.64-125.00-120.00   66
 34  \w     39.00 103.00   0.50   20.00    --  109.64 -77.00   0.00  128
 35  \w     42.00  69.00   0.50   20.00    --  109.64-125.00-120.00   54
;
_diffrn_measurement_device 'three-circle diffractometer'
_diffrn_measurement_device_type 'Bruker SMART APEX2 area detector'
_diffrn_measurement_method '\w and \f scans'
_diffrn_orient_matrix_type 'CrysAlisPro convention (1999,Acta A55,543-557)'
_diffrn_orient_matrix_UB_11 -0.0109058000
_diffrn_orient_matrix_UB_12 0.0112681000
_diffrn_orient_matrix_UB_13 -0.0414213000
_diffrn_orient_matrix_UB_21 0.0426944000
_diffrn_orient_matrix_UB_22 0.0254656000
_diffrn_orient_matrix_UB_23 -0.0058845000
_diffrn_orient_matrix_UB_31 0.0147868000
_diffrn_orient_matrix_UB_32 -0.0649775000
_diffrn_orient_matrix_UB_33 -0.0094918000
_diffrn_radiation_monochromator 'mirror optics'
_diffrn_radiation_probe x-ray
_diffrn_radiation_type 'Cu K\a'
_diffrn_radiation_wavelength 1.54184
_diffrn_reflns_av_R_equivalents 0.0860
_diffrn_reflns_av_unetI/netI 0.0712
_diffrn_reflns_Laue_measured_fraction_full 0.996
_diffrn_reflns_Laue_measured_fraction_max 0.951
_diffrn_reflns_limit_h_max 41
_diffrn_reflns_limit_h_min -41
_diffrn_reflns_limit_k_max 9
_diffrn_reflns_limit_k_min -27
_diffrn_reflns_limit_l_max 44
_diffrn_reflns_limit_l_min -44
_diffrn_reflns_number 198731
_diffrn_reflns_point_group_measured_fraction_full 0.996
_diffrn_reflns_point_group_measured_fraction_max 0.951
_diffrn_reflns_theta_full 67.684
_diffrn_reflns_theta_max 76.589
_diffrn_reflns_theta_min 2.372
_diffrn_source 'microfocus sealed X-ray tube'
_diffrn_source_type 'Incoatec I\ms'
_exptl_absorpt_coefficient_mu 3.959
_exptl_absorpt_correction_T_max 1.00000
_exptl_absorpt_correction_T_min 0.82031
_exptl_absorpt_correction_type multi-scan
_exptl_absorpt_process_details
;
CrysAlisPro 1.171.42.93a (Rigaku Oxford Diffraction, 2023)
Empirical absorption correction using spherical harmonics,
implemented in SCALE3 ABSPACK scaling algorithm.
;
_exptl_crystal_colour 'clear yellowish yellow'
_exptl_crystal_colour_lustre clear
_exptl_crystal_colour_modifier yellowish
_exptl_crystal_colour_primary yellow
_exptl_crystal_density_diffrn 1.088
_exptl_crystal_description block
_exptl_crystal_F_000 8867
_exptl_crystal_size_max 0.5
_exptl_crystal_size_mid 0.4
_exptl_crystal_size_min 0.3
_refine_diff_density_max 0.896
_refine_diff_density_min -0.737
_refine_diff_density_rms 0.093
_refine_ls_extinction_method none
_refine_ls_goodness_of_fit_ref 1.047
_refine_ls_hydrogen_treatment constr
_refine_ls_matrix_type full
_refine_ls_number_parameters 2764
_refine_ls_number_reflns 51889
_refine_ls_number_restraints 958
_refine_ls_restrained_S_all 1.047
_refine_ls_R_factor_all 0.1465
_refine_ls_R_factor_gt 0.0980
_refine_ls_shift/su_max 0.002
_refine_ls_shift/su_mean 0.000
_refine_ls_structure_factor_coef Fsqd
_refine_ls_weighting_details 'w=1/[\s^2^(Fo^2^)+(0.1862P)^2^+7.3358P] where P=(Fo^2^+2Fc^2^)/3'
_refine_ls_weighting_scheme calc
_refine_ls_wR_factor_gt 0.2910
_refine_ls_wR_factor_ref 0.3272
_reflns_Friedel_coverage 0.000
_reflns_number_gt 27120
_reflns_number_total 51889
_reflns_threshold_expression 'I > 2\s(I)'
_cod_data_source_file d4sc07186g2.cif
_cod_data_source_block Ti8L5
_cod_database_code 1573747
_shelx_shelxl_version_number 2018/3
_shelx_space_group_comment
;
The symmetry employed for this shelxl refinement is uniquely defined
by the following loop, which should always be used as a source of
symmetry information in preference to the above space-group names.
They are only intended as comments.
;
_shelx_estimated_absorpt_t_max 0.383
_shelx_estimated_absorpt_t_min 0.242
_olex2_refinement_description
;
1. Fixed Uiso
 At 1.2 times of:
  All C(H) groups
 At 1.5 times of:
  All C(H,H) groups, All C(H,H,H) groups, All O(H) groups
2. Restrained distances
 C27-C26
 1.5 with sigma of 0.01
 C71-C67
 2.2 with sigma of 0.01
 C90-C88
 2.2 with sigma of 0.01
 C69-C67
 2.2 with sigma of 0.01
 C84-C82
 2.4 with sigma of 0.01
 C72-C66
 1.5 with sigma of 0.01
 C72-C67
 1.5 with sigma of 0.01
 C27-C13
 1.5 with sigma of 0.01
 C46-C56
 2.2 with sigma of 0.01
 C20-C76
 2.2 with sigma of 0.01
 C32-C29
 2.2 with sigma of 0.01
 C24-C87
 2.2 with sigma of 0.01
 C61-C18
 2.2 with sigma of 0.01
 C12-C24 \\sim C12-C61
 with sigma of 0.02
 C12-C87 \\sim C12-C64
 with sigma of 0.02
 C12-C62 \\sim C12-C18
 with sigma of 0.02
 C27-C22 \\sim C27-C21
 with sigma of 0.02
 C27-C13 \\sim C27-C26
 with sigma of 0.02
 C27-C23 \\sim C27-C25
 with sigma of 0.02
 C33-C10 \\sim C33-C29
 with sigma of 0.02
 C33-C28 \\sim C33-C30
 with sigma of 0.02
 C33-C31 \\sim C33-C32
 with sigma of 0.02
 C40-C38 \\sim C40-C39
 with sigma of 0.02
 C40-C37 \\sim C40-C34
 with sigma of 0.02
 C40-C35 \\sim C40-C36
 with sigma of 0.02
 C42-C48 \\sim C46-C48
 with sigma of 0.02
 C48-C43 \\sim C48-C56
 with sigma of 0.02
 C48-C41 \\sim C48-C47
 with sigma of 0.02
 C8-C17 \\sim C8-C15
 with sigma of 0.02
 C8-C14 \\sim C8-C76
 with sigma of 0.02
 C8-C19 \\sim C8-C20
 with sigma of 0.02
 C53-C50 \\sim C53-C54
 with sigma of 0.02
 C53-C51 \\sim C53-C52
 with sigma of 0.02
 C53-C11 \\sim C53-C49
 with sigma of 0.02
 C9-C60 \\sim C9-C63
 with sigma of 0.02
 C9-C55 \\sim C9-C57
 with sigma of 0.02
 C9-C58 \\sim C9-C59
 with sigma of 0.02
 C72-C70 \\sim C72-C71
 with sigma of 0.02
 C72-C68 \\sim C72-C69
 with sigma of 0.02
 C72-C66 \\sim C72-C67
 with sigma of 0.02
 C81-C79 \\sim C81-C80
 with sigma of 0.02
 C81-C74 \\sim C81-C78
 with sigma of 0.02
 C81-C75 \\sim C81-C73
 with sigma of 0.02
 C85-C16 \\sim C84-C16
 with sigma of 0.02
 C83-C16 \\sim C82-C16
 with sigma of 0.02
 C16-C45 \\sim C16-C44
 with sigma of 0.02
 C91-H91A \\sim C77-H91A
 with sigma of 0.02
 C91-H91B \\sim C77-H91B
 with sigma of 0.02
 C91-H91C \\sim C77-H91C
 with sigma of 0.02
 C91-C92 \\sim C77-C92
 with sigma of 0.02
 C92-C86 \\sim C92-C88
 with sigma of 0.02
 C92-C89 \\sim C92-C90
 with sigma of 0.02
 C86-H86A \\sim C88-H86A
 with sigma of 0.02
 C86-H86B \\sim C88-H86B
 with sigma of 0.02
 C86-H86C \\sim C88-H86C
 with sigma of 0.02
 C89-H89A \\sim C90-H89A
 with sigma of 0.02
 C89-H89B \\sim C90-H89B
 with sigma of 0.02
 C89-H89C \\sim C90-H89C
 with sigma of 0.02
 C7-C1 \\sim C7-C2
 with sigma of 0.02
 C7-C5 \\sim C7-C6
 with sigma of 0.02
 C7-C3 \\sim C7-C4
 with sigma of 0.02
3. Uiso/Uaniso restraints and constraints
C77 \\sim C86 \\sim C88 \\sim C89 \\sim C90 \\sim C91 \\sim C92: within 2A with
sigma of 0.01 and sigma for terminal atoms of 0.02 within 2A
C1 \\sim C2 \\sim C3 \\sim C4 \\sim C5 \\sim C6 \\sim C7: within 2A with sigma
of 0.01 and sigma for terminal atoms of 0.02 within 2A
C85 \\sim C44 \\sim C45 \\sim C82 \\sim C83 \\sim C84 \\sim C16: within 2A with
sigma of 0.01 and sigma for terminal atoms of 0.02 within 2A
C12 \\sim C24 \\sim C62 \\sim C87 \\sim C61 \\sim C64 \\sim C18: within 2A with
sigma of 0.01 and sigma for terminal atoms of 0.02 within 2A
C27 \\sim C13 \\sim C22 \\sim C23 \\sim C21 \\sim C25 \\sim C26: within 2A with
sigma of 0.01 and sigma for terminal atoms of 0.02 within 2A
C33 \\sim C10 \\sim C28 \\sim C31 \\sim C29 \\sim C30 \\sim C32: within 2A with
sigma of 0.01 and sigma for terminal atoms of 0.02 within 2A
C40 \\sim C35 \\sim C37 \\sim C38 \\sim C34 \\sim C36 \\sim C39: within 2A with
sigma of 0.01 and sigma for terminal atoms of 0.02 within 2A
C48 \\sim C41 \\sim C42 \\sim C43 \\sim C46 \\sim C47 \\sim C56: within 2A with
sigma of 0.01 and sigma for terminal atoms of 0.02 within 2A
C53 \\sim C11 \\sim C50 \\sim C51 \\sim C49 \\sim C52 \\sim C54: within 2A with
sigma of 0.01 and sigma for terminal atoms of 0.02 within 2A
C8 \\sim C14 \\sim C17 \\sim C19 \\sim C15 \\sim C76 \\sim C20: within 2A with
sigma of 0.01 and sigma for terminal atoms of 0.02 within 2A
C9 \\sim C55 \\sim C58 \\sim C60 \\sim C57 \\sim C59 \\sim C63: within 2A with
sigma of 0.01 and sigma for terminal atoms of 0.02 within 2A
C72 \\sim C66 \\sim C68 \\sim C70 \\sim C67 \\sim C69 \\sim C71: within 2A with
sigma of 0.01 and sigma for terminal atoms of 0.02 within 2A
C81 \\sim C75 \\sim C74 \\sim C79 \\sim C73 \\sim C78 \\sim C80: within 2A with
sigma of 0.01 and sigma for terminal atoms of 0.02 within 2A
C89 \\sim C91 \\sim C86 \\sim C92: within 2A with sigma of 0.01 and sigma for
terminal atoms of 0.02 within 2A
Uanis(C15) \\sim Ueq, Uanis(C72) \\sim Ueq, Uanis(C30) \\sim Ueq, Uanis(C78)
\\sim Ueq: with sigma of 0.01 and sigma for terminal atoms of 0.02
4. Others
 Sof(C61)=Sof(H61A)=Sof(H61B)=Sof(H61C)=Sof(C64)=Sof(H64A)=Sof(H64B)=Sof(H64C)=
 Sof(C18)=Sof(H18A)=Sof(H18B)=Sof(H18C)=1-FVAR(1)
 Sof(C24)=Sof(H24A)=Sof(H24B)=Sof(H24C)=Sof(C62)=Sof(H62A)=Sof(H62B)=Sof(H62C)=
 Sof(C87)=Sof(H87A)=Sof(H87B)=Sof(H87C)=FVAR(1)
 Sof(C21)=Sof(H21A)=Sof(H21B)=Sof(H21C)=Sof(C25)=Sof(H25A)=Sof(H25B)=Sof(H25C)=
 Sof(C26)=Sof(H26A)=Sof(H26B)=Sof(H26C)=1-FVAR(2)
 Sof(C13)=Sof(H13A)=Sof(H13B)=Sof(H13C)=Sof(C22)=Sof(H22A)=Sof(H22B)=Sof(H22C)=
 Sof(C23)=Sof(H23A)=Sof(H23B)=Sof(H23C)=FVAR(2)
 Sof(C29)=Sof(H29A)=Sof(H29B)=Sof(H29C)=Sof(C30)=Sof(H30A)=Sof(H30B)=Sof(H30C)=
 Sof(C32)=Sof(H32A)=Sof(H32B)=Sof(H32C)=1-FVAR(3)
 Sof(C10)=Sof(H10A)=Sof(H10B)=Sof(H10C)=Sof(C28)=Sof(H28A)=Sof(H28B)=Sof(H28C)=
 Sof(C31)=Sof(H31A)=Sof(H31B)=Sof(H31C)=FVAR(3)
 Sof(C34)=Sof(H34A)=Sof(H34B)=Sof(H34C)=Sof(C36)=Sof(H36A)=Sof(H36B)=Sof(H36C)=
 Sof(C39)=Sof(H39A)=Sof(H39B)=Sof(H39C)=1-FVAR(4)
 Sof(C35)=Sof(H35A)=Sof(H35B)=Sof(H35C)=Sof(C37)=Sof(H37A)=Sof(H37B)=Sof(H37C)=
 Sof(C38)=Sof(H38A)=Sof(H38B)=Sof(H38C)=FVAR(4)
 Sof(C46)=Sof(H46A)=Sof(H46B)=Sof(H46C)=Sof(C47)=Sof(H47A)=Sof(H47B)=Sof(H47C)=
 Sof(C56)=Sof(H56A)=Sof(H56B)=Sof(H56C)=1-FVAR(5)
 Sof(C41)=Sof(H41A)=Sof(H41B)=Sof(H41C)=Sof(C42)=Sof(H42A)=Sof(H42B)=Sof(H42C)=
 Sof(C43)=Sof(H43A)=Sof(H43B)=Sof(H43C)=FVAR(5)
 Sof(C15)=Sof(H15A)=Sof(H15B)=Sof(H15C)=Sof(C76)=Sof(H76A)=Sof(H76B)=Sof(H76C)=
 Sof(C20)=Sof(H20A)=Sof(H20B)=Sof(H20C)=1-FVAR(6)
 Sof(C14)=Sof(H14A)=Sof(H14B)=Sof(H14C)=Sof(C17)=Sof(H17A)=Sof(H17B)=Sof(H17C)=
 Sof(C19)=Sof(H19A)=Sof(H19B)=Sof(H19C)=FVAR(6)
 Sof(C49)=Sof(H49A)=Sof(H49B)=Sof(H49C)=Sof(C52)=Sof(H52A)=Sof(H52B)=Sof(H52C)=
 Sof(C54)=Sof(H54A)=Sof(H54B)=Sof(H54C)=1-FVAR(7)
 Sof(C11)=Sof(H11A)=Sof(H11B)=Sof(H11C)=Sof(C50)=Sof(H50A)=Sof(H50B)=Sof(H50C)=
 Sof(C51)=Sof(H51A)=Sof(H51B)=Sof(H51C)=FVAR(7)
 Sof(C57)=Sof(H57A)=Sof(H57B)=Sof(H57C)=Sof(C59)=Sof(H59A)=Sof(H59B)=Sof(H59C)=
 Sof(C63)=Sof(H63A)=Sof(H63B)=Sof(H63C)=1-FVAR(8)
 Sof(C55)=Sof(H55A)=Sof(H55B)=Sof(H55C)=Sof(C58)=Sof(H58A)=Sof(H58B)=Sof(H58C)=
 Sof(C60)=Sof(H60A)=Sof(H60B)=Sof(H60C)=FVAR(8)
 Sof(C67)=Sof(H67A)=Sof(H67B)=Sof(H67C)=Sof(C69)=Sof(H69A)=Sof(H69B)=Sof(H69C)=
 Sof(C71)=Sof(H71A)=Sof(H71B)=Sof(H71C)=1-FVAR(9)
 Sof(C66)=Sof(H66A)=Sof(H66B)=Sof(H66C)=Sof(C68)=Sof(H68A)=Sof(H68B)=Sof(H68C)=
 Sof(C70)=Sof(H70A)=Sof(H70B)=Sof(H70C)=FVAR(9)
 Sof(C73)=Sof(H73A)=Sof(H73B)=Sof(H73C)=Sof(C78)=Sof(H78A)=Sof(H78B)=Sof(H78C)=
 Sof(C80)=Sof(H80A)=Sof(H80B)=Sof(H80C)=1-FVAR(10)
 Sof(C75)=Sof(H75A)=Sof(H75B)=Sof(H75C)=Sof(C74)=Sof(H74A)=Sof(H74B)=Sof(H74C)=
 Sof(C79)=Sof(H79A)=Sof(H79B)=Sof(H79C)=FVAR(10)
 Sof(H91A)=Sof(H91B)=Sof(H91C)=Sof(H86A)=Sof(H86B)=Sof(H86C)=Sof(H89A)=
 Sof(H89B)=Sof(H89C)=FVAR(11)
 Sof(C84)=Sof(H84A)=Sof(H84B)=Sof(H84C)=Sof(C82)=Sof(H82A)=Sof(H82B)=Sof(H82C)=
 Sof(C44)=Sof(H44A)=Sof(H44B)=Sof(H44C)=1-FVAR(12)
 Sof(C85)=Sof(H85A)=Sof(H85B)=Sof(H85C)=Sof(C83)=Sof(H83A)=Sof(H83B)=Sof(H83C)=
 Sof(C45)=Sof(H45A)=Sof(H45B)=Sof(H45C)=FVAR(12)
 Sof(C77)=Sof(H77A)=Sof(H77B)=Sof(H77C)=Sof(C88)=Sof(H88A)=Sof(H88B)=Sof(H88C)=
 Sof(C90)=Sof(H90A)=Sof(H90B)=Sof(H90C)=1-FVAR(13)
 Sof(C91)=Sof(C86)=Sof(C89)=FVAR(13)
 Sof(C2)=Sof(H2A)=Sof(H2B)=Sof(H2C)=Sof(C4)=Sof(H4A)=Sof(H4B)=Sof(H4C)=Sof(C6)=
 Sof(H6A)=Sof(H6B)=Sof(H6C)=1-FVAR(14)
 Sof(C1)=Sof(H1A)=Sof(H1B)=Sof(H1C)=Sof(C5)=Sof(H5A)=Sof(H5B)=Sof(H5C)=Sof(C3)=
 Sof(H3A)=Sof(H3B)=Sof(H3C)=FVAR(14)
 Fixed Sof: Na1(0.5) Na01(0.5)
5.a Riding coordinates:
 C05A(H05A,H05B,H05C), C05G(H05E,H05F,H05G), C05I(H05H,H05I,H05J), C05Q(H05K,
 H05L,H05M), C05R(H05N,H05P,H05Q), C05T(H05R,H05S,H05T), C05W(H05U,H05V,H05W),
 C05X(H05X,H05Y,H), C05Y(H05Z,HA,HB), C05Z(H05,HC,HD), C06B(H06A,H06B,H06C),
 C85(H85A,H85B,H85C), C06D(H06D,H06E,H06F), C06E(H06G,H06H,H06I), C06G(H06J,
 H06K,H06L), C1(H1A,H1B,H1C), C83(H83A,H83B,H83C), C91(H91A,H91B,H91C), C5(H5A,
 H5B,H5C), C86(H86A,H86B,H86C), C062(H06M,H06N,H06O), C063(H06P,H06Q,H06R),
 C066(H06S,H06T,H06U), C067(H06V,H06W,H06X), C068(H06Y,HE,HF), C069(H06Z,HG),
 C070(H07A,H07B,H07C), C3(H3A,H3B,H3C), C89(H89A,H89B,H89C), C45(H45A,H45B,
 H45C), C75(H75A,H75B,H75C), C74(H74A,H74B,H74C), C79(H79A,H79B,H79C), C10(H10A,
 H10B,H10C), C11(H11A,H11B,H11C), C13(H13A,H13B,H13C), C24(H24A,H24B,H24C),
 C62(H62A,H62B,H62C), C87(H87A,H87B,H87C), C22(H22A,H22B,H22C), C23(H23A,H23B,
 H23C), C28(H28A,H28B,H28C), C31(H31A,H31B,H31C), C35(H35A,H35B,H35C), C37(H37A,
 H37B,H37C), C38(H38A,H38B,H38C), C41(H41A,H41B,H41C), C42(H42A,H42B,H42C),
 C43(H43A,H43B,H43C), C50(H50A,H50B,H50C), C51(H51A,H51B,H51C), C55(H55A,H55B,
 H55C), C58(H58A,H58B,H58C), C60(H60A,H60B,H60C), C14(H14A,H14B,H14C), C17(H17A,
 H17B,H17C), C19(H19A,H19B,H19C), C66(H66A,H66B,H66C), C68(H68A,H68B,H68C),
 C70(H70A,H70B,H70C), C73(H73A,H73B,H73C), C78(H78A,H78B,H78C), C80(H80A,H80B,
 H80C), C15(H15A,H15B,H15C), C76(H76A,H76B,H76C), C61(H61A,H61B,H61C), C64(H64A,
 H64B,H64C), C18(H18A,H18B,H18C), C21(H21A,H21B,H21C), C20(H20A,H20B,H20C),
 C25(H25A,H25B,H25C), C26(H26A,H26B,H26C), C29(H29A,H29B,H29C), C30(H30A,H30B,
 H30C), C32(H32A,H32B,H32C), C34(H34A,H34B,H34C), C36(H36A,H36B,H36C), C39(H39A,
 H39B,H39C), C46(H46A,H46B,H46C), C47(H47A,H47B,H47C), C49(H49A,H49B,H49C),
 C52(H52A,H52B,H52C), C54(H54A,H54B,H54C), C56(H56A,H56B,H56C), C57(H57A,H57B,
 H57C), C59(H59A,H59B,H59C), C63(H63A,H63B,H63C), C69(H69A,H69B,H69C), C71(H71A,
 H71B,H71C), C84(H84A,H84B,H84C), C82(H82A,H82B,H82C), C44(H44A,H44B,H44C),
 C88(H88A,H88B,H88C), C90(H90A,H90B,H90C), C2(H2A,H2B,H2C), C4(H4A,H4B,H4C),
 C6(H6A,H6B,H6C)
5.b Aromatic/amide H refined with riding coordinates:
 C02F(H02F), C02N(H02N), C02Q(H02Q), C02T(H02T), C03I(H03I), C03K(H03K),
 C03L(H03L), C03M(H03M), C03N(H03N), C03S(H03S), C03W(H03W), C04A(H04A),
 C04B(H04B), C04C(H04C), C04F(H04F), C04G(H04G), C04H(H04H), C04J(H04J),
 C04L(H04L), C04M(H04M), C04O(H04O), C04V(H04V), C04X(H04X), C04Y(H04Y),
 C04Z(H04Z), C05B(H05D), C05O(H05O), C035(H035), C036(H036), C037(H037),
 C038(H038), C041(H041), C044(H044), C045(H045), C047(H047), C049(H049),
 C050(H050), C053(H053), C056(H056), C65(H65)
5.c Idealised Me refined as rotating group:
 C67(H67A,H67B,H67C), C77(H77A,H77B,H77C)
5.d Idealised tetrahedral OH refined as rotating group:
 O01P(H01P), O01Q(H01Q)
;
_smtbx_masks_void_probe_radius 1.2
_smtbx_masks_void_truncation_radius 1.2
_olex2_submission_special_instructions 'No special instructions were received'
_oxdiff_exptl_absorpt_empirical_details
;
Empirical correction (ABSPACK) includes:
- Absorption correction using spherical harmonics
- Frame scaling
;
_oxdiff_exptl_absorpt_empirical_full_max 2.218
_oxdiff_exptl_absorpt_empirical_full_min 0.456

loop_
_space_group_symop_operation_xyz
'x, y, z'
'-x, y+1/2, -z+1/2'
'-x, -y, -z'
'x, -y-1/2, z-1/2'

loop_
_atom_site_label
_atom_site_type_symbol
_atom_site_fract_x
_atom_site_fract_y
_atom_site_fract_z
_atom_site_U_iso_or_equiv
_atom_site_adp_type
_atom_site_occupancy
_atom_site_site_symmetry_order
_atom_site_calc_flag
_atom_site_refinement_flags_posn
_atom_site_refinement_flags_adp
_atom_site_refinement_flags_occupancy
_atom_site_disorder_assembly
_atom_site_disorder_group
Ti01 Ti 0.24190(2) 0.63442(4) 0.20293(3) 0.0467(2) Uani 1 1 d . . . . .
Ti02 Ti 0.19518(2) 0.41706(4) 0.25456(3) 0.0484(3) Uani 1 1 d . . . . .
Ti03 Ti 0.25669(2) 0.63757(4) 0.29789(3) 0.0471(2) Uani 1 1 d . . . . .
Ti04 Ti 0.28556(3) 0.49289(4) 0.16116(3) 0.0471(2) Uani 1 1 d . . . . .
Ti05 Ti 0.21617(2) 0.49616(4) 0.34238(3) 0.0452(2) Uani 1 1 d . . . . .
Ti06 Ti 0.30805(2) 0.42069(4) 0.25066(3) 0.0526(3) Uani 1 1 d . . . . .
Ti07 Ti 0.19653(3) 0.52330(5) 0.18148(3) 0.0579(3) Uani 1 1 d . . . . .
Ti08 Ti 0.30463(3) 0.53003(5) 0.32158(3) 0.0587(3) Uani 1 1 d . . . . .
S00A S 0.36204(4) 0.72959(6) 0.24840(5) 0.0633(4) Uani 1 1 d . . . . .
S00B S 0.25396(4) 0.32231(7) 0.16055(5) 0.0618(4) Uani 1 1 d . . . . .
S00C S 0.14995(4) 0.29194(6) 0.27221(5) 0.0601(4) Uani 1 1 d . . . . .
S00D S 0.25098(4) 0.32931(7) 0.34626(5) 0.0627(4) Uani 1 1 d . . . . .
S00E S 0.06604(4) 0.49616(7) 0.21760(5) 0.0624(4) Uani 1 1 d . . . . .
S00F S 0.09789(5) 0.63230(7) 0.32556(6) 0.0703(5) Uani 1 1 d . . . . .
S00G S 0.35589(4) 0.29752(7) 0.23490(6) 0.0692(5) Uani 1 1 d . . . . .
S00H S 0.17247(4) 0.32191(7) 0.41734(6) 0.0718(5) Uani 1 1 d . . . . .
S00I S 0.43492(4) 0.51010(8) 0.28394(6) 0.0716(5) Uani 1 1 d . . . . .
S00J S 0.03979(4) 0.39562(8) 0.33207(5) 0.0675(4) Uani 1 1 d . . . . .
S00K S 0.24061(5) 0.73373(8) 0.13799(6) 0.0698(4) Uani 1 1 d . . . . .
S00L S 0.23104(5) 0.55621(8) 0.40828(5) 0.0692(4) Uani 1 1 d . . . . .
S00M S 0.26860(5) 0.54732(9) 0.09374(5) 0.0719(5) Uani 1 1 d . . . . .
S00N S 0.39899(5) 0.63825(7) 0.17458(6) 0.0777(5) Uani 1 1 d . . . . .
S00O S 0.25640(5) 0.73970(7) 0.36105(6) 0.0706(4) Uani 1 1 d . . . . .
S00P S 0.33423(5) 0.31749(8) 0.09013(6) 0.0758(5) Uani 1 1 d . . . . .
S00Q S 0.46539(5) 0.40626(8) 0.17215(6) 0.0732(5) Uani 1 1 d . . . . .
S00R S 0.16362(5) 0.51467(9) 0.09879(6) 0.0789(5) Uani 1 1 d . . . . .
S00S S 0.33895(6) 0.52740(10) 0.40373(6) 0.0840(5) Uani 1 1 d . . . . .
S009 S 0.13466(4) 0.72489(6) 0.25083(5) 0.0613(4) Uani 1 1 d . . . . .
Na1 Na 0.34538(13) 0.5727(2) 0.23590(15) 0.0616(12) Uani 0.5 1 d . . P . .
O00T O 0.20173(9) 0.45645(15) 0.30220(11) 0.0489(9) Uani 1 1 d . . . . .
O00U O 0.30049(9) 0.45658(16) 0.20248(11) 0.0512(9) Uani 1 1 d . . . . .
O00V O 0.24957(8) 0.60841(16) 0.25070(11) 0.0492(8) Uani 1 1 d . . . . .
O00W O 0.20456(9) 0.48570(15) 0.22712(11) 0.0474(8) Uani 1 1 d . . . . .
O00X O 0.25160(9) 0.55669(15) 0.17920(11) 0.0483(8) Uani 1 1 d . . . . .
O00Y O 0.36518(10) 0.43732(17) 0.25165(12) 0.0580(10) Uani 1 1 d . . . . .
O01A O 0.31766(10) 0.36744(15) 0.29387(12) 0.0570(10) Uani 1 1 d . . . . .
O01B O 0.18630(9) 0.60169(16) 0.19448(11) 0.0515(9) Uani 1 1 d . . . . .
O01C O 0.21677(10) 0.71076(16) 0.21534(12) 0.0538(9) Uani 1 1 d . . . . .
O01D O 0.28050(10) 0.71436(16) 0.28470(12) 0.0547(10) Uani 1 1 d . . . . .
O01E O 0.27512(10) 0.46297(18) 0.35147(12) 0.0573(10) Uani 1 1 d . . . . .
O01F O 0.09479(11) 0.49837(17) 0.30806(12) 0.0605(10) Uani 1 1 d . . . . .
O01G O 0.31299(9) 0.60830(16) 0.30672(12) 0.0530(9) Uani 1 1 d . . . . .
O01H O 0.14363(10) 0.49174(17) 0.17745(12) 0.0569(10) Uani 1 1 d . . . . .
O01I O 0.17966(10) 0.33862(16) 0.28658(12) 0.0578(10) Uani 1 1 d . . . . .
O01J O 0.35826(10) 0.50068(18) 0.32603(13) 0.0626(11) Uani 1 1 d . . . . .
O01K O 0.40545(12) 0.50428(18) 0.19241(13) 0.0668(11) Uani 1 1 d . . . . .
O01L O 0.25217(8) 0.38775(16) 0.25229(13) 0.0611(11) Uani 1 1 d . . . . .
O01M O 0.26018(12) 0.6734(2) 0.35439(14) 0.0701(12) Uani 1 1 d . . . . .
O01N O 0.32528(12) 0.34124(19) 0.21930(14) 0.0701(12) Uani 1 1 d . . . . .
O01O O 0.23817(13) 0.6667(2) 0.14565(14) 0.0750(13) Uani 1 1 d . . . . .
O01P O 0.37870(12) 0.38570(19) 0.15429(15) 0.0723(13) Uani 1 1 d . . . . .
H01P H 0.354511 0.376339 0.149583 0.108 Uiso 1 1 calc R U . . .
O01Q O 0.12578(12) 0.38768(19) 0.35301(14) 0.0687(12) Uani 1 1 d . . . . .
H01Q H 0.150250 0.378862 0.356550 0.103 Uiso 1 1 calc R U . . .
O010 O 0.24835(9) 0.56042(15) 0.32277(11) 0.0496(9) Uani 1 1 d . . . . .
O011 O 0.20361(10) 0.67463(15) 0.29872(12) 0.0516(9) Uani 1 1 d . . . . .
O012 O 0.29692(9) 0.48985(15) 0.27703(11) 0.0494(9) Uani 1 1 d . . . . .
O013 O 0.18731(10) 0.36168(15) 0.21211(12) 0.0551(10) Uani 1 1 d . . . . .
O014 O 0.19927(10) 0.43790(17) 0.38035(12) 0.0537(9) Uani 1 1 d . . . . .
O015 O 0.17076(9) 0.55046(15) 0.34641(11) 0.0502(9) Uani 1 1 d . . . . .
O016 O 0.29420(10) 0.67454(15) 0.20165(12) 0.0535(10) Uani 1 1 d . . . . .
O017 O 0.22756(10) 0.45592(17) 0.15326(11) 0.0526(9) Uani 1 1 d . . . . .
O018 O 0.30422(11) 0.43367(17) 0.12481(12) 0.0564(9) Uani 1 1 d . . . . .
O019 O 0.32927(10) 0.54971(15) 0.15548(12) 0.0554(10) Uani 1 1 d . . . . .
O027 O 0.18178(16) 0.5546(3) 0.12422(19) 0.1020(18) Uani 1 1 d . . . . .
C01T C 0.30569(15) 0.7501(2) 0.30240(19) 0.0550(15) Uani 1 1 d . . . . .
C01U C 0.19369(14) 0.7329(2) 0.30677(19) 0.0534(14) Uani 1 1 d . . . . .
C01V C 0.19102(15) 0.7452(2) 0.19651(19) 0.0570(15) Uani 1 1 d . . . . .
C01W C 0.10711(14) 0.3950(3) 0.24516(17) 0.0535(14) Uani 1 1 d . . . . .
C01X C 0.30338(13) 0.7318(2) 0.19253(19) 0.0536(15) Uani 1 1 d . . . . .
C01Y C 0.39640(15) 0.4036(3) 0.2601(2) 0.0623(17) Uani 1 1 d . . . . .
C01Z C 0.30280(15) 0.4353(3) 0.08839(18) 0.0587(15) Uani 1 1 d . . . . .
C02A C 0.21235(17) 0.4184(3) 0.12659(16) 0.0542(14) Uani 1 1 d . . . . .
C02B C 0.31176(16) 0.3070(2) 0.29691(19) 0.0597(16) Uani 1 1 d . . . . .
C02C C 0.28538(16) 0.2826(3) 0.3224(2) 0.0626(16) Uani 1 1 d . . . . .
C02D C 0.16428(17) 0.5959(2) 0.37069(18) 0.0556(14) Uani 1 1 d . . . . .
C02E C 0.21473(16) 0.7677(3) 0.3339(2) 0.0606(15) Uani 1 1 d . . . . .
C02F C 0.17362(17) 0.1981(3) 0.2284(2) 0.0610(15) Uani 1 1 d . . . . .
H02F H 0.159554 0.172295 0.244896 0.073 Uiso 1 1 calc R U . . .
C02G C 0.43555(16) 0.5244(3) 0.1707(2) 0.0635(16) Uani 1 1 d . . . . .
C02H C 0.33153(16) 0.2663(2) 0.2739(2) 0.0616(16) Uani 1 1 d . . . . .
C02I C 0.10832(16) 0.3305(3) 0.25250(19) 0.0594(16) Uani 1 1 d . . . . .
C02J C 0.33422(18) 0.5934(2) 0.1302(2) 0.0650(18) Uani 1 1 d . . . . .
C02K C 0.18660(16) 0.3925(3) 0.4385(2) 0.0638(17) Uani 1 1 d . . . . .
C02L C 0.29228(16) 0.4275(3) 0.37838(19) 0.0597(16) Uani 1 1 d . . . . .
C02M C 0.03822(16) 0.4732(3) 0.3468(2) 0.0638(16) Uani 1 1 d . . . . .
C02N C 0.32897(16) 0.2040(3) 0.2770(2) 0.0644(17) Uani 1 1 d . . . . .
H02N H 0.343648 0.178200 0.260980 0.077 Uiso 1 1 calc R U . . .
O02O O 0.31884(16) 0.5620(3) 0.3770(2) 0.113(2) Uani 1 1 d . . . . .
C02P C 0.29692(17) 0.7725(3) 0.3383(2) 0.0667(18) Uani 1 1 d . . . . .
C02Q C 0.28266(17) 0.2186(3) 0.3259(2) 0.0639(16) Uani 1 1 d . . . . .
H02Q H 0.265186 0.202202 0.343855 0.077 Uiso 1 1 calc R U . . .
C02R C 0.11184(15) 0.4944(3) 0.15468(19) 0.0583(15) Uani 1 1 d . . . . .
C02S C 0.46488(19) 0.4846(3) 0.1571(2) 0.076(2) Uani 1 1 d . . . . .
C02T C 0.15144(16) 0.8227(2) 0.2972(2) 0.070(2) Uani 1 1 d . . . . .
H02T H 0.129080 0.841275 0.284446 0.084 Uiso 1 1 calc R U . . .
C02U C 0.19495(19) 0.1720(3) 0.1995(2) 0.0639(16) Uani 1 1 d . . . . .
C02V C 0.30424(18) 0.1781(3) 0.3044(2) 0.0635(16) Uani 1 1 d . . . . .
C02W C 0.15311(15) 0.7622(2) 0.2100(2) 0.0591(16) Uani 1 1 d . . . . .
C02X C 0.07043(15) 0.4170(3) 0.22885(18) 0.0577(14) Uani 1 1 d . . . . .
C02Y C 0.31715(16) 0.3847(3) 0.0675(2) 0.0638(16) Uani 1 1 d . . . . .
C02Z C 0.39686(16) 0.3403(3) 0.2542(2) 0.0687(19) Uani 1 1 d . . . . .
C03A C 0.11548(18) 0.4999(3) 0.1167(2) 0.0692(17) Uani 1 1 d . . . . .
C03B C 0.43294(14) 0.4308(3) 0.2755(2) 0.0688(19) Uani 1 1 d . . . . .
C03C C 0.07266(16) 0.4924(3) 0.1687(2) 0.0675(17) Uani 1 1 d . . . . .
C03D C 0.3252(2) 0.3539(4) 0.4373(2) 0.085(2) Uani 1 1 d . . . . .
C03E C 0.36559(19) 0.6363(3) 0.1342(2) 0.0697(18) Uani 1 1 d . . . . .
C03F C 0.18495(17) 0.4396(3) 0.09944(19) 0.0628(15) Uani 1 1 d . . . . .
C03G C 0.21282(17) 0.4954(3) 0.4357(2) 0.0661(17) Uani 1 1 d . . . . .
C03H C 0.1715(2) 0.8567(3) 0.3243(2) 0.076(2) Uani 1 1 d . . . . .
C03I C 0.01048(19) 0.4947(4) 0.3719(2) 0.090(3) Uani 1 1 d . . . . .
H03I H -0.007523 0.465999 0.382259 0.107 Uiso 1 1 calc R U . . .
C03J C 0.34314(15) 0.7680(2) 0.2883(2) 0.0628(17) Uani 1 1 d . . . . .
C03K C 0.29164(17) 0.8230(3) 0.1540(2) 0.0718(19) Uani 1 1 d . . . . .
H03K H 0.277142 0.841615 0.133756 0.086 Uiso 1 1 calc R U . . .
C03L C 0.12863(17) 0.8028(3) 0.1910(2) 0.071(2) Uani 1 1 d . . . . .
H03L H 0.103896 0.814664 0.201516 0.085 Uiso 1 1 calc R U . . .
C03M C 0.2987(2) 0.3307(3) 0.4104(2) 0.079(2) Uani 1 1 d . . . . .
H03M H 0.290625 0.288996 0.412426 0.094 Uiso 1 1 calc R U . . .
C03N C 0.31639(19) 0.3873(4) 0.0284(3) 0.083(2) Uani 1 1 d . . . . .
H03N H 0.326218 0.353123 0.015038 0.099 Uiso 1 1 calc R U . . .
C03O C 0.1882(2) 0.6039(3) 0.4018(2) 0.0729(19) Uani 1 1 d . . . . .
C03P C 0.43590(19) 0.5851(3) 0.1594(2) 0.076(2) Uani 1 1 d . . . . .
C03R C 0.32001(18) 0.4523(4) 0.40446(19) 0.075(2) Uani 1 1 d . . . . .
C03S C 0.07480(16) 0.2930(3) 0.2447(2) 0.0701(19) Uani 1 1 d . . . . .
H03S H 0.076796 0.250440 0.250106 0.084 Uiso 1 1 calc R U . . .
C03T C 0.3103(2) 0.5975(3) 0.0981(2) 0.079(2) Uani 1 1 d . . . . .
C03U C 0.4017(2) 0.3640(3) 0.1276(2) 0.0646(16) Uani 1 1 d . . . . .
C03V C 0.28305(16) 0.3652(3) 0.38025(19) 0.0616(16) Uani 1 1 d . . . . .
C03W C 0.32184(19) 0.8147(3) 0.3572(3) 0.081(2) Uani 1 1 d . . . . .
H03W H 0.315038 0.828576 0.381258 0.097 Uiso 1 1 calc R U . . .
C03X C 0.06211(17) 0.3594(3) 0.3723(2) 0.0654(16) Uani 1 1 d . . . . .
C03Y C 0.1842(2) 0.3420(4) 0.0670(2) 0.079(2) Uani 1 1 d . . . . .
C03Z C 0.42949(17) 0.5087(4) 0.3333(2) 0.082(2) Uani 1 1 d . . . . .
C04A C 0.36690(17) 0.8110(3) 0.3076(3) 0.084(3) Uani 1 1 d . . . . .
H04A H 0.391564 0.823342 0.297125 0.101 Uiso 1 1 calc R U . . .
C04B C 0.1255(3) 0.6830(3) 0.3911(3) 0.088(2) Uani 1 1 d . . . . .
H04B H 0.104128 0.711129 0.386179 0.106 Uiso 1 1 calc R U . . .
C04C C 0.21232(19) 0.5002(4) 0.4735(2) 0.0769(19) Uani 1 1 d . . . . .
H04C H 0.221670 0.537159 0.484775 0.092 Uiso 1 1 calc R U . . .
C04D C 0.13898(18) 0.8276(3) 0.1561(3) 0.087(3) Uani 1 1 d . . . . .
C04E C 0.03854(19) 0.3157(3) 0.2294(2) 0.082(2) Uani 1 1 d . . . . .
C04F C 0.0339(2) 0.5961(3) 0.3668(2) 0.082(2) Uani 1 1 d . . . . .
H04F H 0.031790 0.638678 0.372146 0.099 Uiso 1 1 calc R U . . .
C04G C 0.09309(19) 0.3036(3) 0.4349(2) 0.081(2) Uani 1 1 d . . . . .
H04G H 0.104192 0.284576 0.456745 0.098 Uiso 1 1 calc R U . . .
C04H C 0.3349(2) 0.4141(4) 0.4334(2) 0.081(2) Uani 1 1 d . . . . .
H04H H 0.353017 0.431664 0.451422 0.097 Uiso 1 1 calc R U . . .
C04J C 0.43183(18) 0.3040(3) 0.2627(3) 0.092(3) Uani 1 1 d . . . . .
H04J H 0.431359 0.261073 0.258179 0.111 Uiso 1 1 calc R U . . .
C04K C 0.1910(3) 0.1038(3) 0.1904(2) 0.088(2) Uani 1 1 d . . . . .
C04L C 0.0824(2) 0.4973(4) 0.0920(3) 0.095(2) Uani 1 1 d . . . . .
H04L H 0.086269 0.499727 0.065907 0.114 Uiso 1 1 calc R U . . .
C04M C 0.46623(18) 0.3943(4) 0.2829(3) 0.086(2) Uani 1 1 d . . . . .
H04M H 0.490319 0.413261 0.292069 0.104 Uiso 1 1 calc R U . . .
C04N C 0.0075(2) 0.5557(4) 0.3827(3) 0.099(3) Uani 1 1 d . . . . .
C04O C 0.2880(2) 0.4877(4) 0.0291(2) 0.081(2) Uani 1 1 d . . . . .
H04O H 0.278099 0.523219 0.016469 0.097 Uiso 1 1 calc R U . . .
C04P C 0.1989(2) 0.4539(4) 0.4963(2) 0.083(2) Uani 1 1 d . . . . .
C04Q C 0.3382(3) 0.3144(5) 0.4699(3) 0.117(4) Uani 1 1 d . . . . .
C04S C 0.3019(2) 0.4378(5) 0.0085(2) 0.091(3) Uani 1 1 d . . . . .
C04T C 0.35651(19) 0.8363(3) 0.3409(3) 0.092(3) Uani 1 1 d . . . . .
C04U C 0.1730(3) 0.3009(5) 0.0336(3) 0.103(3) Uani 1 1 d . . . . .
C04V C 0.0375(2) 0.3319(4) 0.3985(3) 0.095(3) Uani 1 1 d . . . . .
H04V H 0.009060 0.333220 0.394158 0.114 Uiso 1 1 calc R U . . .
C04W C 0.1470(4) 0.6903(4) 0.4223(3) 0.106(3) Uani 1 1 d . . . . .
C04X C 0.4682(2) 0.3462(5) 0.1051(3) 0.100(3) Uani 1 1 d . . . . .
H04X H 0.496609 0.349167 0.108976 0.119 Uiso 1 1 calc R U . . .
C04Y C 0.4131(2) 0.3111(4) 0.0703(2) 0.091(2) Uani 1 1 d . . . . .
H04Y H 0.401761 0.290227 0.049244 0.109 Uiso 1 1 calc R U . . .
C04Z C 0.1797(3) 0.6507(3) 0.4275(2) 0.093(3) Uani 1 1 d . . . . .
H04Z H 0.196772 0.655351 0.449045 0.112 Uiso 1 1 calc R U . . .
C05A C 0.1456(3) 0.2485(4) 0.0471(3) 0.102(3) Uani 1 1 d . . . . .
H05A H 0.158619 0.227791 0.068527 0.153 Uiso 1 1 d R U . . .
H05B H 0.140909 0.218861 0.026937 0.153 Uiso 1 1 d R U . . .
H05C H 0.119709 0.265701 0.054517 0.153 Uiso 1 1 d R U . . .
C05B C 0.4634(2) 0.5141(5) 0.3566(3) 0.119(4) Uani 1 1 d . . . . .
H05D H 0.489409 0.517970 0.346480 0.143 Uiso 1 1 calc R U . . .
C05E C 0.3498(4) 0.6837(5) 0.0748(3) 0.123(4) Uani 1 1 d . . . . .
C05G C 0.1734(4) 0.0663(4) 0.2199(3) 0.135(5) Uani 1 1 d . . . . .
H05E H 0.174262 0.022912 0.212892 0.203 Uiso 1 1 d R U . . .
H05F H 0.145282 0.079012 0.222632 0.203 Uiso 1 1 d R U . . .
H05G H 0.188332 0.072302 0.243582 0.203 Uiso 1 1 d R U . . .
C05H C 0.1964(3) 0.4545(6) 0.5382(3) 0.104(3) Uani 1 1 d . . . . .
C05I C 0.1478(4) 0.3368(5) 0.0041(3) 0.159(6) Uani 1 1 d . . . . .
H05H H 0.121173 0.346326 0.013679 0.239 Uiso 1 1 d R U . . .
H05I H 0.144583 0.311836 -0.018521 0.239 Uiso 1 1 d R U . . .
H05J H 0.161733 0.375116 -0.001881 0.239 Uiso 1 1 d R U . . .
C7 C 0.5293(3) 0.5916(6) 0.0976(4) 0.154(4) Uani 1 1 d D U . . .
C05O C 0.4213(3) 0.5166(7) 0.4100(3) 0.157(6) Uani 1 1 d . . . . .
H05O H 0.418380 0.519135 0.436184 0.188 Uiso 1 1 calc R U . . .
C05Q C 0.3589(3) 0.2549(5) 0.4556(3) 0.117(4) Uani 1 1 d . . . . .
H05K H 0.340200 0.232226 0.439029 0.175 Uiso 1 1 d R U . . .
H05L H 0.366960 0.229016 0.476829 0.175 Uiso 1 1 d R U . . .
H05M H 0.382880 0.266426 0.441869 0.175 Uiso 1 1 d R U . . .
C05R C 0.3672(5) 0.3464(6) 0.4968(4) 0.173(6) Uani 1 1 d . . . . .
H05N H 0.391225 0.359480 0.483789 0.260 Uiso 1 1 d R U . . .
H05P H 0.375075 0.318350 0.517079 0.260 Uiso 1 1 d R U . . .
H05Q H 0.353815 0.382470 0.507169 0.260 Uiso 1 1 d R U . . .
C05S C 0.4543(2) 0.3178(5) 0.0730(3) 0.109(3) Uani 1 1 d . . . . .
C05T C 0.3431(3) 0.4302(6) -0.0475(3) 0.129(4) Uani 1 1 d . . . . .
H05R H 0.361147 0.461473 -0.036627 0.194 Uiso 1 1 d R U . . .
H05S H 0.343127 0.433003 -0.074697 0.194 Uiso 1 1 d R U . . .
H05T H 0.352507 0.389373 -0.039667 0.194 Uiso 1 1 d R U . . .
C05U C 0.3012(3) 0.4404(6) -0.0340(3) 0.110(3) Uani 1 1 d . . . . .
C05W C 0.1633(3) 0.9614(3) 0.2980(3) 0.125(4) Uani 1 1 d . . . . .
H05U H 0.191770 0.965780 0.291985 0.188 Uiso 1 1 d R U . . .
H05V H 0.151620 1.002120 0.302085 0.188 Uiso 1 1 d R U . . .
H05W H 0.148700 0.941070 0.277375 0.188 Uiso 1 1 d R U . . .
C05X C 0.1172(3) 0.9225(4) 0.3481(4) 0.143(5) Uani 1 1 d . . . . .
H05X H 0.100681 0.893037 0.333766 0.215 Uiso 1 1 d R U . . .
H05Y H 0.105371 0.963607 0.345456 0.215 Uiso 1 1 d R U . . .
H H 0.117931 0.910717 0.374456 0.215 Uiso 1 1 d R U . . .
C05Y C 0.3776(3) 0.9219(4) 0.1497(4) 0.151(5) Uani 1 1 d . . . . .
H05Z H 0.378183 0.908797 0.123673 0.227 Uiso 1 1 d R U . . .
HA H 0.393453 0.893357 0.165303 0.227 Uiso 1 1 d R U . . .
HB H 0.389053 0.963267 0.152133 0.227 Uiso 1 1 d R U . . .
C05Z C 0.2730(3) 0.3904(8) -0.0501(3) 0.177(7) Uani 1 1 d . . . . .
H05 H 0.279627 0.351446 -0.037753 0.266 Uiso 1 1 d R U . . .
HC H 0.276697 0.386216 -0.076993 0.266 Uiso 1 1 d R U . . .
HD H 0.244957 0.401276 -0.045603 0.266 Uiso 1 1 d R U . . .
C06B C 0.1877(3) 0.9511(4) 0.3633(4) 0.131(4) Uani 1 1 d . . . . .
H06A H 0.186419 0.926042 0.385853 0.197 Uiso 1 1 d R U . . .
H06B H 0.178979 0.993032 0.368723 0.197 Uiso 1 1 d R U . . .
H06C H 0.215439 0.951792 0.354663 0.197 Uiso 1 1 d R U . . .
C85 C 0.3578(3) 0.9350(5) 0.3763(5) 0.117(4) Uani 0.704(12) 1 d D U P A 1
H85A H 0.338634 0.915641 0.392806 0.175 Uiso 0.704(12) 1 d R U P A 1
H85B H 0.343074 0.957861 0.356697 0.175 Uiso 0.704(12) 1 d R U P A 1
H85C H 0.375264 0.963191 0.390646 0.175 Uiso 0.704(12) 1 d R U P A 1
C06D C 0.2264(4) 0.4070(7) 0.5550(3) 0.162(6) Uani 1 1 d . . . . .
H06D H 0.218656 0.365892 0.546444 0.243 Uiso 1 1 d R U . . .
H06E H 0.225676 0.408682 0.582244 0.243 Uiso 1 1 d R U . . .
H06F H 0.253766 0.416262 0.547114 0.243 Uiso 1 1 d R U . . .
C06E C 0.2325(4) 0.0791(4) 0.1780(4) 0.162(6) Uani 1 1 d . . . . .
H06G H 0.250994 0.074094 0.199642 0.244 Uiso 1 1 d R U . . .
H06H H 0.244154 0.108064 0.160452 0.244 Uiso 1 1 d R U . . .
H06I H 0.228344 0.039334 0.165782 0.244 Uiso 1 1 d R U . . .
C06G C 0.3067(3) 0.9493(4) 0.1336(4) 0.143(5) Uani 1 1 d . . . . .
H06J H 0.312018 0.929309 0.109849 0.215 Uiso 1 1 d R U . . .
H06K H 0.311538 0.993509 0.131449 0.215 Uiso 1 1 d R U . . .
H06L H 0.278598 0.942209 0.140079 0.215 Uiso 1 1 d R U . . .
C1 C 0.5357(5) 0.5481(7) 0.0675(5) 0.173(6) Uani 0.851(13) 1 d D U P B 1
H1A H 0.556816 0.565218 0.052115 0.260 Uiso 0.851(13) 1 d R U P B 1
H1B H 0.510996 0.542208 0.052175 0.260 Uiso 0.851(13) 1 d R U P B 1
H1C H 0.544606 0.508478 0.077705 0.260 Uiso 0.851(13) 1 d R U P B 1
C83 C 0.4197(4) 0.8639(8) 0.3737(6) 0.135(5) Uani 0.704(12) 1 d D U P A 1
H83A H 0.428992 0.830796 0.357652 0.203 Uiso 0.704(12) 1 d R U P A 1
H83B H 0.413592 0.847136 0.398252 0.203 Uiso 0.704(12) 1 d R U P A 1
H83C H 0.440792 0.895126 0.376492 0.203 Uiso 0.704(12) 1 d R U P A 1
C91 C 0.4622(5) 0.2624(10) 0.0098(5) 0.169(7) Uani 0.799(15) 1 d D U P C 1
H91A H 0.448011 0.290947 -0.007184 0.253 Uiso 0.89(3) 1 d R U P D 1
H91B H 0.442821 0.233577 0.020066 0.253 Uiso 0.89(3) 1 d R U P D 1
H91C H 0.482491 0.239687 -0.003944 0.253 Uiso 0.89(3) 1 d R U P D 1
C5 C 0.5679(3) 0.5956(7) 0.1223(5) 0.165(5) Uani 0.851(13) 1 d D U P B 1
H5A H 0.573676 0.555786 0.133994 0.247 Uiso 0.851(13) 1 d R U P B 1
H5B H 0.564786 0.626796 0.141634 0.247 Uiso 0.851(13) 1 d R U P B 1
H5C H 0.590156 0.607016 0.106394 0.247 Uiso 0.851(13) 1 d R U P B 1
C92 C 0.4837(3) 0.3012(8) 0.0410(4) 0.162(5) Uani 1 1 d D U . . .
C81 C 0.1115(2) 0.8738(4) 0.1362(4) 0.117(3) Uani 1 1 d D U . . .
C86 C 0.5061(4) 0.3526(9) 0.0288(4) 0.169(6) Uani 0.799(15) 1 d D U P C 1
H86A H 0.526348 0.340476 0.010810 0.254 Uiso 0.89(3) 1 d R U P D 1
H86B H 0.519608 0.372006 0.050370 0.254 Uiso 0.89(3) 1 d R U P D 1
H86C H 0.487138 0.381596 0.016980 0.254 Uiso 0.89(3) 1 d R U P D 1
C9 C 0.3009(3) 0.1097(3) 0.3075(2) 0.092(2) Uani 1 1 d D U . . .
C12 C 0.5053(3) 0.2943(5) 0.2866(5) 0.152(5) Uani 1 1 d D U . . .
C020 C 0.19970(14) 0.4425(3) 0.41741(17) 0.0582(15) Uani 1 1 d . . . . .
C021 C 0.06557(16) 0.5156(3) 0.33155(19) 0.0587(15) Uani 1 1 d . . . . .
C022 C 0.19303(15) 0.3006(2) 0.20935(18) 0.0534(14) Uani 1 1 d . . . . .
C023 C 0.17269(15) 0.2604(2) 0.23317(19) 0.0551(14) Uani 1 1 d . . . . .
C024 C 0.21832(15) 0.2744(3) 0.18315(19) 0.0568(15) Uani 1 1 d . . . . .
C025 C 0.28201(16) 0.7645(3) 0.1646(2) 0.0651(17) Uani 1 1 d . . . . .
C026 C 0.33431(14) 0.7639(2) 0.2112(2) 0.0597(17) Uani 1 1 d . . . . .
C27 C 0.3608(5) 0.7306(6) 0.0453(4) 0.181(6) Uani 1 1 d D U . . .
C028 C 0.16173(14) 0.7625(2) 0.2872(2) 0.0598(16) Uani 1 1 d . . . . .
C029 C 0.19938(17) 0.7658(3) 0.1606(2) 0.0684(18) Uani 1 1 d . . . . .
C030 C 0.13184(19) 0.6370(3) 0.3648(2) 0.0685(18) Uani 1 1 d . . . . .
C031 C 0.10393(16) 0.3604(3) 0.37906(19) 0.0579(15) Uani 1 1 d . . . . .
C032 C 0.06382(18) 0.5763(3) 0.3430(2) 0.0704(18) Uani 1 1 d . . . . .
C33 C 0.0233(3) 0.2787(9) 0.4591(4) 0.168(5) Uani 1 1 d D U . . .
C033 C 0.39090(15) 0.5084(3) 0.3484(2) 0.0680(18) Uani 1 1 d . . . . .
C034 C 0.11956(17) 0.3300(3) 0.4103(2) 0.0637(16) Uani 1 1 d . . . . .
C035 C 0.17402(18) 0.8070(3) 0.1406(2) 0.0730(19) Uani 1 1 d . . . . .
H035 H 0.181035 0.820394 0.116456 0.088 Uiso 1 1 calc R U . . .
C036 C 0.21847(17) 0.2117(3) 0.17861(19) 0.0608(15) Uani 1 1 d . . . . .
H036 H 0.235358 0.194528 0.160424 0.073 Uiso 1 1 calc R U . . .
C037 C 0.34380(16) 0.8237(3) 0.2007(2) 0.074(2) Uani 1 1 d . . . . .
H037 H 0.365772 0.843702 0.213170 0.089 Uiso 1 1 calc R U . . .
C038 C 0.20314(19) 0.8262(3) 0.3429(2) 0.0719(19) Uani 1 1 d . . . . .
H038 H 0.217252 0.846823 0.362627 0.086 Uiso 1 1 calc R U . . .
C039 C 0.38699(18) 0.3337(3) 0.0971(2) 0.0723(19) Uani 1 1 d . . . . .
C40 C 0.0015(2) 0.2744(4) 0.2234(4) 0.113(3) Uani 1 1 d D U . . .
C040 C 0.3879(2) 0.5158(4) 0.3863(2) 0.085(2) Uani 1 1 d . . . . .
C041 C 0.03754(17) 0.3786(3) 0.2218(2) 0.076(2) Uani 1 1 d . . . . .
H041 H 0.013414 0.395864 0.211448 0.091 Uiso 1 1 calc R U . . .
C042 C 0.32241(18) 0.8557(3) 0.1725(2) 0.077(2) Uani 1 1 d . . . . .
C043 C 0.22332(17) 0.3562(3) 0.12569(19) 0.0605(16) Uani 1 1 d . . . . .
C044 C 0.18658(18) 0.3986(4) 0.4771(2) 0.080(2) Uani 1 1 d . . . . .
H044 H 0.178029 0.364673 0.491480 0.096 Uiso 1 1 calc R U . . .
C045 C 0.1720(2) 0.4030(3) 0.0695(2) 0.0750(19) Uani 1 1 d . . . . .
H045 H 0.154726 0.419887 0.050611 0.090 Uiso 1 1 calc R U . . .
C046 C 0.28840(18) 0.4857(3) 0.0677(2) 0.0697(17) Uani 1 1 d . . . . .
C047 C 0.2101(2) 0.3200(3) 0.0956(2) 0.075(2) Uani 1 1 d . . . . .
H047 H 0.219035 0.278630 0.094379 0.090 Uiso 1 1 calc R U . . .
C48 C 0.0079(3) 0.4822(8) 0.0777(3) 0.154(4) Uani 1 1 d D U . . .
C048 C 0.44391(17) 0.3710(3) 0.1327(2) 0.075(2) Uani 1 1 d . . . . .
C049 C 0.4944(2) 0.5070(4) 0.1347(3) 0.100(3) Uani 1 1 d . . . . .
H049 H 0.514419 0.479609 0.126164 0.120 Uiso 1 1 calc R U . . .
C050 C 0.3711(3) 0.6811(3) 0.1066(3) 0.102(3) Uani 1 1 d . . . . .
H050 H 0.391329 0.711322 0.110970 0.122 Uiso 1 1 calc R U . . .
C051 C 0.46635(18) 0.3313(4) 0.2776(3) 0.096(3) Uani 1 1 d . . . . .
C052 C 0.4961(2) 0.5698(4) 0.1237(3) 0.104(3) Uani 1 1 d . . . . .
C053 C 0.0394(2) 0.4907(5) 0.1437(2) 0.095(3) Uani 1 1 d . . . . .
H053 H 0.013055 0.489058 0.153306 0.114 Uiso 1 1 calc R U . . .
C53 C 0.1395(5) 0.7403(5) 0.4514(4) 0.147(4) Uani 1 1 d D U . . .
C054 C 0.1591(2) 0.9225(3) 0.3330(3) 0.093(3) Uani 1 1 d . . . . .
C056 C 0.3184(3) 0.6419(4) 0.0720(3) 0.106(3) Uani 1 1 d . . . . .
H056 H 0.301141 0.643917 0.050403 0.128 Uiso 1 1 calc R U . . .
C057 C 0.3345(2) 0.9221(3) 0.1631(3) 0.091(3) Uani 1 1 d . . . . .
C058 C 0.0435(2) 0.4912(6) 0.1054(3) 0.115(4) Uani 1 1 d . . . . .
C059 C 0.0520(2) 0.3033(5) 0.4297(2) 0.096(3) Uani 1 1 d . . . . .
C062 C 0.2117(3) 0.5131(8) 0.5524(3) 0.167(6) Uani 1 1 d . . . . .
H06M H 0.240261 0.517842 0.546673 0.251 Uiso 1 1 d R U . . .
H06N H 0.208731 0.514412 0.579453 0.251 Uiso 1 1 d R U . . .
H06O H 0.196101 0.546481 0.540743 0.251 Uiso 1 1 d R U . . .
C063 C 0.2881(3) 0.5005(7) -0.0503(3) 0.149(5) Uani 1 1 d . . . . .
H06P H 0.259754 0.507978 -0.044953 0.224 Uiso 1 1 d R U . . .
H06Q H 0.291294 0.499218 -0.077373 0.224 Uiso 1 1 d R U . . .
H06R H 0.304774 0.533638 -0.039633 0.224 Uiso 1 1 d R U . . .
C064 C 0.4588(3) 0.5139(8) 0.3951(3) 0.171(7) Uani 1 1 d . . . . .
C8 C -0.0238(3) 0.5759(5) 0.4115(4) 0.133(3) Uani 1 1 d D U . . .
C16 C 0.3826(2) 0.8857(4) 0.3596(4) 0.124(3) Uani 1 1 d D U . . .
C066 C 0.3316(4) 0.9619(3) 0.1972(3) 0.129(4) Uani 1 1 d . . . . .
H06S H 0.336592 1.004834 0.190753 0.194 Uiso 1 1 d R U . . .
H06T H 0.352152 0.948074 0.215533 0.194 Uiso 1 1 d R U . . .
H06U H 0.304842 0.958044 0.207733 0.194 Uiso 1 1 d R U . . .
C067 C 0.2112(3) 0.2736(5) 0.0169(3) 0.138(5) Uani 1 1 d . . . . .
H06V H 0.231337 0.305914 0.014021 0.206 Uiso 1 1 d R U . . .
H06W H 0.204366 0.255444 -0.007419 0.206 Uiso 1 1 d R U . . .
H06X H 0.222126 0.241744 0.033671 0.206 Uiso 1 1 d R U . . .
C068 C 0.3006(4) 0.2907(6) 0.4892(3) 0.174(7) Uani 1 1 d . . . . .
H06Y H 0.278539 0.320324 0.485649 0.262 Uiso 1 1 d R U . . .
HE H 0.306729 0.285734 0.515899 0.262 Uiso 1 1 d R U . . .
HF H 0.292429 0.251094 0.478499 0.262 Uiso 1 1 d R U . . .
C069 C 0.1548(3) 0.4426(6) 0.5508(3) 0.126(4) Uani 1 1 d . . . . .
H06Z H 0.155384 0.438476 0.578022 0.190 Uiso 1 1 d R U . . .
HG H 0.145004 0.404316 0.539472 0.190 Uiso 1 1 d R U . . .
C070 C 0.1624(5) 0.0989(5) 0.1564(4) 0.169(6) Uani 1 1 d . . . . .
H07A H 0.161010 0.056044 0.148145 0.254 Uiso 1 1 d R U . . .
H07B H 0.172170 0.124574 0.136205 0.254 Uiso 1 1 d R U . . .
H07C H 0.135560 0.112694 0.163315 0.254 Uiso 1 1 d R U . . .
C3 C 0.5213(4) 0.6590(6) 0.0840(5) 0.149(5) Uani 0.851(13) 1 d D U P B 1
H3A H 0.539239 0.669375 0.063740 0.223 Uiso 0.851(13) 1 d R U P B 1
H3B H 0.526399 0.686955 0.104980 0.223 Uiso 0.851(13) 1 d R U P B 1
H3C H 0.493159 0.663065 0.075160 0.223 Uiso 0.851(13) 1 d R U P B 1
C72 C 0.4969(5) 0.5176(8) 0.4227(5) 0.187(5) Uani 1 1 d D U . . .
C89 C 0.5154(4) 0.2541(9) 0.0612(5) 0.170(6) Uani 0.799(15) 1 d D U P C 1
H89A H 0.502585 0.218000 0.072025 0.255 Uiso 0.89(3) 1 d R U P D 1
H89B H 0.529875 0.277130 0.080805 0.255 Uiso 0.89(3) 1 d R U P D 1
H89C H 0.534425 0.240840 0.042435 0.255 Uiso 0.89(3) 1 d R U P D 1
C45 C 0.4034(6) 0.9237(8) 0.3272(5) 0.146(5) Uani 0.704(12) 1 d D U P A 1
H45A H 0.418514 0.958132 0.338248 0.219 Uiso 0.704(12) 1 d R U P A 1
H45B H 0.382444 0.939452 0.309858 0.219 Uiso 0.704(12) 1 d R U P A 1
H45C H 0.421734 0.897022 0.313808 0.219 Uiso 0.704(12) 1 d R U P A 1
C75 C 0.0940(6) 0.9200(8) 0.1697(6) 0.149(6) Uani 0.630(12) 1 d D U P E 1
H75A H 0.116387 0.936644 0.185016 0.224 Uiso 0.630(12) 1 d R U P E 1
H75B H 0.076167 0.896134 0.185476 0.224 Uiso 0.630(12) 1 d R U P E 1
H75C H 0.078767 0.953744 0.158016 0.224 Uiso 0.630(12) 1 d R U P E 1
C74 C 0.1348(4) 0.9283(6) 0.1253(6) 0.123(5) Uani 0.630(12) 1 d D U P E 1
H74A H 0.116331 0.960808 0.116721 0.184 Uiso 0.630(12) 1 d R U P E 1
H74B H 0.152701 0.917198 0.105151 0.184 Uiso 0.630(12) 1 d R U P E 1
H74C H 0.150961 0.942938 0.146811 0.184 Uiso 0.630(12) 1 d R U P E 1
C79 C 0.0735(4) 0.8525(9) 0.1258(7) 0.132(6) Uani 0.630(12) 1 d D U P E 1
H79A H 0.058207 0.835212 0.146212 0.198 Uiso 0.630(12) 1 d R U P E 1
H79B H 0.077947 0.820642 0.107092 0.198 Uiso 0.630(12) 1 d R U P E 1
H79C H 0.058387 0.886532 0.114352 0.198 Uiso 0.630(12) 1 d R U P E 1
C10 C 0.0473(5) 0.2573(12) 0.4942(4) 0.161(6) Uani 0.721(16) 1 d D U P F 1
H10A H 0.065859 0.224095 0.488016 0.241 Uiso 0.721(16) 1 d R U P F 1
H10B H 0.028189 0.242465 0.512506 0.241 Uiso 0.721(16) 1 d R U P F 1
H10C H 0.062609 0.291905 0.504776 0.241 Uiso 0.721(16) 1 d R U P F 1
C11 C 0.0978(7) 0.7749(10) 0.4412(7) 0.160(6) Uani 0.59(2) 1 d D U P G 1
H11A H 0.075940 0.745214 0.436684 0.240 Uiso 0.59(2) 1 d R U P G 1
H11B H 0.101460 0.799374 0.418694 0.240 Uiso 0.59(2) 1 d R U P G 1
H11C H 0.090830 0.801984 0.461824 0.240 Uiso 0.59(2) 1 d R U P G 1
C13 C 0.3405(9) 0.7093(12) 0.0095(6) 0.183(8) Uani 0.54(2) 1 d D U P H 1
H13A H 0.318894 0.737751 0.001946 0.274 Uiso 0.54(2) 1 d R U P H 1
H13B H 0.329304 0.668151 0.012706 0.274 Uiso 0.54(2) 1 d R U P H 1
H13C H 0.360794 0.708211 -0.009834 0.274 Uiso 0.54(2) 1 d R U P H 1
C24 C 0.5003(5) 0.2304(7) 0.2820(8) 0.157(6) Uani 0.642(13) 1 d D U P I 1
H24A H 0.489823 0.212867 0.304886 0.235 Uiso 0.642(13) 1 d R U P I 1
H24B H 0.525793 0.210197 0.276246 0.235 Uiso 0.642(13) 1 d R U P I 1
H24C H 0.480703 0.223967 0.261406 0.235 Uiso 0.642(13) 1 d R U P I 1
C62 C 0.5215(4) 0.3113(7) 0.3280(6) 0.153(7) Uani 0.642(13) 1 d D U P I 1
H62A H 0.532211 0.353156 0.327244 0.229 Uiso 0.642(13) 1 d R U P I 1
H62B H 0.543071 0.282786 0.335454 0.229 Uiso 0.642(13) 1 d R U P I 1
H62C H 0.499941 0.309336 0.346104 0.229 Uiso 0.642(13) 1 d R U P I 1
C87 C 0.5357(5) 0.3108(9) 0.2624(7) 0.166(7) Uani 0.642(13) 1 d D U P I 1
H87A H 0.522228 0.295679 0.239481 0.249 Uiso 0.642(13) 1 d R U P I 1
H87B H 0.560598 0.287539 0.267171 0.249 Uiso 0.642(13) 1 d R U P I 1
H87C H 0.542178 0.354379 0.259491 0.249 Uiso 0.642(13) 1 d R U P I 1
C22 C 0.3475(12) 0.7939(10) 0.0531(12) 0.183(7) Uani 0.54(2) 1 d D U P H 1
H22A H 0.350011 0.819354 0.030744 0.275 Uiso 0.54(2) 1 d R U P H 1
H22B H 0.363791 0.811644 0.073564 0.275 Uiso 0.54(2) 1 d R U P H 1
H22C H 0.319151 0.792444 0.059984 0.275 Uiso 0.54(2) 1 d R U P H 1
C23 C 0.4052(8) 0.7263(15) 0.0348(10) 0.189(8) Uani 0.54(2) 1 d D U P H 1
H23A H 0.411718 0.683830 0.028417 0.284 Uiso 0.54(2) 1 d R U P H 1
H23B H 0.421418 0.739050 0.056657 0.284 Uiso 0.54(2) 1 d R U P H 1
H23C H 0.411018 0.753160 0.013707 0.284 Uiso 0.54(2) 1 d R U P H 1
C28 C -0.0045(5) 0.3293(10) 0.4706(6) 0.170(7) Uani 0.721(16) 1 d D U P F 1
H28A H 0.011229 0.358703 0.485764 0.254 Uiso 0.721(16) 1 d R U P F 1
H28B H -0.026551 0.312973 0.485164 0.254 Uiso 0.721(16) 1 d R U P F 1
H28C H -0.015631 0.349993 0.448354 0.254 Uiso 0.721(16) 1 d R U P F 1
C31 C -0.0086(5) 0.2421(11) 0.4387(5) 0.176(6) Uani 0.721(16) 1 d D U P F 1
H31A H -0.017717 0.263305 0.415967 0.264 Uiso 0.721(16) 1 d R U P F 1
H31B H -0.031327 0.237405 0.455327 0.264 Uiso 0.721(16) 1 d R U P F 1
H31C H 0.001863 0.201475 0.432357 0.264 Uiso 0.721(16) 1 d R U P F 1
C35 C -0.0127(5) 0.2539(10) 0.2612(5) 0.129(6) Uani 0.513(14) 1 d D U P J 1
H35A H -0.019159 0.289144 0.276874 0.193 Uiso 0.513(14) 1 d R U P J 1
H35B H 0.008911 0.229834 0.273334 0.193 Uiso 0.513(14) 1 d R U P J 1
H35C H -0.036719 0.228224 0.257474 0.193 Uiso 0.513(14) 1 d R U P J 1
C37 C -0.0337(4) 0.3043(9) 0.2054(8) 0.120(6) Uani 0.513(14) 1 d D U P J 1
H37A H -0.055912 0.274739 0.203198 0.180 Uiso 0.513(14) 1 d R U P J 1
H37B H -0.025852 0.317079 0.180468 0.180 Uiso 0.513(14) 1 d R U P J 1
H37C H -0.042422 0.340249 0.219408 0.180 Uiso 0.513(14) 1 d R U P J 1
C38 C 0.0163(8) 0.2246(10) 0.2000(9) 0.134(6) Uani 0.513(14) 1 d D U P J 1
H38A H 0.033023 0.196228 0.214913 0.201 Uiso 0.513(14) 1 d R U P J 1
H38B H 0.032093 0.241278 0.179723 0.201 Uiso 0.513(14) 1 d R U P J 1
H38C H -0.007227 0.202618 0.189463 0.201 Uiso 0.513(14) 1 d R U P J 1
C41 C 0.0166(5) 0.4380(11) 0.0474(5) 0.147(6) Uani 0.605(14) 1 d D U P K 1
H41A H 0.040666 0.450196 0.033933 0.220 Uiso 0.605(14) 1 d R U P K 1
H41B H -0.006394 0.434426 0.029753 0.220 Uiso 0.605(14) 1 d R U P K 1
H41C H 0.021546 0.398296 0.059523 0.220 Uiso 0.605(14) 1 d R U P K 1
C42 C 0.0009(8) 0.5397(10) 0.0602(7) 0.161(7) Uani 0.605(14) 1 d D U P K 1
H42A H 0.006306 0.572291 0.078500 0.241 Uiso 0.605(14) 1 d R U P K 1
H42B H -0.027374 0.541991 0.051460 0.241 Uiso 0.605(14) 1 d R U P K 1
H42C H 0.018526 0.544901 0.039070 0.241 Uiso 0.605(14) 1 d R U P K 1
C43 C -0.0341(6) 0.4686(15) 0.1017(8) 0.166(7) Uani 0.605(14) 1 d D U P K 1
H43A H -0.038839 0.424216 0.101175 0.249 Uiso 0.605(14) 1 d R U P K 1
H43B H -0.056879 0.489756 0.089435 0.249 Uiso 0.605(14) 1 d R U P K 1
H43C H -0.031229 0.482416 0.127635 0.249 Uiso 0.605(14) 1 d R U P K 1
C50 C 0.1310(11) 0.7072(11) 0.4873(6) 0.158(7) Uani 0.59(2) 1 d D U P G 1
H50A H 0.124125 0.737606 0.506230 0.237 Uiso 0.59(2) 1 d R U P G 1
H50B H 0.155325 0.684915 0.495530 0.237 Uiso 0.59(2) 1 d R U P G 1
H50C H 0.108585 0.678226 0.483830 0.237 Uiso 0.59(2) 1 d R U P G 1
C51 C 0.1705(8) 0.7857(11) 0.4509(8) 0.160(7) Uani 0.59(2) 1 d D U P G 1
H51A H 0.174060 0.801097 0.425563 0.240 Uiso 0.59(2) 1 d R U P G 1
H51B H 0.195480 0.765997 0.459933 0.240 Uiso 0.59(2) 1 d R U P G 1
H51C H 0.164040 0.820027 0.467322 0.240 Uiso 0.59(2) 1 d R U P G 1
C55 C 0.3351(7) 0.0976(8) 0.3389(6) 0.127(5) Uani 0.586(15) 1 d D U P L 1
H55A H 0.329223 0.120150 0.361683 0.190 Uiso 0.586(15) 1 d R U P L 1
H55B H 0.361123 0.111050 0.329613 0.190 Uiso 0.586(15) 1 d R U P L 1
H55C H 0.336193 0.053500 0.344323 0.190 Uiso 0.586(15) 1 d R U P L 1
C58 C 0.2628(6) 0.0844(7) 0.3238(6) 0.119(5) Uani 0.586(15) 1 d D U P L 1
H58A H 0.271053 0.066814 0.348018 0.179 Uiso 0.586(15) 1 d R U P L 1
H58B H 0.250413 0.052284 0.308128 0.179 Uiso 0.586(15) 1 d R U P L 1
H58C H 0.243143 0.117224 0.327598 0.179 Uiso 0.586(15) 1 d R U P L 1
C60 C 0.3188(7) 0.0739(11) 0.2768(6) 0.106(6) Uani 0.586(15) 1 d D U P L 1
H60A H 0.348098 0.080392 0.278039 0.159 Uiso 0.586(15) 1 d R U P L 1
H60B H 0.308019 0.086872 0.252359 0.159 Uiso 0.586(15) 1 d R U P L 1
H60C H 0.312968 0.030312 0.280559 0.159 Uiso 0.586(15) 1 d R U P L 1
C14 C -0.0617(4) 0.5957(8) 0.3885(5) 0.143(5) Uani 0.763(11) 1 d D U P M 1
H14A H -0.073366 0.560694 0.374884 0.215 Uiso 0.763(11) 1 d R U P M 1
H14B H -0.054096 0.627604 0.370814 0.215 Uiso 0.763(11) 1 d R U P M 1
H14C H -0.081666 0.612314 0.405404 0.215 Uiso 0.763(11) 1 d R U P M 1
C17 C -0.0362(4) 0.5250(7) 0.4363(4) 0.124(5) Uani 0.763(11) 1 d D U P M 1
H17A H -0.060015 0.536995 0.450126 0.186 Uiso 0.763(11) 1 d R U P M 1
H17B H -0.013925 0.515476 0.453846 0.186 Uiso 0.763(11) 1 d R U P M 1
H17C H -0.042655 0.488746 0.421096 0.186 Uiso 0.763(11) 1 d R U P M 1
C19 C -0.0172(5) 0.6494(7) 0.4220(6) 0.147(5) Uani 0.763(11) 1 d D U P M 1
H19A H -0.025757 0.675204 0.400874 0.221 Uiso 0.763(11) 1 d R U P M 1
H19B H 0.011373 0.656764 0.428114 0.221 Uiso 0.763(11) 1 d R U P M 1
H19C H -0.033317 0.659474 0.443614 0.221 Uiso 0.763(11) 1 d R U P M 1
C66 C 0.4896(7) 0.4561(11) 0.4415(8) 0.206(7) Uani 0.651(13) 1 d D U P N 1
H66A H 0.466234 0.459674 0.457415 0.309 Uiso 0.651(13) 1 d R U P N 1
H66B H 0.513674 0.446404 0.456925 0.309 Uiso 0.651(13) 1 d R U P N 1
H66C H 0.484834 0.423334 0.423234 0.309 Uiso 0.651(13) 1 d R U P N 1
C68 C 0.5349(5) 0.4883(13) 0.3999(7) 0.184(7) Uani 0.651(13) 1 d D U P N 1
H68A H 0.527498 0.445674 0.394437 0.277 Uiso 0.651(13) 1 d R U P N 1
H68B H 0.557768 0.489134 0.417857 0.277 Uiso 0.651(13) 1 d R U P N 1
H68C H 0.542598 0.508784 0.376847 0.277 Uiso 0.651(13) 1 d R U P N 1
C70 C 0.4951(6) 0.5683(11) 0.4481(7) 0.188(7) Uani 0.651(13) 1 d D U P N 1
H70A H 0.481319 0.606444 0.441015 0.282 Uiso 0.651(13) 1 d R U P N 1
H70B H 0.522269 0.577684 0.458065 0.282 Uiso 0.651(13) 1 d R U P N 1
H70C H 0.479809 0.547174 0.467235 0.282 Uiso 0.651(13) 1 d R U P N 1
C73 C 0.1196(10) 0.9386(10) 0.1568(10) 0.136(6) Uani 0.370(12) 1 d D U P E 2
H73A H 0.096730 0.966242 0.151850 0.204 Uiso 0.370(12) 1 d R U P E 2
H73B H 0.144580 0.958592 0.149430 0.204 Uiso 0.370(12) 1 d R U P E 2
H73C H 0.121390 0.928922 0.183450 0.204 Uiso 0.370(12) 1 d R U P E 2
C78 C 0.1135(7) 0.8633(10) 0.0937(6) 0.118(6) Uani 0.370(12) 1 d D U P E 2
H78A H 0.092060 0.887076 0.081116 0.177 Uiso 0.370(12) 1 d R U P E 2
H78B H 0.109890 0.819626 0.087926 0.177 Uiso 0.370(12) 1 d R U P E 2
H78C H 0.139800 0.876946 0.085046 0.177 Uiso 0.370(12) 1 d R U P E 2
C80 C 0.0713(6) 0.8658(17) 0.1460(12) 0.133(7) Uani 0.370(12) 1 d D U P E 2
H80A H 0.065050 0.880813 0.170905 0.199 Uiso 0.370(12) 1 d R U P E 2
H80B H 0.065970 0.821554 0.144645 0.199 Uiso 0.370(12) 1 d R U P E 2
H80C H 0.054270 0.887084 0.127355 0.199 Uiso 0.370(12) 1 d R U P E 2
C15 C 0.0013(8) 0.5971(19) 0.4464(8) 0.115(7) Uani 0.237(11) 1 d D U P M 2
H15A H 0.025107 0.619934 0.438616 0.172 Uiso 0.237(11) 1 d R U P M 2
H15B H 0.009977 0.560804 0.460616 0.172 Uiso 0.237(11) 1 d R U P M 2
H15C H -0.015103 0.623444 0.462036 0.172 Uiso 0.237(11) 1 d R U P M 2
C76 C -0.0644(9) 0.5589(19) 0.3913(13) 0.135(7) Uani 0.237(11) 1 d D U P M 2
H76A H -0.084635 0.588734 0.399054 0.202 Uiso 0.237(11) 1 d R U P M 2
H76B H -0.073235 0.517424 0.397764 0.202 Uiso 0.237(11) 1 d R U P M 2
H76C H -0.061255 0.561744 0.364344 0.202 Uiso 0.237(11) 1 d R U P M 2
C61 C 0.5123(10) 0.2639(17) 0.2501(7) 0.173(7) Uani 0.358(13) 1 d D U P I 2
H61A H 0.506275 0.291087 0.228981 0.260 Uiso 0.358(13) 1 d R U P I 2
H61B H 0.491535 0.231977 0.251221 0.260 Uiso 0.358(13) 1 d R U P I 2
H61C H 0.538705 0.244697 0.247131 0.260 Uiso 0.358(13) 1 d R U P I 2
C64 C 0.5411(6) 0.3281(15) 0.2849(14) 0.155(7) Uani 0.358(13) 1 d D U P I 2
H64A H 0.534805 0.349388 0.261351 0.233 Uiso 0.358(13) 1 d R U P I 2
H64B H 0.563365 0.299318 0.281341 0.233 Uiso 0.358(13) 1 d R U P I 2
H64C H 0.549035 0.358258 0.303991 0.233 Uiso 0.358(13) 1 d R U P I 2
C18 C 0.4890(9) 0.2291(13) 0.3026(10) 0.150(8) Uani 0.358(13) 1 d D U P I 2
H18A H 0.472982 0.241131 0.323914 0.224 Uiso 0.358(13) 1 d R U P I 2
H18B H 0.512542 0.205571 0.311394 0.224 Uiso 0.358(13) 1 d R U P I 2
H18C H 0.472422 0.203851 0.285514 0.224 Uiso 0.358(13) 1 d R U P I 2
C21 C 0.3975(11) 0.7681(17) 0.0567(11) 0.196(8) Uani 0.46(2) 1 d D U P H 2
H21A H 0.404535 0.793878 0.035508 0.295 Uiso 0.46(2) 1 d R U P H 2
H21B H 0.420735 0.742618 0.064168 0.295 Uiso 0.46(2) 1 d R U P H 2
H21C H 0.390045 0.794178 0.077608 0.295 Uiso 0.46(2) 1 d R U P H 2
C20 C -0.0335(13) 0.6475(12) 0.3970(15) 0.144(7) Uani 0.237(11) 1 d D U P M 2
H20A H -0.043399 0.648554 0.370975 0.216 Uiso 0.237(11) 1 d R U P M 2
H20B H -0.008269 0.670784 0.399385 0.216 Uiso 0.237(11) 1 d R U P M 2
H20C H -0.053669 0.665924 0.412925 0.216 Uiso 0.237(11) 1 d R U P M 2
C25 C 0.3683(15) 0.7051(15) 0.0068(7) 0.183(8) Uani 0.46(2) 1 d D U P H 2
H25A H 0.342597 0.692400 -0.005012 0.275 Uiso 0.46(2) 1 d R U P H 2
H25B H 0.385747 0.669230 0.010328 0.275 Uiso 0.46(2) 1 d R U P H 2
H25C H 0.381467 0.735030 -0.009182 0.275 Uiso 0.46(2) 1 d R U P H 2
C26 C 0.3345(13) 0.7829(11) 0.0569(13) 0.184(8) Uani 0.46(2) 1 d D U P H 2
H26A H 0.348010 0.822914 0.057297 0.277 Uiso 0.46(2) 1 d R U P H 2
H26B H 0.322800 0.775143 0.081167 0.277 Uiso 0.46(2) 1 d R U P H 2
H26C H 0.313000 0.782954 0.037517 0.277 Uiso 0.46(2) 1 d R U P H 2
C29 C 0.0377(17) 0.272(2) 0.5002(7) 0.169(9) Uani 0.279(16) 1 d D U P F 2
H29A H 0.067008 0.266711 0.502890 0.254 Uiso 0.279(16) 1 d R U P F 2
H29B H 0.024208 0.236241 0.510790 0.254 Uiso 0.279(16) 1 d R U P F 2
H29C H 0.029618 0.309101 0.513350 0.254 Uiso 0.279(16) 1 d R U P F 2
C30 C -0.0183(9) 0.303(3) 0.4597(19) 0.170(8) Uani 0.279(16) 1 d D U P F 2
H30A H -0.013173 0.345981 0.466880 0.255 Uiso 0.279(16) 1 d R U P F 2
H30B H -0.029963 0.281201 0.480540 0.255 Uiso 0.279(16) 1 d R U P F 2
H30C H -0.037233 0.302181 0.438170 0.255 Uiso 0.279(16) 1 d R U P F 2
C32 C 0.0280(12) 0.2097(13) 0.4525(12) 0.173(7) Uani 0.279(16) 1 d D U P F 2
H32A H 0.035146 0.201928 0.426649 0.259 Uiso 0.279(16) 1 d R U P F 2
H32B H 0.001506 0.191798 0.457049 0.259 Uiso 0.279(16) 1 d R U P F 2
H32C H 0.048266 0.191068 0.469389 0.259 Uiso 0.279(16) 1 d R U P F 2
C34 C -0.0159(7) 0.2945(11) 0.1859(6) 0.141(6) Uani 0.487(14) 1 d D U P J 2
H34A H -0.039796 0.270158 0.179072 0.211 Uiso 0.487(14) 1 d R U P J 2
H34B H 0.005284 0.286918 0.168032 0.211 Uiso 0.487(14) 1 d R U P J 2
H34C H -0.022886 0.338198 0.185702 0.211 Uiso 0.487(14) 1 d R U P J 2
C36 C -0.0327(5) 0.3085(11) 0.2399(9) 0.139(6) Uani 0.487(14) 1 d D U P J 2
H36A H -0.057734 0.285615 0.234876 0.208 Uiso 0.487(14) 1 d R U P J 2
H36B H -0.035824 0.350545 0.230476 0.208 Uiso 0.487(14) 1 d R U P J 2
H36C H -0.026894 0.309575 0.266776 0.208 Uiso 0.487(14) 1 d R U P J 2
C39 C 0.0105(7) 0.2107(7) 0.2166(9) 0.124(7) Uani 0.487(14) 1 d D U P J 2
H39A H 0.021322 0.192783 0.239837 0.186 Uiso 0.487(14) 1 d R U P J 2
H39B H 0.030322 0.206013 0.197057 0.186 Uiso 0.487(14) 1 d R U P J 2
H39C H -0.014488 0.189563 0.209007 0.186 Uiso 0.487(14) 1 d R U P J 2
C46 C 0.0103(10) 0.5212(16) 0.0458(7) 0.157(7) Uani 0.395(14) 1 d D U P K 2
H46A H 0.023658 0.558986 0.054498 0.235 Uiso 0.395(14) 1 d R U P K 2
H46B H -0.016482 0.531106 0.035298 0.235 Uiso 0.395(14) 1 d R U P K 2
H46C H 0.026508 0.501956 0.026628 0.235 Uiso 0.395(14) 1 d R U P K 2
C47 C -0.0233(7) 0.4403(17) 0.0920(9) 0.141(8) Uani 0.395(14) 1 d D U P K 2
H47A H -0.011140 0.399381 0.090757 0.211 Uiso 0.395(14) 1 d R U P K 2
H47B H -0.048620 0.440851 0.077277 0.211 Uiso 0.395(14) 1 d R U P K 2
H47C H -0.028720 0.450231 0.118017 0.211 Uiso 0.395(14) 1 d R U P K 2
C49 C 0.0923(8) 0.7328(16) 0.4606(10) 0.161(7) Uani 0.41(2) 1 d D U P G 2
H49A H 0.084926 0.762101 0.479927 0.241 Uiso 0.41(2) 1 d R U P G 2
H49B H 0.086826 0.690991 0.469027 0.241 Uiso 0.41(2) 1 d R U P G 2
H49C H 0.076406 0.741211 0.437697 0.241 Uiso 0.41(2) 1 d R U P G 2
C52 C 0.1519(14) 0.7997(10) 0.4394(12) 0.158(7) Uani 0.41(2) 1 d D U P G 2
H52A H 0.139878 0.808334 0.414756 0.237 Uiso 0.41(2) 1 d R U P G 2
H52B H 0.181398 0.801644 0.438296 0.237 Uiso 0.41(2) 1 d R U P G 2
H52C H 0.142568 0.830084 0.457316 0.237 Uiso 0.41(2) 1 d R U P G 2
C54 C 0.1526(14) 0.7217(15) 0.4903(6) 0.155(8) Uani 0.41(2) 1 d D U P G 2
H54A H 0.175598 0.747658 0.497770 0.232 Uiso 0.41(2) 1 d R U P G 2
H54B H 0.161308 0.678758 0.489350 0.232 Uiso 0.41(2) 1 d R U P G 2
H54C H 0.131278 0.726028 0.508380 0.232 Uiso 0.41(2) 1 d R U P G 2
C56 C -0.0227(9) 0.5367(16) 0.0969(8) 0.175(7) Uani 0.395(14) 1 d D U P K 2
H56A H -0.006435 0.572311 0.104588 0.262 Uiso 0.395(14) 1 d R U P K 2
H56B H -0.035196 0.518711 0.118708 0.262 Uiso 0.395(14) 1 d R U P K 2
H56C H -0.043856 0.549791 0.078898 0.262 Uiso 0.395(14) 1 d R U P K 2
C57 C 0.3051(10) 0.0862(8) 0.3477(5) 0.105(5) Uani 0.414(15) 1 d D U P L 2
H57A H 0.311665 0.042356 0.347721 0.157 Uiso 0.414(15) 1 d R U P L 2
H57B H 0.280415 0.092906 0.361381 0.157 Uiso 0.414(15) 1 d R U P L 2
H57C H 0.327365 0.109196 0.359591 0.157 Uiso 0.414(15) 1 d R U P L 2
C59 C 0.2565(5) 0.0964(9) 0.2942(8) 0.102(6) Uani 0.414(15) 1 d D U P L 2
H59A H 0.252700 0.051811 0.292642 0.153 Uiso 0.414(15) 1 d R U P L 2
H59B H 0.250850 0.114791 0.269752 0.153 Uiso 0.414(15) 1 d R U P L 2
H59C H 0.237970 0.113421 0.312322 0.153 Uiso 0.414(15) 1 d R U P L 2
C63 C 0.3327(9) 0.0728(15) 0.2894(9) 0.113(6) Uani 0.414(15) 1 d D U P L 2
H63A H 0.358711 0.087303 0.299717 0.170 Uiso 0.414(15) 1 d R U P L 2
H63B H 0.331541 0.079553 0.262427 0.170 Uiso 0.414(15) 1 d R U P L 2
H63C H 0.329771 0.028933 0.294617 0.170 Uiso 0.414(15) 1 d R U P L 2
C67 C 0.5254(11) 0.4659(14) 0.4150(12) 0.194(8) Uani 0.349(13) 1 d D U P N 2
H67A H 0.514186 0.440607 0.394605 0.291 Uiso 0.349(13) 1 calc R U P N 2
H67B H 0.529053 0.440583 0.437412 0.291 Uiso 0.349(13) 1 calc R U P N 2
H67C H 0.551487 0.482601 0.407941 0.291 Uiso 0.349(13) 1 calc R U P N 2
C69 C 0.5290(9) 0.5654(16) 0.4043(11) 0.183(7) Uani 0.349(13) 1 d D U P N 2
H69A H 0.525628 0.564736 0.377087 0.274 Uiso 0.349(13) 1 d R U P N 2
H69B H 0.556578 0.552846 0.411377 0.274 Uiso 0.349(13) 1 d R U P N 2
H69C H 0.524188 0.607066 0.413417 0.274 Uiso 0.349(13) 1 d R U P N 2
C71 C 0.4900(11) 0.504(2) 0.4606(7) 0.189(8) Uani 0.349(13) 1 d D U P N 2
H71A H 0.508650 0.521078 0.479663 0.284 Uiso 0.349(13) 1 d R U P N 2
H71B H 0.496180 0.460798 0.456614 0.284 Uiso 0.349(13) 1 d R U P N 2
H71C H 0.462250 0.508368 0.468773 0.284 Uiso 0.349(13) 1 d R U P N 2
Na01 Na 0.15399(13) 0.5689(2) 0.26559(15) 0.0609(11) Uani 0.5 1 d . . P . .
C84 C 0.3783(8) 0.8758(14) 0.4020(6) 0.129(6) Uani 0.296(12) 1 d D U P A 2
H84A H 0.375175 0.831944 0.407270 0.194 Uiso 0.296(12) 1 d R U P A 2
H84B H 0.354805 0.898224 0.410710 0.194 Uiso 0.296(12) 1 d R U P A 2
H84C H 0.402755 0.891164 0.414870 0.194 Uiso 0.296(12) 1 d R U P A 2
C82 C 0.4234(7) 0.867(2) 0.3517(10) 0.136(7) Uani 0.296(12) 1 d D U P A 2
H82A H 0.428727 0.824586 0.360040 0.205 Uiso 0.296(12) 1 d R U P A 2
H82B H 0.436997 0.895536 0.368890 0.205 Uiso 0.296(12) 1 d R U P A 2
H82C H 0.433627 0.872326 0.326630 0.205 Uiso 0.296(12) 1 d R U P A 2
C44 C 0.3811(11) 0.9446(13) 0.3334(11) 0.135(6) Uani 0.296(12) 1 d D U P A 2
H44A H 0.407743 0.964000 0.334314 0.203 Uiso 0.296(12) 1 d R U P A 2
H44B H 0.360863 0.974070 0.341694 0.203 Uiso 0.296(12) 1 d R U P A 2
H44C H 0.374323 0.931690 0.307894 0.203 Uiso 0.296(12) 1 d R U P A 2
O1 O 0.13780(9) 0.43074(15) 0.25247(11) 0.0491(9) Uani 1 1 d . . . . .
C65 C 0.46654(19) 0.6067(4) 0.1371(3) 0.092(3) Uani 1 1 d . . . . .
H65 H 0.466875 0.649109 0.130948 0.110 Uiso 1 1 calc R U . . .
C77 C 0.461(2) 0.302(4) 0.0022(12) 0.170(9) Uani 0.201(15) 1 d D U P C 2
H77A H 0.440584 0.334739 0.001912 0.255 Uiso 0.201(15) 1 calc R U P C 2
H77B H 0.447638 0.262423 -0.002108 0.255 Uiso 0.201(15) 1 calc R U P C 2
H77C H 0.480194 0.309629 -0.017371 0.255 Uiso 0.201(15) 1 calc R U P C 2
C88 C 0.5247(8) 0.297(3) 0.051(2) 0.169(8) Uani 0.201(15) 1 d D U P C 2
H88A H 0.531628 0.324190 0.071722 0.253 Uiso 0.201(15) 1 d R U P C 2
H88B H 0.540988 0.308410 0.029352 0.253 Uiso 0.201(15) 1 d R U P C 2
H88C H 0.530308 0.254520 0.057672 0.253 Uiso 0.201(15) 1 d R U P C 2
C90 C 0.4756(16) 0.2294(14) 0.0512(19) 0.172(8) Uani 0.201(15) 1 d D U P C 2
H90A H 0.498251 0.211733 0.065773 0.258 Uiso 0.201(15) 1 d R U P C 2
H90B H 0.472131 0.207093 0.027683 0.258 Uiso 0.201(15) 1 d R U P C 2
H90C H 0.450931 0.226123 0.065403 0.258 Uiso 0.201(15) 1 d R U P C 2
C2 C 0.5075(17) 0.626(4) 0.0685(19) 0.154(6) Uani 0.149(13) 1 d D U P B 2
H2A H 0.529274 0.634075 0.051373 0.230 Uiso 0.149(13) 1 d R U P B 2
H2B H 0.496854 0.664745 0.077733 0.230 Uiso 0.149(13) 1 d R U P B 2
H2C H 0.485814 0.603265 0.055273 0.230 Uiso 0.149(13) 1 d R U P B 2
C4 C 0.535(2) 0.6586(18) 0.112(2) 0.154(6) Uani 0.149(13) 1 d D U P B 2
H4A H 0.557592 0.652574 0.129526 0.231 Uiso 0.149(13) 1 d R U P B 2
H4B H 0.510612 0.669054 0.125986 0.231 Uiso 0.149(13) 1 d R U P B 2
H4C H 0.540652 0.691964 0.094856 0.231 Uiso 0.149(13) 1 d R U P B 2
C6 C 0.560(2) 0.550(3) 0.079(3) 0.164(8) Uani 0.149(13) 1 d D U P B 2
H6A H 0.542923 0.515367 0.070332 0.246 Uiso 0.149(13) 1 d R U P B 2
H6B H 0.577383 0.536227 0.099832 0.246 Uiso 0.149(13) 1 d R U P B 2
H6C H 0.576863 0.563027 0.058342 0.246 Uiso 0.149(13) 1 d R U P B 2

loop_
_atom_site_aniso_label
_atom_site_aniso_U_11
_atom_site_aniso_U_22
_atom_site_aniso_U_33
_atom_site_aniso_U_23
_atom_site_aniso_U_13
_atom_site_aniso_U_12
Ti01 0.0323(4) 0.0343(4) 0.0736(7) 0.0064(4) 0.0050(4) 0.0030(3)
Ti02 0.0316(4) 0.0398(4) 0.0743(7) -0.0114(4) 0.0114(4) -0.0050(3)
Ti03 0.0337(4) 0.0328(4) 0.0749(7) 0.0001(4) 0.0045(4) -0.0038(3)
Ti04 0.0368(4) 0.0434(5) 0.0616(7) 0.0017(4) 0.0110(4) 0.0041(3)
Ti05 0.0366(4) 0.0409(5) 0.0586(6) 0.0010(4) 0.0083(4) -0.0033(3)
Ti06 0.0302(4) 0.0451(5) 0.0830(8) 0.0173(5) 0.0118(4) 0.0063(3)
Ti07 0.0333(4) 0.0699(7) 0.0709(8) -0.0150(6) 0.0086(5) -0.0076(4)
Ti08 0.0322(4) 0.0703(7) 0.0739(8) 0.0191(6) 0.0050(5) 0.0042(4)
S00A 0.0335(6) 0.0461(7) 0.1104(14) 0.0062(8) 0.0042(7) -0.0045(5)
S00B 0.0456(7) 0.0589(8) 0.0819(11) -0.0132(7) 0.0177(7) -0.0026(6)
S00C 0.0471(7) 0.0486(7) 0.0857(11) -0.0055(7) 0.0210(7) -0.0046(5)
S00D 0.0464(7) 0.0585(8) 0.0840(12) 0.0173(8) 0.0176(7) 0.0034(6)
S00E 0.0401(6) 0.0743(9) 0.0728(11) -0.0043(8) 0.0022(7) 0.0074(6)
S00F 0.0644(9) 0.0515(8) 0.0962(13) 0.0055(8) 0.0242(9) 0.0188(6)
S00G 0.0535(7) 0.0550(8) 0.1007(13) 0.0153(8) 0.0291(8) 0.0121(6)
S00H 0.0541(8) 0.0633(9) 0.0994(14) 0.0249(9) 0.0231(8) 0.0058(6)
S00I 0.0369(6) 0.0889(11) 0.0890(13) 0.0197(9) 0.0012(7) -0.0072(7)
S00J 0.0534(8) 0.0734(10) 0.0759(11) -0.0127(8) 0.0065(7) -0.0153(7)
S00K 0.0568(8) 0.0650(9) 0.0878(13) 0.0142(8) 0.0072(8) 0.0088(7)
S00L 0.0660(9) 0.0766(10) 0.0655(11) -0.0068(8) 0.0085(8) -0.0238(8)
S00M 0.0640(9) 0.0869(11) 0.0655(11) 0.0136(9) 0.0139(8) 0.0233(8)
S00N 0.0613(8) 0.0519(8) 0.1220(16) -0.0012(9) 0.0367(10) -0.0163(7)
S00O 0.0597(8) 0.0628(9) 0.0895(13) -0.0111(8) 0.0060(8) -0.0110(7)
S00P 0.0584(8) 0.0637(9) 0.1070(15) -0.0204(9) 0.0306(9) -0.0081(7)
S00Q 0.0542(8) 0.0818(11) 0.0842(12) 0.0166(9) 0.0095(8) 0.0153(7)
S00R 0.0678(10) 0.0809(11) 0.0891(14) 0.0042(10) 0.0197(9) -0.0019(8)
S00S 0.0673(10) 0.0920(13) 0.0934(15) 0.0069(11) 0.0133(10) -0.0054(9)
S009 0.0328(6) 0.0473(7) 0.1041(13) 0.0046(7) 0.0078(7) 0.0016(5)
Na1 0.049(2) 0.055(2) 0.081(3) 0.003(2) 0.011(2) -0.0043(18)
O00T 0.0351(16) 0.0426(18) 0.069(3) -0.0067(17) 0.0093(16) -0.0020(13)
O00U 0.0357(16) 0.0470(19) 0.071(3) 0.0067(18) 0.0052(17) 0.0071(14)
O00V 0.0354(16) 0.0393(17) 0.073(3) -0.0012(17) 0.0044(16) 0.0011(13)
O00W 0.0361(16) 0.0427(18) 0.064(2) -0.0039(16) 0.0093(16) 0.0003(13)
O00X 0.0380(16) 0.0416(18) 0.066(2) 0.0049(16) 0.0060(16) -0.0024(13)
O00Y 0.0344(16) 0.057(2) 0.084(3) 0.016(2) 0.0072(18) 0.0048(15)
O01A 0.0423(18) 0.0411(18) 0.088(3) 0.0201(19) 0.0160(19) 0.0039(14)
O01B 0.0302(15) 0.0501(19) 0.074(3) 0.0071(18) 0.0014(16) 0.0062(14)
O01C 0.0395(17) 0.0445(19) 0.078(3) 0.0079(18) 0.0070(18) 0.0036(14)
O01D 0.0402(17) 0.0425(18) 0.082(3) -0.0053(18) 0.0034(18) -0.0078(14)
O01E 0.0374(17) 0.066(2) 0.068(3) 0.021(2) 0.0024(17) 0.0027(16)
O01F 0.057(2) 0.053(2) 0.073(3) 0.0016(19) 0.019(2) 0.0081(17)
O01G 0.0315(15) 0.0484(19) 0.079(3) -0.0016(18) 0.0037(17) -0.0066(14)
O01H 0.0364(17) 0.062(2) 0.072(3) -0.005(2) 0.0004(18) -0.0089(15)
O01I 0.0458(18) 0.047(2) 0.081(3) -0.0035(19) 0.0141(19) -0.0029(15)
O01J 0.0386(18) 0.065(2) 0.085(3) 0.011(2) 0.0033(19) 0.0047(16)
O01K 0.057(2) 0.056(2) 0.089(3) -0.002(2) 0.028(2) -0.0106(18)
O01L 0.0289(15) 0.0366(17) 0.118(4) 0.004(2) 0.0025(19) -0.0003(13)
O01M 0.061(2) 0.068(3) 0.081(3) -0.005(2) 0.002(2) -0.011(2)
O01N 0.055(2) 0.061(2) 0.095(4) 0.012(2) 0.025(2) -0.0005(18)
O01O 0.063(2) 0.071(3) 0.091(4) 0.020(2) 0.012(2) 0.010(2)
O01P 0.054(2) 0.059(2) 0.106(4) -0.018(2) 0.027(2) -0.0009(19)
O01Q 0.050(2) 0.060(2) 0.097(4) 0.015(2) 0.015(2) 0.0004(18)
O010 0.0381(16) 0.0413(18) 0.069(3) 0.0007(17) -0.0006(17) -0.0019(13)
O011 0.0403(16) 0.0351(17) 0.080(3) -0.0029(17) 0.0097(17) -0.0004(13)
O012 0.0287(14) 0.0419(17) 0.078(3) 0.0112(17) 0.0031(16) -0.0007(13)
O013 0.0479(19) 0.0394(18) 0.079(3) -0.0120(18) 0.0145(19) -0.0022(14)
O014 0.0413(18) 0.054(2) 0.066(3) 0.0059(18) 0.0137(18) -0.0032(15)
O015 0.0397(17) 0.0427(18) 0.069(3) -0.0060(17) 0.0129(17) -0.0025(14)
O016 0.0377(16) 0.0380(17) 0.085(3) 0.0162(18) 0.0052(17) -0.0011(13)
O017 0.0372(16) 0.058(2) 0.063(3) -0.0119(18) 0.0068(17) -0.0020(15)
O018 0.0489(19) 0.061(2) 0.060(3) -0.0040(19) 0.0126(18) 0.0007(16)
O019 0.0422(17) 0.0424(18) 0.082(3) 0.0119(18) 0.0177(18) 0.0012(14)
O027 0.076(3) 0.107(4) 0.123(5) 0.002(4) 0.007(3) 0.003(3)
C01T 0.039(2) 0.041(3) 0.085(5) -0.003(3) -0.002(3) -0.014(2)
C01U 0.040(2) 0.032(2) 0.089(5) -0.004(3) 0.015(3) -0.0022(19)
C01V 0.045(3) 0.047(3) 0.080(4) 0.016(3) 0.003(3) 0.021(2)
C01W 0.037(2) 0.059(3) 0.065(4) -0.010(3) 0.011(2) -0.012(2)
C01X 0.033(2) 0.033(2) 0.095(5) 0.013(3) 0.012(3) -0.0011(18)
C01Y 0.040(3) 0.053(3) 0.095(5) 0.025(3) 0.026(3) 0.019(2)
C01Z 0.036(2) 0.081(4) 0.060(4) -0.001(3) 0.008(3) 0.003(2)
C02A 0.055(3) 0.059(3) 0.049(3) -0.010(3) 0.013(3) -0.014(2)
C02B 0.054(3) 0.040(3) 0.086(5) 0.020(3) 0.015(3) 0.006(2)
C02C 0.041(3) 0.056(3) 0.092(5) 0.021(3) 0.014(3) 0.004(2)
C02D 0.060(3) 0.039(3) 0.069(4) -0.012(3) 0.023(3) -0.012(2)
C02E 0.044(3) 0.057(3) 0.081(5) -0.008(3) 0.011(3) -0.005(2)
C02F 0.052(3) 0.051(3) 0.080(5) -0.007(3) 0.007(3) -0.003(2)
C02G 0.045(3) 0.067(4) 0.079(5) -0.002(3) 0.016(3) -0.008(3)
C02H 0.051(3) 0.045(3) 0.090(5) 0.017(3) 0.022(3) 0.006(2)
C02I 0.045(3) 0.054(3) 0.081(4) -0.023(3) 0.017(3) -0.017(2)
C02J 0.062(3) 0.042(3) 0.092(5) 0.019(3) 0.031(4) 0.012(3)
C02K 0.042(3) 0.059(3) 0.091(5) 0.022(3) 0.012(3) 0.006(2)
C02L 0.046(3) 0.057(3) 0.077(4) 0.025(3) 0.019(3) 0.011(2)
C02M 0.041(3) 0.074(4) 0.077(5) -0.005(3) 0.015(3) 0.001(3)
C02N 0.044(3) 0.054(3) 0.096(5) 0.002(3) 0.011(3) -0.001(2)
O02O 0.072(3) 0.145(6) 0.123(5) 0.001(4) -0.008(3) -0.018(3)
C02P 0.045(3) 0.050(3) 0.105(6) -0.008(3) 0.000(3) -0.003(2)
C02Q 0.050(3) 0.061(3) 0.081(5) 0.015(3) 0.007(3) -0.006(3)
C02R 0.037(3) 0.065(3) 0.073(4) -0.001(3) -0.003(3) 0.000(2)
C02S 0.054(3) 0.080(4) 0.094(6) 0.025(4) 0.018(3) 0.010(3)
C02T 0.040(3) 0.039(3) 0.133(7) -0.007(3) 0.018(3) -0.001(2)
C02U 0.068(4) 0.049(3) 0.075(4) -0.006(3) 0.013(3) 0.010(3)
C02V 0.062(3) 0.053(3) 0.076(5) 0.010(3) 0.011(3) -0.006(3)
C02W 0.039(2) 0.045(3) 0.093(5) 0.010(3) -0.002(3) 0.005(2)
C02X 0.042(3) 0.070(4) 0.061(4) -0.014(3) 0.007(3) -0.011(2)
C02Y 0.039(3) 0.080(4) 0.074(5) -0.014(3) 0.019(3) -0.016(3)
C02Z 0.042(3) 0.062(4) 0.103(6) 0.025(4) 0.021(3) 0.010(2)
C03A 0.054(3) 0.078(4) 0.076(5) 0.012(4) 0.000(3) -0.008(3)
C03B 0.026(2) 0.101(5) 0.079(5) 0.035(4) 0.004(3) 0.010(3)
C03C 0.037(3) 0.079(4) 0.085(5) 0.001(4) -0.003(3) 0.000(3)
C03D 0.079(5) 0.111(6) 0.064(5) 0.028(4) 0.009(4) 0.029(4)
C03E 0.063(3) 0.058(3) 0.089(5) 0.020(3) 0.028(3) 0.010(3)
C03F 0.052(3) 0.076(4) 0.060(4) -0.004(3) 0.008(3) -0.003(3)
C03G 0.044(3) 0.083(4) 0.072(5) 0.001(4) 0.000(3) -0.007(3)
C03H 0.063(4) 0.046(3) 0.122(7) -0.010(4) 0.029(4) -0.010(3)
C03I 0.052(3) 0.123(6) 0.095(6) -0.039(5) 0.030(4) -0.031(4)
C03J 0.033(2) 0.046(3) 0.110(6) -0.005(3) -0.003(3) -0.004(2)
C03K 0.050(3) 0.058(3) 0.109(6) 0.027(4) 0.015(3) 0.005(3)
C03L 0.042(3) 0.045(3) 0.125(6) 0.009(3) 0.000(3) 0.006(2)
C03M 0.078(4) 0.070(4) 0.090(6) 0.040(4) 0.028(4) 0.021(3)
C03N 0.047(3) 0.100(6) 0.103(7) -0.014(5) 0.018(4) -0.008(3)
C03O 0.075(4) 0.063(4) 0.082(5) -0.011(3) 0.019(4) -0.027(3)
C03P 0.058(3) 0.069(4) 0.102(6) 0.012(4) 0.028(4) -0.008(3)
C03R 0.045(3) 0.123(6) 0.055(4) 0.011(4) 0.001(3) 0.010(3)
C03S 0.042(3) 0.056(3) 0.113(6) -0.021(3) 0.020(3) -0.021(2)
C03T 0.085(4) 0.059(4) 0.095(6) 0.026(4) 0.036(4) 0.029(3)
C03U 0.069(4) 0.053(3) 0.073(5) 0.002(3) 0.012(3) 0.006(3)
C03V 0.047(3) 0.063(4) 0.076(4) 0.011(3) 0.015(3) 0.003(2)
C03W 0.056(3) 0.062(4) 0.124(7) -0.023(4) -0.016(4) -0.004(3)
C03X 0.048(3) 0.075(4) 0.074(5) -0.001(3) 0.007(3) -0.015(3)
C03Y 0.090(5) 0.089(5) 0.059(5) -0.015(4) 0.012(4) -0.024(4)
C03Z 0.035(3) 0.118(6) 0.092(6) 0.027(5) -0.005(3) -0.002(3)
C04A 0.042(3) 0.042(3) 0.168(9) -0.004(4) -0.009(4) 0.000(2)
C04B 0.116(6) 0.047(4) 0.104(7) -0.009(4) 0.040(5) 0.013(4)
C04C 0.058(4) 0.109(6) 0.064(5) 0.006(4) 0.004(3) -0.007(4)
C04D 0.042(3) 0.060(4) 0.160(8) 0.040(5) -0.008(4) 0.002(3)
C04E 0.051(3) 0.078(5) 0.117(7) -0.031(4) 0.011(4) -0.024(3)
C04F 0.061(4) 0.077(4) 0.112(6) -0.026(4) 0.029(4) 0.002(3)
C04G 0.052(3) 0.090(5) 0.103(6) 0.016(4) 0.022(4) -0.020(3)
C04H 0.077(4) 0.103(6) 0.063(5) 0.019(4) -0.001(4) 0.016(4)
C04J 0.049(3) 0.079(4) 0.151(8) 0.051(5) 0.033(4) 0.038(3)
C04K 0.144(7) 0.045(3) 0.077(5) -0.003(3) 0.017(5) 0.011(4)
C04L 0.078(5) 0.131(7) 0.076(6) 0.008(5) -0.001(4) -0.001(5)
C04M 0.038(3) 0.092(5) 0.130(7) 0.036(5) 0.006(4) 0.009(3)
C04N 0.052(4) 0.127(7) 0.121(7) -0.052(6) 0.037(4) -0.021(4)
C04O 0.059(4) 0.111(6) 0.072(5) 0.007(4) 0.007(4) 0.005(4)
C04P 0.055(4) 0.128(7) 0.066(5) 0.007(5) 0.005(3) 0.006(4)
C04Q 0.116(7) 0.146(8) 0.089(7) 0.062(6) 0.022(6) 0.066(6)
C04S 0.050(3) 0.151(8) 0.073(5) -0.017(5) 0.014(4) -0.016(4)
C04T 0.048(3) 0.060(4) 0.167(9) -0.038(5) -0.020(4) -0.004(3)
C04U 0.104(6) 0.123(7) 0.083(6) -0.030(5) 0.008(5) -0.047(5)
C04V 0.064(4) 0.131(7) 0.090(6) 0.005(5) 0.015(4) -0.038(4)
C04W 0.169(9) 0.057(4) 0.095(7) -0.022(4) 0.040(7) 0.005(5)
C04X 0.058(4) 0.150(8) 0.091(6) -0.013(6) 0.004(4) 0.035(4)
C04Y 0.063(4) 0.126(7) 0.084(6) -0.020(5) 0.015(4) 0.017(4)
C04Z 0.137(7) 0.064(4) 0.079(6) -0.018(4) 0.012(5) -0.010(5)
C05A 0.094(5) 0.105(6) 0.108(7) -0.039(5) 0.015(5) -0.033(5)
C05B 0.039(3) 0.217(12) 0.101(7) 0.028(7) -0.012(4) 0.006(5)
C05E 0.183(11) 0.094(7) 0.094(7) 0.047(6) 0.056(8) 0.013(7)
C05G 0.228(13) 0.051(4) 0.131(9) -0.003(5) 0.074(9) 0.008(6)
C05H 0.077(5) 0.166(10) 0.070(6) 0.010(6) -0.008(4) 0.000(6)
C05I 0.245(15) 0.133(9) 0.098(8) -0.017(7) -0.051(9) -0.072(10)
C7 0.094(5) 0.148(7) 0.227(10) 0.095(7) 0.103(6) 0.040(5)
C05O 0.058(5) 0.313(18) 0.098(8) 0.019(9) -0.030(5) -0.003(7)
C05Q 0.101(6) 0.125(8) 0.125(8) 0.056(6) 0.015(6) 0.040(6)
C05R 0.241(16) 0.170(12) 0.104(9) 0.029(8) -0.061(10) 0.046(11)
C05S 0.053(4) 0.183(10) 0.090(6) -0.018(6) 0.006(4) 0.033(5)
C05T 0.108(7) 0.197(12) 0.085(7) -0.030(7) 0.045(6) -0.022(7)
C05U 0.079(5) 0.186(11) 0.067(6) -0.014(6) 0.019(4) 0.004(6)
C05W 0.163(9) 0.040(4) 0.176(11) 0.014(5) 0.054(8) 0.024(5)
C05X 0.118(7) 0.058(4) 0.259(15) -0.016(6) 0.092(9) 0.028(4)
C05Y 0.116(7) 0.077(6) 0.265(16) 0.061(8) 0.062(9) -0.024(5)
C05Z 0.118(8) 0.33(2) 0.084(7) -0.050(10) 0.011(6) -0.099(11)
C06B 0.128(8) 0.060(5) 0.206(13) -0.045(6) 0.019(8) -0.003(5)
C85 0.075(6) 0.067(6) 0.209(12) -0.069(7) 0.017(7) -0.030(5)
C06D 0.120(9) 0.290(19) 0.075(7) 0.009(9) -0.001(6) 0.043(10)
C06E 0.190(12) 0.063(5) 0.240(16) -0.008(7) 0.091(11) 0.037(6)
C06G 0.147(9) 0.077(6) 0.204(13) 0.071(7) -0.017(9) -0.001(6)
C1 0.129(9) 0.182(11) 0.216(13) 0.061(10) 0.126(9) 0.035(9)
C83 0.080(7) 0.128(8) 0.194(13) -0.066(10) -0.049(8) -0.016(6)
C91 0.107(8) 0.265(16) 0.138(10) -0.086(11) 0.053(8) 0.018(11)
C5 0.078(6) 0.163(10) 0.258(13) 0.065(9) 0.089(8) 0.000(6)
C92 0.086(6) 0.268(14) 0.136(8) -0.070(9) 0.033(6) 0.009(7)
C81 0.068(4) 0.076(4) 0.204(9) 0.053(5) -0.033(5) 0.015(3)
C86 0.088(7) 0.291(17) 0.132(11) -0.043(11) 0.061(7) -0.041(9)
C9 0.136(6) 0.050(3) 0.093(5) -0.004(3) 0.019(5) -0.018(4)
C12 0.062(4) 0.129(7) 0.264(14) 0.057(8) 0.004(6) 0.051(5)
C020 0.032(2) 0.091(4) 0.053(4) 0.019(3) 0.007(2) -0.003(2)
C021 0.040(3) 0.067(4) 0.069(4) -0.010(3) 0.009(3) 0.004(2)
C022 0.044(3) 0.040(3) 0.077(4) -0.016(3) 0.007(3) 0.000(2)
C023 0.038(2) 0.044(3) 0.083(4) 0.006(3) 0.013(3) -0.002(2)
C024 0.042(3) 0.054(3) 0.075(4) -0.018(3) 0.012(3) 0.003(2)
C025 0.045(3) 0.058(3) 0.093(5) 0.020(3) 0.013(3) 0.009(2)
C026 0.032(2) 0.040(3) 0.107(5) 0.012(3) 0.013(3) 0.003(2)
C27 0.259(14) 0.122(7) 0.168(9) 0.079(8) 0.097(10) -0.011(8)
C028 0.034(2) 0.042(3) 0.104(5) -0.001(3) 0.019(3) 0.000(2)
C029 0.049(3) 0.048(3) 0.108(6) 0.014(3) 0.009(3) -0.001(2)
C030 0.070(4) 0.044(3) 0.093(5) -0.013(3) 0.032(4) -0.007(3)
C031 0.047(3) 0.050(3) 0.078(4) -0.002(3) 0.022(3) -0.014(2)
C032 0.057(3) 0.058(3) 0.098(5) -0.003(3) 0.026(3) 0.010(3)
C33 0.086(5) 0.275(12) 0.144(8) 0.086(8) 0.024(6) -0.032(7)
C033 0.030(2) 0.086(4) 0.087(5) 0.016(4) -0.012(3) 0.004(3)
C034 0.055(3) 0.058(3) 0.079(5) 0.008(3) 0.019(3) -0.007(3)
C035 0.055(3) 0.056(3) 0.108(6) 0.021(4) -0.005(4) 0.009(3)
C036 0.057(3) 0.057(3) 0.069(4) -0.015(3) 0.006(3) 0.006(3)
C037 0.039(3) 0.047(3) 0.137(7) 0.017(4) 0.020(3) -0.002(2)
C038 0.061(3) 0.049(3) 0.107(6) -0.021(3) 0.026(4) -0.012(3)
C039 0.049(3) 0.079(4) 0.090(5) 0.001(4) 0.019(3) 0.011(3)
C40 0.050(4) 0.109(6) 0.180(9) -0.025(6) -0.007(5) -0.039(4)
C040 0.057(4) 0.120(6) 0.079(6) 0.023(5) 0.004(4) -0.006(4)
C041 0.038(3) 0.097(5) 0.094(5) -0.027(4) 0.012(3) -0.019(3)
C042 0.055(3) 0.058(4) 0.118(6) 0.032(4) 0.024(4) 0.018(3)
C043 0.055(3) 0.056(3) 0.073(4) -0.017(3) 0.024(3) -0.011(2)
C044 0.050(3) 0.124(6) 0.067(5) 0.043(5) 0.023(3) 0.019(4)
C045 0.071(4) 0.082(5) 0.073(5) -0.009(4) 0.006(4) -0.013(3)
C046 0.053(3) 0.095(5) 0.062(4) 0.001(4) 0.017(3) 0.010(3)
C047 0.078(4) 0.073(4) 0.077(5) -0.019(4) 0.035(4) -0.017(3)
C48 0.079(5) 0.282(14) 0.098(7) 0.015(8) -0.023(5) -0.019(7)
C048 0.040(3) 0.092(5) 0.093(5) 0.013(4) 0.014(3) 0.021(3)
C049 0.061(4) 0.110(6) 0.132(8) 0.050(6) 0.047(5) 0.030(4)
C050 0.127(7) 0.054(4) 0.129(8) 0.030(5) 0.071(7) -0.008(4)
C051 0.037(3) 0.101(6) 0.149(8) 0.040(5) 0.011(4) 0.020(3)
C052 0.058(4) 0.101(6) 0.155(9) 0.048(6) 0.046(5) 0.017(4)
C053 0.043(3) 0.161(8) 0.082(6) 0.009(5) 0.000(3) -0.013(4)
C53 0.238(12) 0.086(6) 0.119(7) -0.048(6) 0.043(8) 0.010(7)
C054 0.088(5) 0.048(4) 0.145(8) -0.014(4) 0.034(5) 0.005(3)
C056 0.159(9) 0.081(5) 0.082(6) 0.042(5) 0.037(6) 0.022(6)
C057 0.082(5) 0.049(4) 0.144(8) 0.023(4) 0.029(5) -0.007(3)
C058 0.053(4) 0.217(12) 0.076(6) 0.018(7) -0.009(4) 0.003(5)
C059 0.070(4) 0.146(8) 0.072(5) 0.010(5) 0.013(4) -0.036(5)
C062 0.101(8) 0.31(2) 0.087(8) 0.022(10) 0.004(6) 0.001(10)
C063 0.109(8) 0.268(17) 0.072(7) 0.031(9) 0.008(6) 0.001(9)
C064 0.062(5) 0.37(2) 0.081(7) 0.023(10) -0.022(5) 0.012(8)
C8 0.089(5) 0.134(7) 0.179(8) -0.068(6) 0.066(6) -0.032(5)
C16 0.067(4) 0.097(5) 0.208(10) -0.059(6) -0.013(6) -0.026(4)
C066 0.169(10) 0.045(4) 0.175(11) 0.006(5) 0.044(8) -0.022(5)
C067 0.137(8) 0.172(10) 0.108(8) -0.079(8) 0.053(7) -0.058(8)
C068 0.176(11) 0.202(13) 0.150(11) 0.128(10) 0.079(9) 0.094(10)
C069 0.098(6) 0.211(12) 0.072(6) -0.003(7) 0.026(5) -0.040(7)
C070 0.240(15) 0.078(6) 0.187(14) -0.030(7) -0.038(12) -0.026(8)
C3 0.096(7) 0.137(9) 0.218(12) 0.085(9) 0.087(8) 0.027(6)
C72 0.132(6) 0.247(10) 0.180(9) 0.008(7) -0.035(7) 0.005(7)
C89 0.089(7) 0.261(15) 0.162(11) -0.091(11) 0.036(8) 0.028(9)
C45 0.114(9) 0.120(9) 0.204(13) -0.041(9) 0.005(9) -0.048(8)
C75 0.126(10) 0.093(9) 0.227(14) 0.033(10) -0.032(10) 0.018(8)
C74 0.105(8) 0.056(6) 0.205(13) 0.055(8) -0.030(9) 0.013(6)
C79 0.086(7) 0.093(9) 0.213(14) 0.029(10) -0.072(9) 0.010(6)
C10 0.084(9) 0.263(14) 0.137(10) 0.098(10) 0.043(7) -0.016(9)
C11 0.253(15) 0.086(9) 0.145(12) -0.054(9) 0.044(12) 0.040(10)
C13 0.279(19) 0.133(12) 0.144(13) 0.060(11) 0.129(15) -0.007(14)
C24 0.079(9) 0.126(9) 0.265(18) 0.070(11) 0.010(10) 0.060(8)
C62 0.083(8) 0.115(9) 0.257(17) 0.049(11) -0.059(9) 0.052(7)
C87 0.060(7) 0.147(11) 0.291(18) 0.023(12) 0.010(10) 0.038(8)
C22 0.262(17) 0.114(11) 0.179(13) 0.081(11) 0.094(14) -0.027(12)
C23 0.257(17) 0.145(12) 0.173(14) 0.066(11) 0.124(13) 0.002(13)
C28 0.076(8) 0.309(16) 0.126(11) 0.073(11) 0.034(8) 0.004(10)
C31 0.101(8) 0.268(14) 0.160(11) 0.102(10) 0.024(8) -0.066(9)
C35 0.058(7) 0.150(12) 0.180(14) 0.013(11) 0.025(8) -0.068(8)
C37 0.047(7) 0.122(9) 0.189(14) -0.019(11) -0.019(9) -0.052(7)
C38 0.087(9) 0.106(10) 0.208(15) -0.006(11) -0.020(10) -0.047(9)
C41 0.086(9) 0.266(17) 0.087(10) -0.012(11) -0.029(8) -0.034(10)
C42 0.106(11) 0.278(16) 0.096(11) 0.019(11) -0.018(9) 0.007(11)
C43 0.072(10) 0.288(17) 0.136(12) 0.005(13) -0.023(9) -0.036(11)
C50 0.241(17) 0.113(11) 0.123(11) -0.048(9) 0.044(12) 0.012(12)
C51 0.258(17) 0.095(11) 0.129(14) -0.038(10) 0.026(13) 0.011(12)
C55 0.187(12) 0.070(7) 0.125(10) 0.008(8) 0.021(10) -0.010(9)
C58 0.158(10) 0.079(7) 0.122(11) 0.009(8) 0.035(9) -0.040(8)
C60 0.143(12) 0.074(8) 0.103(12) -0.012(9) 0.018(10) -0.019(9)
C14 0.093(7) 0.125(10) 0.215(11) -0.020(10) 0.075(8) 0.020(7)
C17 0.088(7) 0.166(11) 0.122(9) -0.038(8) 0.058(7) 0.001(7)
C19 0.124(9) 0.144(9) 0.178(12) -0.073(9) 0.064(9) -0.016(8)
C66 0.142(11) 0.281(15) 0.192(14) -0.008(13) -0.049(11) 0.010(13)
C68 0.087(9) 0.285(15) 0.178(13) 0.025(12) -0.055(9) 0.018(10)
C70 0.102(9) 0.258(15) 0.199(13) -0.008(12) -0.063(10) -0.022(11)
C73 0.098(11) 0.077(10) 0.231(15) 0.048(11) -0.031(12) -0.006(9)
C78 0.086(8) 0.091(9) 0.175(12) 0.050(9) -0.044(9) 0.032(7)
C80 0.087(10) 0.095(11) 0.213(15) 0.041(12) -0.053(11) 0.026(9)
C15 0.087(11) 0.121(12) 0.141(13) -0.070(11) 0.077(10) -0.007(10)
C76 0.082(10) 0.144(13) 0.182(13) -0.042(13) 0.074(11) -0.015(12)
C61 0.091(11) 0.144(13) 0.285(18) 0.041(13) -0.001(12) 0.038(10)
C64 0.049(9) 0.132(12) 0.283(18) 0.017(13) -0.021(11) 0.043(9)
C18 0.071(12) 0.123(12) 0.26(2) 0.075(14) 0.014(13) 0.058(10)
C21 0.269(17) 0.135(13) 0.191(14) 0.066(12) 0.096(15) -0.012(13)
C20 0.102(12) 0.139(12) 0.194(14) -0.063(13) 0.061(12) 0.002(11)
C25 0.258(18) 0.140(12) 0.159(13) 0.053(11) 0.123(14) -0.005(14)
C26 0.281(19) 0.106(12) 0.171(14) 0.090(12) 0.086(15) -0.022(14)
C29 0.089(15) 0.272(18) 0.149(15) 0.088(15) 0.024(14) -0.029(14)
C30 0.106(11) 0.256(14) 0.149(12) 0.064(11) 0.029(10) -0.037(11)
C32 0.097(11) 0.273(16) 0.150(13) 0.086(13) 0.047(11) -0.038(13)
C34 0.087(10) 0.114(10) 0.220(15) -0.021(11) -0.028(10) -0.042(9)
C36 0.079(8) 0.147(11) 0.192(14) -0.004(12) 0.009(10) -0.052(8)
C39 0.088(9) 0.078(9) 0.203(16) 0.001(11) -0.030(11) -0.059(8)
C46 0.093(11) 0.276(17) 0.099(12) 0.014(13) -0.031(11) -0.003(12)
C47 0.045(10) 0.273(19) 0.102(14) -0.008(14) -0.026(10) -0.044(12)
C49 0.252(16) 0.101(11) 0.131(12) -0.043(10) 0.056(12) 0.023(12)
C52 0.249(16) 0.088(11) 0.140(13) -0.047(10) 0.041(13) 0.011(12)
C54 0.250(19) 0.104(13) 0.113(12) -0.058(11) 0.043(14) -0.005(14)
C56 0.108(11) 0.292(17) 0.122(12) 0.023(13) -0.021(11) -0.018(12)
C57 0.178(12) 0.050(7) 0.088(10) 0.025(7) 0.039(10) 0.003(9)
C59 0.125(11) 0.063(9) 0.119(13) -0.009(10) 0.015(11) -0.032(9)
C63 0.163(13) 0.069(9) 0.109(12) 0.014(10) 0.025(11) -0.015(10)
C67 0.115(12) 0.278(16) 0.186(15) 0.021(14) -0.056(12) 0.016(13)
C69 0.094(11) 0.270(15) 0.179(14) 0.007(14) -0.062(11) -0.010(12)
C71 0.115(11) 0.269(16) 0.180(14) 0.004(14) -0.056(12) 0.005(14)
Na01 0.051(2) 0.053(2) 0.080(3) -0.003(2) 0.015(2) 0.0013(18)
C84 0.072(10) 0.105(10) 0.209(14) -0.076(12) -0.011(11) -0.025(9)
C82 0.083(10) 0.127(11) 0.198(15) -0.039(13) -0.018(12) -0.035(10)
C44 0.087(11) 0.098(11) 0.220(14) -0.049(12) -0.008(12) -0.023(10)
O1 0.0327(15) 0.0406(17) 0.074(3) -0.0097(17) 0.0051(16) -0.0035(13)
C65 0.055(3) 0.091(5) 0.131(7) 0.036(5) 0.040(4) 0.003(3)
C77 0.102(14) 0.27(2) 0.140(15) -0.078(17) 0.047(14) 0.013(16)
C88 0.090(12) 0.275(18) 0.143(14) -0.066(14) 0.047(12) -0.002(13)
C90 0.099(12) 0.267(17) 0.152(13) -0.078(14) 0.036(12) 0.023(13)
C2 0.093(9) 0.147(10) 0.227(12) 0.093(10) 0.099(9) 0.034(9)
C4 0.091(8) 0.147(9) 0.230(12) 0.089(10) 0.099(9) 0.030(8)
C6 0.098(12) 0.166(13) 0.233(15) 0.070(13) 0.108(13) 0.025(13)

loop_
_atom_type_symbol
_atom_type_description
_atom_type_scat_dispersion_real
_atom_type_scat_dispersion_imag
_atom_type_scat_source
C C 0.0181 0.0091 'International Tables Vol C Tables 4.2.6.8 and 6.1.1.4'
H H 0.0000 0.0000 'International Tables Vol C Tables 4.2.6.8 and 6.1.1.4'
Na Na 0.1353 0.1239 'International Tables Vol C Tables 4.2.6.8 and 6.1.1.4'
O O 0.0492 0.0322 'International Tables Vol C Tables 4.2.6.8 and 6.1.1.4'
S S 0.3331 0.5567 'International Tables Vol C Tables 4.2.6.8 and 6.1.1.4'
Ti Ti 0.2191 1.8069 'International Tables Vol C Tables 4.2.6.8 and 6.1.1.4'

loop_
_geom_angle_atom_site_label_1
_geom_angle_atom_site_label_2
_geom_angle_atom_site_label_3
_geom_angle
_geom_angle_site_symmetry_1
_geom_angle_site_symmetry_3
_geom_angle_publ_flag
O00V Ti01 Ti07 92.65(11) . . ?
O00V Ti01 O00X 97.07(16) . . ?
O00V Ti01 O01B 97.72(15) . . ?
O00V Ti01 O01C 95.75(17) . . ?
O00V Ti01 O01O 175.20(15) . . ?
O00V Ti01 O016 93.65(16) . . ?
O00X Ti01 Ti07 41.56(10) . . ?
O00X Ti01 O01B 77.53(14) . . ?
O00X Ti01 O01O 82.58(17) . . ?
O00X Ti01 O016 102.93(15) . . ?
O01B Ti01 Ti07 37.00(10) . . ?
O01B Ti01 O01O 86.90(17) . . ?
O01C Ti01 Ti07 123.51(11) . . ?
O01C Ti01 O00X 160.71(16) . . ?
O01C Ti01 O01B 86.51(14) . . ?
O01C Ti01 O01O 85.82(17) . . ?
O01C Ti01 O016 90.56(15) . . ?
O01O Ti01 Ti07 90.25(13) . . ?
O016 Ti01 Ti07 144.47(12) . . ?
O016 Ti01 O01B 168.49(17) . . ?
O016 Ti01 O01O 81.79(17) . . ?
O00T Ti02 O01I 84.27(16) . . ?
O00T Ti02 O01L 95.62(16) . . ?
O00T Ti02 O013 168.25(17) . . ?
O00T Ti02 Na01 61.63(13) . . ?
O00T Ti02 O1 92.87(15) . . ?
O00W Ti02 O00T 95.64(16) . . ?
O00W Ti02 O01I 175.81(14) . . ?
O00W Ti02 O01L 93.60(15) . . ?
O00W Ti02 O013 96.08(17) . . ?
O00W Ti02 Na01 51.55(13) . . ?
O00W Ti02 O1 92.11(15) . . ?
O01I Ti02 Na01 125.29(13) . . ?
O01L Ti02 O01I 90.58(15) . . ?
O01L Ti02 Na01 131.26(12) . . ?
O013 Ti02 O01I 84.10(16) . . ?
O013 Ti02 O01L 82.81(16) . . ?
O013 Ti02 Na01 127.58(15) . . ?
O1 Ti02 O01I 83.71(15) . . ?
O1 Ti02 O01L 169.25(15) . . ?
O1 Ti02 O013 87.54(15) . . ?
O1 Ti02 Na01 59.00(12) . . ?
O00V Ti03 Ti08 92.57(11) . . ?
O00V Ti03 O01D 96.75(17) . . ?
O00V Ti03 O01G 97.53(16) . . ?
O00V Ti03 O01M 175.58(15) . . ?
O00V Ti03 O010 96.37(16) . . ?
O00V Ti03 O011 93.90(16) . . ?
O01D Ti03 Ti08 122.95(11) . . ?
O01D Ti03 O01G 85.85(15) . . ?
O01D Ti03 O01M 84.65(17) . . ?
O01D Ti03 O010 160.44(16) . . ?
O01D Ti03 O011 91.22(14) . . ?
O01G Ti03 Ti08 37.10(10) . . ?
O01G Ti03 O01M 86.75(17) . . ?
O01M Ti03 Ti08 90.17(13) . . ?
O010 Ti03 Ti08 41.89(10) . . ?
O010 Ti03 O01G 78.10(14) . . ?
O010 Ti03 O01M 83.36(17) . . ?
O010 Ti03 O011 102.29(15) . . ?
O011 Ti03 Ti08 144.13(11) . . ?
O011 Ti03 O01G 168.45(18) . . ?
O011 Ti03 O01M 81.86(17) . . ?
Ti07 Ti04 Na1 102.61(8) . . ?
S00M Ti04 Ti07 86.84(5) . . ?
S00M Ti04 Na1 121.72(9) . . ?
O00U Ti04 Ti07 98.22(12) . . ?
O00U Ti04 S00M 174.92(12) . . ?
O00U Ti04 Na1 57.72(14) . . ?
O00U Ti04 O00X 101.33(17) . . ?
O00U Ti04 O017 100.17(16) . . ?
O00U Ti04 O018 100.51(18) . . ?
O00U Ti04 O019 100.82(17) . . ?
O00X Ti04 Ti07 36.82(10) . . ?
O00X Ti04 S00M 82.98(12) . . ?
O00X Ti04 Na1 73.89(13) . . ?
O00X Ti04 O017 77.17(14) . . ?
O00X Ti04 O018 155.38(18) . . ?
O00X Ti04 O019 91.24(14) . . ?
O017 Ti04 Ti07 41.04(10) . . ?
O017 Ti04 S00M 83.34(12) . . ?
O017 Ti04 Na1 138.07(13) . . ?
O018 Ti04 Ti07 128.06(12) . . ?
O018 Ti04 S00M 75.83(13) . . ?
O018 Ti04 Na1 128.28(14) . . ?
O018 Ti04 O017 87.93(15) . . ?
O019 Ti04 Ti07 127.41(11) . . ?
O019 Ti04 S00M 76.24(13) . . ?
O019 Ti04 Na1 52.28(15) . . ?
O019 Ti04 O017 157.66(17) . . ?
O019 Ti04 O018 95.70(16) . . ?
Ti08 Ti05 Na01 102.88(7) . . ?
S00L Ti05 Ti08 87.05(5) . . ?
S00L Ti05 Na01 121.01(8) . . ?
O00T Ti05 Ti08 98.94(11) . . ?
O00T Ti05 S00L 174.01(12) . . ?
O00T Ti05 O01E 100.91(17) . . ?
O00T Ti05 O010 101.65(17) . . ?
O00T Ti05 O014 100.27(17) . . ?
O00T Ti05 O015 99.92(16) . . ?
O00T Ti05 Na01 57.82(13) . . ?
O01E Ti05 Ti08 41.01(10) . . ?
O01E Ti05 S00L 83.58(13) . . ?
O01E Ti05 Na01 138.51(14) . . ?
O010 Ti05 Ti08 37.06(10) . . ?
O010 Ti05 S00L 83.13(13) . . ?
O010 Ti05 O01E 77.39(14) . . ?
O010 Ti05 O014 155.26(17) . . ?
O010 Ti05 O015 91.40(14) . . ?
O010 Ti05 Na01 73.69(13) . . ?
O014 Ti05 Ti08 127.46(11) . . ?
O014 Ti05 S00L 75.83(13) . . ?
O014 Ti05 O01E 87.34(15) . . ?
O014 Ti05 Na01 128.65(13) . . ?
O015 Ti05 Ti08 127.81(11) . . ?
O015 Ti05 S00L 76.20(12) . . ?
O015 Ti05 O01E 157.95(17) . . ?
O015 Ti05 O014 96.01(15) . . ?
O015 Ti05 Na01 51.73(14) . . ?
O00U Ti06 Na1 61.52(14) . . ?
O00U Ti06 O00Y 92.37(16) . . ?
O00U Ti06 O01A 167.46(17) . . ?
O00U Ti06 O01L 94.47(16) . . ?
O00U Ti06 O01N 83.37(17) . . ?
O00Y Ti06 Na1 59.01(13) . . ?
O00Y Ti06 O01A 87.75(16) . . ?
O00Y Ti06 O01L 169.32(15) . . ?
O00Y Ti06 O01N 83.35(17) . . ?
O01A Ti06 Na1 128.13(15) . . ?
O01A Ti06 O01L 83.80(16) . . ?
O01A Ti06 O01N 84.19(18) . . ?
O01L Ti06 Na1 131.64(12) . . ?
O01L Ti06 O01N 89.30(16) . . ?
O01N Ti06 Na1 124.61(14) . . ?
O012 Ti06 Na1 52.33(13) . . ?
O012 Ti06 O00U 96.28(16) . . ?
O012 Ti06 O00Y 92.84(16) . . ?
O012 Ti06 O01A 96.24(18) . . ?
O012 Ti06 O01L 94.55(15) . . ?
O012 Ti06 O01N 176.16(15) . . ?
Ti01 Ti07 Ti04 75.93(3) . . ?
Ti01 Ti07 Na01 75.99(8) . . ?
Ti04 Ti07 Na01 131.72(9) . . ?
O00W Ti07 Ti01 94.25(11) . . ?
O00W Ti07 Ti04 90.09(10) . . ?
O00W Ti07 O00X 95.29(15) . . ?
O00W Ti07 O01H 90.86(17) . . ?
O00W Ti07 O017 93.41(16) . . ?
O00W Ti07 O027 170.8(2) . . ?
O00W Ti07 Na01 54.05(13) . . ?
O00X Ti07 Ti01 40.47(10) . . ?
O00X Ti07 Ti04 35.62(10) . . ?
O00X Ti07 O017 76.51(14) . . ?
O00X Ti07 O027 91.50(19) . . ?
O00X Ti07 Na01 109.16(14) . . ?
O01B Ti07 Ti01 41.59(10) . . ?
O01B Ti07 Ti04 116.49(11) . . ?
O01B Ti07 O00W 102.33(17) . . ?
O01B Ti07 O00X 80.97(14) . . ?
O01B Ti07 O01H 100.55(16) . . ?
O01B Ti07 O017 153.57(16) . . ?
O01B Ti07 O027 84.9(2) . . ?
O01B Ti07 Na01 55.05(15) . . ?
O01H Ti07 Ti01 141.97(13) . . ?
O01H Ti07 Ti04 141.80(13) . . ?
O01H Ti07 O00X 173.21(19) . . ?
O01H Ti07 O017 100.29(16) . . ?
O01H Ti07 O027 82.1(2) . . ?
O01H Ti07 Na01 76.83(15) . . ?
O017 Ti07 Ti01 116.94(10) . . ?
O017 Ti07 Ti04 41.56(9) . . ?
O017 Ti07 O027 82.1(2) . . ?
O017 Ti07 Na01 146.89(15) . . ?
O027 Ti07 Ti01 94.96(17) . . ?
O027 Ti07 Ti04 91.82(15) . . ?
O027 Ti07 Na01 129.04(17) . . ?
Ti03 Ti08 Ti05 75.84(3) . . ?
Ti03 Ti08 Na1 75.84(8) . . ?
Ti05 Ti08 Na1 131.03(8) . . ?
O01E Ti08 Ti03 116.80(10) . . ?
O01E Ti08 Ti05 41.60(10) . . ?
O01E Ti08 Na1 146.82(15) . . ?
O01E Ti08 O02O 80.9(2) . . ?
O01G Ti08 Ti03 41.50(10) . . ?
O01G Ti08 Ti05 116.38(11) . . ?
O01G Ti08 Na1 55.09(15) . . ?
O01G Ti08 O01E 153.39(17) . . ?
O01G Ti08 O01J 101.03(16) . . ?
O01G Ti08 O010 81.05(14) . . ?
O01G Ti08 O012 102.18(18) . . ?
O01G Ti08 O02O 86.3(2) . . ?
O01J Ti08 Ti03 142.34(13) . . ?
O01J Ti08 Ti05 141.61(13) . . ?
O01J Ti08 Na1 77.20(16) . . ?
O01J Ti08 O01E 100.10(16) . . ?
O01J Ti08 O010 173.9(2) . . ?
O01J Ti08 O02O 81.5(2) . . ?
O010 Ti08 Ti03 40.49(10) . . ?
O010 Ti08 Ti05 35.45(10) . . ?
O010 Ti08 Na1 108.50(14) . . ?
O010 Ti08 O01E 76.39(14) . . ?
O010 Ti08 O02O 92.9(2) . . ?
O012 Ti08 Ti03 93.91(11) . . ?
O012 Ti08 Ti05 89.37(10) . . ?
O012 Ti08 Na1 53.94(13) . . ?
O012 Ti08 O01E 93.43(17) . . ?
O012 Ti08 O01J 91.02(18) . . ?
O012 Ti08 O010 94.14(15) . . ?
O012 Ti08 O02O 169.7(2) . . ?
O02O Ti08 Ti03 96.36(19) . . ?
O02O Ti08 Ti05 92.04(16) . . ?
O02O Ti08 Na1 130.14(19) . . ?
C026 S00A C03J 102.8(3) . . ?
C043 S00B C024 101.1(3) . . ?
O01I S00C C02I 108.5(2) . . ?
O01I S00C C023 104.3(2) . . ?
C02I S00C C023 102.6(3) . . ?
C02C S00D C03V 101.9(3) . . ?
C02X S00E C03C 99.7(3) . . ?
C030 S00F C032 98.8(3) . . ?
C030 S00F Na01 101.0(2) . . ?
C032 S00F Na01 109.1(2) . . ?
O01N S00G C02H 102.8(3) . . ?
O01N S00G C02Z 108.4(3) . . ?
C02Z S00G C02H 104.8(3) . . ?
C02K S00H C034 102.9(3) . . ?
C03B S00I C03Z 98.6(4) . . ?
C02M S00J C03X 101.3(3) . . ?
O01O S00K C025 108.4(3) . . ?
O01O S00K C029 104.9(3) . . ?
C029 S00K C025 101.6(3) . . ?
C03G S00L Ti05 93.9(2) . . ?
C03G S00L C03O 103.1(3) . . ?
C03O S00L Ti05 92.6(2) . . ?
C03T S00M Ti04 92.9(3) . . ?
C03T S00M C046 102.3(3) . . ?
C046 S00M Ti04 93.9(2) . . ?
C03E S00N Na1 101.7(2) . . ?
C03P S00N Na1 108.7(2) . . ?
C03P S00N C03E 98.6(3) . . ?
O01M S00O C02E 108.5(3) . . ?
O01M S00O C02P 104.8(3) . . ?
C02P S00O C02E 101.5(3) . . ?
C02Y S00P C039 101.5(3) . . ?
C048 S00Q C02S 100.1(4) . . ?
O027 S00R C03A 104.7(4) . . ?
O027 S00R C03F 113.8(3) . . ?
C03A S00R C03F 101.0(3) . . ?
O02O S00S C03R 110.9(4) . . ?
O02O S00S C040 105.1(4) . . ?
C03R S00S C040 101.8(4) . . ?
C028 S009 C02W 102.4(3) . . ?
Ti06 Na1 Ti04 59.68(7) . . ?
Ti08 Na1 Ti04 107.24(11) . . ?
Ti08 Na1 Ti06 58.87(8) . . ?
S00N Na1 Ti04 90.41(13) . . ?
S00N Na1 Ti06 135.61(16) . . ?
S00N Na1 Ti08 162.29(17) . . ?
O01G Na1 Ti04 123.70(14) . . ?
O01G Na1 Ti06 88.76(13) . . ?
O01G Na1 Ti08 30.84(9) . . ?
O01G Na1 S00N 135.41(17) . . ?
O01G Na1 O01K 150.3(2) . . ?
O01G Na1 O019 147.18(18) . . ?
O01K Na1 Ti04 74.76(14) . . ?
O01K Na1 Ti06 81.59(13) . . ?
O01K Na1 Ti08 127.44(17) . . ?
O01K Na1 S00N 57.83(12) . . ?
O012 Na1 Ti04 77.39(13) . . ?
O012 Na1 Ti06 30.33(9) . . ?
O012 Na1 Ti08 31.26(10) . . ?
O012 Na1 S00N 165.5(2) . . ?
O012 Na1 O01G 59.06(14) . . ?
O012 Na1 O01K 110.56(17) . . ?
O012 Na1 O019 108.01(17) . . ?
O019 Na1 Ti04 30.86(8) . . ?
O019 Na1 Ti06 86.27(13) . . ?
O019 Na1 Ti08 138.06(15) . . ?
O019 Na1 S00N 59.56(12) . . ?
O019 Na1 O01K 60.41(15) . . ?
Ti05 O00T Ti02 169.5(2) . . ?
Ti04 O00U Ti06 170.3(2) . . ?
Ti01 O00V Ti03 141.4(2) . . ?
Ti02 O00W Ti07 145.3(2) . . ?
Ti02 O00W Na01 98.45(17) . . ?
Ti07 O00W Na01 94.41(16) . . ?
Ti01 O00X Ti07 97.97(15) . . ?
Ti04 O00X Ti01 153.57(19) . . ?
Ti04 O00X Ti07 107.56(16) . . ?
C01Y O00Y Ti06 132.4(4) . . ?
C02B O01A Ti06 129.0(4) . . ?
Ti01 O01B Na01 108.69(19) . . ?
Ti07 O01B Ti01 101.41(15) . . ?
Ti07 O01B Na01 94.15(17) . . ?
C01V O01C Ti01 131.1(4) . . ?
C01T O01D Ti03 132.0(4) . . ?
Ti08 O01E Ti05 97.39(15) . . ?
C02L O01E Ti05 132.7(3) . . ?
C02L O01E Ti08 125.3(3) . . ?
C021 O01F Na01 132.5(3) . . ?
Ti03 O01G Na1 108.49(19) . . ?
Ti08 O01G Ti03 101.40(15) . . ?
Ti08 O01G Na1 94.07(17) . . ?
C02R O01H Ti07 139.3(4) . . ?
S00C O01I Ti02 121.7(3) . . ?
C033 O01J Ti08 138.5(4) . . ?
C02G O01K Na1 131.0(4) . . ?
Ti06 O01L Ti02 140.22(19) . . ?
S00O O01M Ti03 120.1(3) . . ?
S00G O01N Ti06 120.4(3) . . ?
S00K O01O Ti01 119.3(3) . . ?
C03U O01P H01P 109.5 . . ?
C031 O01Q H01Q 109.5 . . ?
Ti03 O010 Ti08 97.62(15) . . ?
Ti05 O010 Ti03 154.26(19) . . ?
Ti05 O010 Ti08 107.49(16) . . ?
C01U O011 Ti03 128.7(3) . . ?
Ti06 O012 Ti08 145.3(2) . . ?
Ti06 O012 Na1 97.34(18) . . ?
Ti08 O012 Na1 94.80(16) . . ?
C022 O013 Ti02 130.6(4) . . ?
C020 O014 Ti05 130.7(4) . . ?
Ti05 O015 Na01 97.66(16) . . ?
C02D O015 Ti05 130.1(4) . . ?
C02D O015 Na01 120.5(4) . . ?
C01X O016 Ti01 129.8(3) . . ?
Ti07 O017 Ti04 97.40(15) . . ?
C02A O017 Ti04 130.7(3) . . ?
C02A O017 Ti07 126.6(3) . . ?
C01Z O018 Ti04 130.5(4) . . ?
Ti04 O019 Na1 96.86(17) . . ?
C02J O019 Ti04 130.1(4) . . ?
C02J O019 Na1 121.4(4) . . ?
S00R O027 Ti07 119.9(4) . . ?
O01D C01T C02P 120.5(5) . . ?
O01D C01T C03J 123.5(6) . . ?
C03J C01T C02P 116.0(5) . . ?
O011 C01U C02E 122.7(5) . . ?
O011 C01U C028 120.6(5) . . ?
C02E C01U C028 116.7(5) . . ?
O01C C01V C02W 123.2(6) . . ?
O01C C01V C029 121.0(5) . . ?
C029 C01V C02W 115.8(5) . . ?
C02X C01W C02I 115.2(5) . . ?
O1 C01W C02I 122.2(5) . . ?
O1 C01W C02X 122.5(5) . . ?
O016 C01X C025 122.6(5) . . ?
O016 C01X C026 121.6(5) . . ?
C026 C01X C025 115.8(5) . . ?
O00Y C01Y C02Z 122.4(6) . . ?
O00Y C01Y C03B 120.7(5) . . ?
C02Z C01Y C03B 116.9(5) . . ?
O018 C01Z C02Y 120.3(6) . . ?
O018 C01Z C046 123.5(6) . . ?
C046 C01Z C02Y 116.2(6) . . ?
O017 C02A C03F 121.4(5) . . ?
O017 C02A C043 120.7(6) . . ?
C03F C02A C043 117.9(6) . . ?
O01A C02B C02C 121.9(5) . . ?
O01A C02B C02H 120.5(5) . . ?
C02H C02B C02C 117.6(5) . . ?
C02B C02C S00D 121.7(4) . . ?
C02B C02C C02Q 118.9(6) . . ?
C02Q C02C S00D 118.9(4) . . ?
O015 C02D C03O 121.8(6) . . ?
O015 C02D C030 120.5(6) . . ?
C03O C02D C030 117.7(6) . . ?
C01U C02E S00O 123.9(4) . . ?
C038 C02E S00O 114.2(5) . . ?
C038 C02E C01U 121.9(6) . . ?
C02U C02F H02F 119.6 . . ?
C023 C02F H02F 119.6 . . ?
C023 C02F C02U 120.8(6) . . ?
O01K C02G C02S 122.1(6) . . ?
O01K C02G C03P 119.3(5) . . ?
C03P C02G C02S 118.4(6) . . ?
C02B C02H S00G 117.3(4) . . ?
C02N C02H S00G 118.5(5) . . ?
C02N C02H C02B 123.7(6) . . ?
C01W C02I S00C 124.4(4) . . ?
C03S C02I S00C 114.4(5) . . ?
C03S C02I C01W 121.2(6) . . ?
O019 C02J C03E 121.0(7) . . ?
O019 C02J C03T 122.4(6) . . ?
C03T C02J C03E 116.5(6) . . ?
C020 C02K S00H 121.6(6) . . ?
C044 C02K S00H 120.1(5) . . ?
C044 C02K C020 118.2(7) . . ?
O01E C02L C03R 120.8(6) . . ?
O01E C02L C03V 120.2(6) . . ?
C03V C02L C03R 119.0(6) . . ?
C03I C02M S00J 122.8(5) . . ?
C03I C02M C021 118.3(6) . . ?
C021 C02M S00J 118.8(4) . . ?
C02H C02N H02N 120.3 . . ?
C02H C02N C02V 119.4(6) . . ?
C02V C02N H02N 120.3 . . ?
S00S O02O Ti08 123.7(5) . . ?
C01T C02P S00O 117.8(4) . . ?
C03W C02P S00O 119.7(6) . . ?
C03W C02P C01T 122.2(6) . . ?
C02C C02Q H02Q 118.4 . . ?
C02V C02Q C02C 123.1(6) . . ?
C02V C02Q H02Q 118.4 . . ?
O01H C02R C03A 121.8(5) . . ?
O01H C02R C03C 120.5(6) . . ?
C03A C02R C03C 117.8(6) . . ?
C02G C02S S00Q 119.0(5) . . ?
C049 C02S S00Q 121.0(5) . . ?
C049 C02S C02G 119.9(7) . . ?
C03H C02T H02T 117.7 . . ?
C03H C02T C028 124.6(6) . . ?
C028 C02T H02T 117.7 . . ?
C02F C02U C04K 120.9(6) . . ?
C036 C02U C02F 116.9(5) . . ?
C036 C02U C04K 122.2(6) . . ?
C02N C02V C9 119.5(6) . . ?
C02Q C02V C02N 117.0(5) . . ?
C02Q C02V C9 123.4(6) . . ?
C01V C02W S009 119.4(4) . . ?
C03L C02W S009 119.1(5) . . ?
C03L C02W C01V 121.3(6) . . ?
C01W C02X S00E 119.0(4) . . ?
C041 C02X S00E 118.9(5) . . ?
C041 C02X C01W 122.1(6) . . ?
C01Z C02Y S00P 120.5(5) . . ?
C03N C02Y S00P 119.5(6) . . ?
C03N C02Y C01Z 120.0(7) . . ?
C01Y C02Z S00G 124.6(4) . . ?
C01Y C02Z C04J 121.8(6) . . ?
C04J C02Z S00G 113.6(6) . . ?
C02R C03A S00R 118.9(5) . . ?
C02R C03A C04L 122.5(6) . . ?
C04L C03A S00R 118.6(6) . . ?
C01Y C03B S00I 119.8(4) . . ?
C04M C03B S00I 120.7(5) . . ?
C04M C03B C01Y 119.5(7) . . ?
C02R C03C S00E 119.6(5) . . ?
C053 C03C S00E 121.0(5) . . ?
C053 C03C C02R 119.3(7) . . ?
C03M C03D C04Q 119.6(9) . . ?
C04H C03D C03M 115.4(7) . . ?
C04H C03D C04Q 124.8(9) . . ?
C02J C03E S00N 122.3(5) . . ?
C02J C03E C050 120.1(8) . . ?
C050 C03E S00N 117.6(7) . . ?
C02A C03F S00R 124.3(5) . . ?
C02A C03F C045 121.9(6) . . ?
C045 C03F S00R 113.7(5) . . ?
C04C C03G S00L 120.9(6) . . ?
C04C C03G C020 121.4(7) . . ?
C020 C03G S00L 117.7(5) . . ?
C02T C03H C038 115.0(6) . . ?
C02T C03H C054 121.5(7) . . ?
C038 C03H C054 123.5(7) . . ?
C02M C03I H03I 118.0 . . ?
C02M C03I C04N 124.1(7) . . ?
C04N C03I H03I 118.0 . . ?
C01T C03J S00A 119.5(4) . . ?
C04A C03J S00A 120.3(5) . . ?
C04A C03J C01T 119.9(7) . . ?
C025 C03K H03K 119.5 . . ?
C025 C03K C042 121.1(7) . . ?
C042 C03K H03K 119.5 . . ?
C02W C03L H03L 118.9 . . ?
C02W C03L C04D 122.2(6) . . ?
C04D C03L H03L 118.9 . . ?
C03D C03M H03M 118.2 . . ?
C03D C03M C03V 123.7(7) . . ?
C03V C03M H03M 118.2 . . ?
C02Y C03N H03N 118.6 . . ?
C04S C03N C02Y 122.9(8) . . ?
C04S C03N H03N 118.6 . . ?
C02D C03O S00L 118.6(5) . . ?
C02D C03O C04Z 120.4(7) . . ?
C04Z C03O S00L 121.0(7) . . ?
C02G C03P S00N 121.3(5) . . ?
C02G C03P C65 120.3(6) . . ?
C65 C03P S00N 118.4(5) . . ?
C02L C03R S00S 125.3(5) . . ?
C02L C03R C04H 118.2(7) . . ?
C04H C03R S00S 116.4(6) . . ?
C02I C03S H03S 118.6 . . ?
C04E C03S C02I 122.8(6) . . ?
C04E C03S H03S 118.6 . . ?
C02J C03T S00M 117.5(5) . . ?
C056 C03T S00M 122.8(8) . . ?
C056 C03T C02J 119.6(8) . . ?
O01P C03U C039 123.8(6) . . ?
O01P C03U C048 117.1(7) . . ?
C039 C03U C048 119.0(6) . . ?
C02L C03V S00D 121.6(5) . . ?
C02L C03V C03M 118.8(7) . . ?
C03M C03V S00D 119.5(5) . . ?
C02P C03W H03W 119.9 . . ?
C04T C03W C02P 120.3(8) . . ?
C04T C03W H03W 119.9 . . ?
C04V C03X S00J 119.7(5) . . ?
C031 C03X S00J 121.2(5) . . ?
C031 C03X C04V 119.0(7) . . ?
C045 C03Y C04U 123.0(8) . . ?
C045 C03Y C047 116.9(7) . . ?
C047 C03Y C04U 119.9(8) . . ?
C05B C03Z S00I 119.6(6) . . ?
C05B C03Z C033 119.9(8) . . ?
C033 C03Z S00I 120.3(5) . . ?
C03J C04A H04A 118.3 . . ?
C04T C04A C03J 123.4(7) . . ?
C04T C04A H04A 118.3 . . ?
C04W C04B H04B 117.5 . . ?
C04W C04B C030 124.9(8) . . ?
C030 C04B H04B 117.5 . . ?
C03G C04C H04C 118.4 . . ?
C03G C04C C04P 123.3(8) . . ?
C04P C04C H04C 118.4 . . ?
C03L C04D C81 120.7(8) . . ?
C035 C04D C03L 117.6(6) . . ?
C035 C04D C81 121.7(9) . . ?
C03S C04E C40 121.7(7) . . ?
C041 C04E C03S 116.0(5) . . ?
C041 C04E C40 122.3(7) . . ?
C04N C04F H04F 119.1 . . ?
C04N C04F C032 121.9(7) . . ?
C032 C04F H04F 119.1 . . ?
C034 C04G H04G 118.0 . . ?
C059 C04G H04G 118.0 . . ?
C059 C04G C034 124.0(8) . . ?
C03D C04H C03R 124.6(8) . . ?
C03D C04H H04H 117.7 . . ?
C03R C04H H04H 117.7 . . ?
C02Z C04J H04J 119.9 . . ?
C051 C04J C02Z 120.1(7) . . ?
C051 C04J H04J 119.9 . . ?
C02U C04K C06E 109.0(7) . . ?
C05G C04K C02U 114.8(7) . . ?
C05G C04K C06E 112.8(8) . . ?
C05G C04K C070 106.7(10) . . ?
C070 C04K C02U 106.7(7) . . ?
C070 C04K C06E 106.3(9) . . ?
C03A C04L H04L 120.0 . . ?
C03A C04L C058 120.1(8) . . ?
C058 C04L H04L 120.0 . . ?
C03B C04M H04M 118.3 . . ?
C03B C04M C051 123.5(7) . . ?
C051 C04M H04M 118.3 . . ?
C03I C04N C8 120.9(8) . . ?
C04F C04N C03I 116.2(6) . . ?
C04F C04N C8 122.8(8) . . ?
C04S C04O H04O 119.7 . . ?
C046 C04O H04O 119.7 . . ?
C046 C04O C04S 120.7(8) . . ?
C04C C04P C05H 127.7(9) . . ?
C04C C04P C044 114.9(7) . . ?
C044 C04P C05H 117.4(8) . . ?
C03D C04Q C05Q 109.6(8) . . ?
C03D C04Q C05R 113.2(10) . . ?
C03D C04Q C068 109.1(8) . . ?
C05R C04Q C05Q 108.4(9) . . ?
C05R C04Q C068 112.1(11) . . ?
C068 C04Q C05Q 104.1(9) . . ?
C03N C04S C04O 117.1(8) . . ?
C03N C04S C05U 122.6(9) . . ?
C04O C04S C05U 120.2(9) . . ?
C03W C04T C16 121.4(9) . . ?
C04A C04T C03W 117.7(6) . . ?
C04A C04T C16 120.9(8) . . ?
C03Y C04U C05A 108.4(7) . . ?
C03Y C04U C05I 110.7(9) . . ?
C03Y C04U C067 110.5(7) . . ?
C05I C04U C05A 106.2(8) . . ?
C067 C04U C05A 109.6(9) . . ?
C067 C04U C05I 111.3(10) . . ?
C03X C04V H04V 118.3 . . ?
C059 C04V C03X 123.4(7) . . ?
C059 C04V H04V 118.3 . . ?
C04B C04W C04Z 116.0(7) . . ?
C04B C04W C53 124.7(11) . . ?
C04Z C04W C53 119.2(11) . . ?
C05S C04X H04X 117.3 . . ?
C05S C04X C048 125.4(7) . . ?
C048 C04X H04X 117.3 . . ?
C05S C04Y H04Y 118.4 . . ?
C05S C04Y C039 123.2(8) . . ?
C039 C04Y H04Y 118.4 . . ?
C03O C04Z H04Z 119.0 . . ?
C04W C04Z C03O 122.0(9) . . ?
C04W C04Z H04Z 119.0 . . ?
C04U C05A H05A 109.6 . . ?
C04U C05A H05B 109.6 . . ?
C04U C05A H05C 109.3 . . ?
H05A C05A H05B 109.5 . . ?
H05A C05A H05C 109.5 . . ?
H05B C05A H05C 109.5 . . ?
C03Z C05B H05D 120.4 . . ?
C03Z C05B C064 119.2(8) . . ?
C064 C05B H05D 120.4 . . ?
C050 C05E C27 119.6(12) . . ?
C050 C05E C056 114.5(8) . . ?
C056 C05E C27 126.0(13) . . ?
C04K C05G H05E 109.5 . . ?
C04K C05G H05F 108.3 . . ?
C04K C05G H05G 110.5 . . ?
H05E C05G H05F 109.5 . . ?
H05E C05G H05G 109.5 . . ?
H05F C05G H05G 109.5 . . ?
C04P C05H C06D 109.1(9) . . ?
C062 C05H C04P 109.1(9) . . ?
C062 C05H C06D 103.7(10) . . ?
C062 C05H C069 111.3(10) . . ?
C069 C05H C04P 112.4(7) . . ?
C069 C05H C06D 110.9(10) . . ?
C04U C05I H05H 109.8 . . ?
C04U C05I H05I 109.3 . . ?
C04U C05I H05J 109.4 . . ?
H05H C05I H05I 109.4 . . ?
H05H C05I H05J 109.5 . . ?
H05I C05I H05J 109.4 . . ?
C1 C7 C5 109.1(11) . . ?
C1 C7 C052 111.9(12) . . ?
C1 C7 C3 113.9(14) . . ?
C5 C7 C052 105.3(10) . . ?
C5 C7 C3 104.9(13) . . ?
C052 C7 C3 111.2(8) . . ?
C052 C7 C4 99(3) . . ?
C052 C7 C6 125(3) . . ?
C2 C7 C052 104(3) . . ?
C2 C7 C4 79(5) . . ?
C2 C7 C6 108(5) . . ?
C6 C7 C4 129(4) . . ?
C040 C05O H05O 120.6 . . ?
C064 C05O H05O 120.6 . . ?
C064 C05O C040 118.7(10) . . ?
C04Q C05Q H05K 110.0 . . ?
C04Q C05Q H05L 109.4 . . ?
C04Q C05Q H05M 109.0 . . ?
H05K C05Q H05L 109.5 . . ?
H05K C05Q H05M 109.5 . . ?
H05L C05Q H05M 109.5 . . ?
C04Q C05R H05N 109.8 . . ?
C04Q C05R H05P 109.6 . . ?
C04Q C05R H05Q 109.0 . . ?
H05N C05R H05P 109.5 . . ?
H05N C05R H05Q 109.4 . . ?
H05P C05R H05Q 109.5 . . ?
C04X C05S C92 121.1(8) . . ?
C04Y C05S C04X 114.4(7) . . ?
C04Y C05S C92 124.3(9) . . ?
H05R C05T H05S 109.5 . . ?
H05R C05T H05T 109.4 . . ?
H05S C05T H05T 109.5 . . ?
C05U C05T H05R 109.1 . . ?
C05U C05T H05S 109.9 . . ?
C05U C05T H05T 109.4 . . ?
C04S C05U C05Z 109.9(9) . . ?
C05T C05U C04S 109.3(8) . . ?
C05T C05U C05Z 109.3(9) . . ?
C063 C05U C04S 114.8(9) . . ?
C063 C05U C05T 105.4(9) . . ?
C063 C05U C05Z 107.9(10) . . ?
H05U C05W H05V 109.5 . . ?
H05U C05W H05W 109.4 . . ?
H05V C05W H05W 109.5 . . ?
C054 C05W H05U 110.4 . . ?
C054 C05W H05V 109.5 . . ?
C054 C05W H05W 108.5 . . ?
H05X C05X H05Y 109.5 . . ?
H05X C05X H 109.5 . . ?
H05Y C05X H 109.5 . . ?
C054 C05X H05X 108.4 . . ?
C054 C05X H05Y 109.6 . . ?
C054 C05X H 110.5 . . ?
H05Z C05Y HA 109.5 . . ?
H05Z C05Y HB 109.5 . . ?
HA C05Y HB 109.4 . . ?
C057 C05Y H05Z 110.5 . . ?
C057 C05Y HA 108.3 . . ?
C057 C05Y HB 109.6 . . ?
C05U C05Z H05 108.6 . . ?
C05U C05Z HC 110.2 . . ?
C05U C05Z HD 109.7 . . ?
H05 C05Z HC 109.5 . . ?
H05 C05Z HD 109.5 . . ?
HC C05Z HD 109.5 . . ?
H06A C06B H06B 109.5 . . ?
H06A C06B H06C 109.5 . . ?
H06B C06B H06C 109.5 . . ?
C054 C06B H06A 108.4 . . ?
C054 C06B H06B 109.8 . . ?
C054 C06B H06C 110.2 . . ?
H85A C85 H85B 109.5 . . ?
H85A C85 H85C 109.5 . . ?
H85B C85 H85C 109.5 . . ?
C16 C85 H85A 108.1 . . ?
C16 C85 H85B 110.3 . . ?
C16 C85 H85C 110.0 . . ?
C05H C06D H06D 109.3 . . ?
C05H C06D H06E 109.2 . . ?
C05H C06D H06F 109.9 . . ?
H06D C06D H06E 109.4 . . ?
H06D C06D H06F 109.5 . . ?
H06E C06D H06F 109.5 . . ?
C04K C06E H06G 110.5 . . ?
C04K C06E H06H 109.3 . . ?
C04K C06E H06I 108.6 . . ?
H06G C06E H06H 109.5 . . ?
H06G C06E H06I 109.5 . . ?
H06H C06E H06I 109.5 . . ?
H06J C06G H06K 109.4 . . ?
H06J C06G H06L 109.5 . . ?
H06K C06G H06L 109.5 . . ?
C057 C06G H06J 108.4 . . ?
C057 C06G H06K 110.2 . . ?
C057 C06G H06L 109.8 . . ?
C7 C1 H1A 107.0 . . ?
C7 C1 H1B 111.3 . . ?
C7 C1 H1C 110.1 . . ?
H1A C1 H1B 109.5 . . ?
H1A C1 H1C 109.5 . . ?
H1B C1 H1C 109.5 . . ?
H83A C83 H83B 109.5 . . ?
H83A C83 H83C 109.5 . . ?
H83B C83 H83C 109.5 . . ?
C16 C83 H83A 109.0 . . ?
C16 C83 H83B 104.5 . . ?
C16 C83 H83C 114.7 . . ?
H91A C91 H91B 109.5 . . ?
H91A C91 H91C 109.4 . . ?
H91B C91 H91C 109.5 . . ?
C92 C91 H91A 107.8 . . ?
C92 C91 H91B 111.5 . . ?
C92 C91 H91C 109.2 . . ?
C7 C5 H5A 110.3 . . ?
C7 C5 H5B 110.2 . . ?
C7 C5 H5C 107.9 . . ?
H5A C5 H5B 109.5 . . ?
H5A C5 H5C 109.5 . . ?
H5B C5 H5C 109.5 . . ?
C05S C92 C89 103.2(11) . . ?
C05S C92 C90 87(2) . . ?
C91 C92 C05S 111.7(11) . . ?
C91 C92 C89 104.7(15) . . ?
C86 C92 C05S 112.8(12) . . ?
C86 C92 C91 115.7(15) . . ?
C86 C92 C89 107.4(13) . . ?
C77 C92 C05S 111(3) . . ?
C77 C92 C90 98(4) . . ?
C88 C92 C05S 117(3) . . ?
C88 C92 C77 131(4) . . ?
C88 C92 C90 93.0(15) . . ?
C04D C81 C75 105.9(11) . . ?
C04D C81 C73 105.9(13) . . ?
C04D C81 C78 108.7(11) . . ?
C74 C81 C04D 110.2(7) . . ?
C74 C81 C75 84.5(12) . . ?
C79 C81 C04D 115.6(10) . . ?
C79 C81 C75 93.7(14) . . ?
C79 C81 C74 132.7(13) . . ?
C78 C81 C73 124.7(18) . . ?
C80 C81 C04D 111.2(16) . . ?
C80 C81 C73 98(2) . . ?
C80 C81 C78 107(2) . . ?
C92 C86 H86A 111.6 . . ?
C92 C86 H86B 108.9 . . ?
C92 C86 H86C 107.9 . . ?
H86A C86 H86B 109.5 . . ?
H86A C86 H86C 109.5 . . ?
H86B C86 H86C 109.5 . . ?
C02V C9 C55 99.4(8) . . ?
C02V C9 C58 117.1(9) . . ?
C02V C9 C57 113.4(10) . . ?
C02V C9 C59 103.5(10) . . ?
C58 C9 C55 104.5(12) . . ?
C60 C9 C02V 115.6(12) . . ?
C60 C9 C55 98.3(13) . . ?
C60 C9 C58 117.0(13) . . ?
C57 C9 C59 106.5(15) . . ?
C63 C9 C02V 116.6(16) . . ?
C63 C9 C57 100.7(17) . . ?
C63 C9 C59 116.2(18) . . ?
C051 C12 C62 109.1(10) . . ?
C051 C12 C18 104.1(12) . . ?
C24 C12 C051 113.3(11) . . ?
C24 C12 C62 111.8(15) . . ?
C87 C12 C051 110.4(13) . . ?
C87 C12 C24 105.2(14) . . ?
C87 C12 C62 106.9(15) . . ?
C61 C12 C051 101.4(17) . . ?
C61 C12 C18 89.1(11) . . ?
C64 C12 C051 114.8(15) . . ?
C64 C12 C61 92(3) . . ?
C64 C12 C18 139.9(19) . . ?
O014 C020 C02K 119.1(6) . . ?
O014 C020 C03G 121.9(6) . . ?
C03G C020 C02K 119.1(6) . . ?
O01F C021 C02M 122.6(5) . . ?
O01F C021 C032 119.0(5) . . ?
C032 C021 C02M 118.4(5) . . ?
O013 C022 C023 119.8(5) . . ?
O013 C022 C024 122.6(5) . . ?
C024 C022 C023 117.6(5) . . ?
C02F C023 S00C 120.1(5) . . ?
C02F C023 C022 121.7(6) . . ?
C022 C023 S00C 117.9(4) . . ?
C022 C024 S00B 119.0(4) . . ?
C036 C024 S00B 121.3(4) . . ?
C036 C024 C022 119.2(6) . . ?
C01X C025 S00K 123.8(4) . . ?
C03K C025 S00K 112.6(5) . . ?
C03K C025 C01X 123.5(6) . . ?
C01X C026 S00A 120.6(4) . . ?
C01X C026 C037 120.5(6) . . ?
C037 C026 S00A 118.9(5) . . ?
C05E C27 C23 112.6(14) . . ?
C05E C27 C25 115.9(16) . . ?
C13 C27 C05E 106.1(14) . . ?
C13 C27 C23 100.1(19) . . ?
C22 C27 C05E 114.7(16) . . ?
C22 C27 C13 109(3) . . ?
C22 C27 C23 113.3(19) . . ?
C21 C27 C05E 112.6(17) . . ?
C21 C27 C25 107(2) . . ?
C26 C27 C05E 99.5(14) . . ?
C26 C27 C21 89(3) . . ?
C26 C27 C25 130(3) . . ?
C01U C028 S009 121.0(4) . . ?
C02T C028 S009 120.1(5) . . ?
C02T C028 C01U 118.9(6) . . ?
C01V C029 S00K 118.4(4) . . ?
C01V C029 C035 122.8(6) . . ?
C035 C029 S00K 118.5(6) . . ?
C02D C030 S00F 123.0(5) . . ?
C04B C030 S00F 118.2(6) . . ?
C04B C030 C02D 118.9(7) . . ?
O01Q C031 C03X 116.0(6) . . ?
O01Q C031 C034 125.4(5) . . ?
C034 C031 C03X 118.5(5) . . ?
C04F C032 S00F 118.0(5) . . ?
C021 C032 S00F 121.0(5) . . ?
C021 C032 C04F 120.9(6) . . ?
C059 C33 C10 110.5(10) . . ?
C059 C33 C29 120(2) . . ?
C28 C33 C059 109.4(13) . . ?
C28 C33 C10 107.5(16) . . ?
C28 C33 C31 95.5(14) . . ?
C31 C33 C059 107.1(12) . . ?
C31 C33 C10 125.2(17) . . ?
C30 C33 C059 119(3) . . ?
C30 C33 C29 106(4) . . ?
C30 C33 C32 117(3) . . ?
C32 C33 C059 99.6(18) . . ?
C32 C33 C29 91.3(13) . . ?
O01J C033 C03Z 119.8(7) . . ?
O01J C033 C040 121.7(6) . . ?
C040 C033 C03Z 118.5(6) . . ?
C04G C034 S00H 120.5(6) . . ?
C031 C034 S00H 120.4(4) . . ?
C031 C034 C04G 119.0(6) . . ?
C04D C035 C029 119.8(7) . . ?
C04D C035 H035 120.1 . . ?
C029 C035 H035 120.1 . . ?
C02U C036 H036 118.5 . . ?
C024 C036 C02U 123.1(6) . . ?
C024 C036 H036 118.5 . . ?
C026 C037 H037 118.5 . . ?
C026 C037 C042 123.1(6) . . ?
C042 C037 H037 118.5 . . ?
C02E C038 C03H 122.8(7) . . ?
C02E C038 H038 118.6 . . ?
C03H C038 H038 118.6 . . ?
C03U C039 S00P 122.1(5) . . ?
C03U C039 C04Y 120.7(6) . . ?
C04Y C039 S00P 117.1(6) . . ?
C35 C40 C04E 108.4(9) . . ?
C37 C40 C04E 115.1(10) . . ?
C37 C40 C35 105.1(14) . . ?
C37 C40 C38 110.6(19) . . ?
C38 C40 C04E 103.5(12) . . ?
C38 C40 C35 114.5(16) . . ?
C34 C40 C04E 103.7(11) . . ?
C36 C40 C04E 105.5(10) . . ?
C36 C40 C34 86.3(16) . . ?
C39 C40 C04E 114.7(11) . . ?
C39 C40 C34 101.8(18) . . ?
C39 C40 C36 135.3(14) . . ?
C05O C040 S00S 120.4(8) . . ?
C033 C040 S00S 117.5(5) . . ?
C033 C040 C05O 122.1(8) . . ?
C02X C041 C04E 122.7(7) . . ?
C02X C041 H041 118.7 . . ?
C04E C041 H041 118.7 . . ?
C03K C042 C037 115.8(6) . . ?
C03K C042 C057 124.5(7) . . ?
C037 C042 C057 119.7(7) . . ?
C02A C043 S00B 122.4(5) . . ?
C047 C043 S00B 118.5(5) . . ?
C047 C043 C02A 119.1(7) . . ?
C02K C044 C04P 123.1(7) . . ?
C02K C044 H044 118.4 . . ?
C04P C044 H044 118.4 . . ?
C03F C045 H045 119.6 . . ?
C03Y C045 C03F 120.8(7) . . ?
C03Y C045 H045 119.6 . . ?
C01Z C046 S00M 116.1(5) . . ?
C04O C046 S00M 120.7(6) . . ?
C04O C046 C01Z 123.1(7) . . ?
C03Y C047 H047 118.6 . . ?
C043 C047 C03Y 122.9(7) . . ?
C043 C047 H047 118.6 . . ?
C058 C48 C43 108.7(12) . . ?
C058 C48 C56 95.9(14) . . ?
C41 C48 C058 113.3(11) . . ?
C41 C48 C43 116.3(16) . . ?
C42 C48 C058 106.7(16) . . ?
C42 C48 C41 106.3(16) . . ?
C42 C48 C43 104.7(17) . . ?
C46 C48 C058 112.5(18) . . ?
C46 C48 C47 134(2) . . ?
C46 C48 C56 87.6(12) . . ?
C47 C48 C058 112.6(15) . . ?
C47 C48 C56 82(2) . . ?
C03U C048 S00Q 122.0(5) . . ?
C04X C048 S00Q 120.9(5) . . ?
C04X C048 C03U 117.1(7) . . ?
C02S C049 H049 118.8 . . ?
C02S C049 C052 122.5(7) . . ?
C052 C049 H049 118.8 . . ?
C03E C050 H050 118.0 . . ?
C05E C050 C03E 124.0(9) . . ?
C05E C050 H050 118.0 . . ?
C04J C051 C12 122.2(8) . . ?
C04M C051 C04J 118.2(6) . . ?
C04M C051 C12 119.5(8) . . ?
C049 C052 C7 119.9(7) . . ?
C65 C052 C7 124.4(8) . . ?
C65 C052 C049 115.6(7) . . ?
C03C C053 H053 118.8 . . ?
C058 C053 C03C 122.5(7) . . ?
C058 C053 H053 118.8 . . ?
C04W C53 C11 109.5(12) . . ?
C04W C53 C49 104.2(14) . . ?
C50 C53 C04W 106.4(13) . . ?
C50 C53 C11 103.5(18) . . ?
C51 C53 C04W 110.6(15) . . ?
C51 C53 C11 106.7(16) . . ?
C51 C53 C50 120(2) . . ?
C52 C53 C04W 112.6(18) . . ?
C52 C53 C49 116(2) . . ?
C52 C53 C54 116(2) . . ?
C54 C53 C04W 113.2(16) . . ?
C54 C53 C49 92(2) . . ?
C03H C054 C05W 108.7(7) . . ?
C03H C054 C06B 111.0(7) . . ?
C05W C054 C06B 106.6(8) . . ?
C05X C054 C03H 109.4(6) . . ?
C05X C054 C05W 113.8(8) . . ?
C05X C054 C06B 107.3(9) . . ?
C03T C056 H056 117.5 . . ?
C05E C056 C03T 125.0(10) . . ?
C05E C056 H056 117.5 . . ?
C05Y C057 C042 108.6(6) . . ?
C06G C057 C05Y 109.8(9) . . ?
C06G C057 C042 111.5(7) . . ?
C06G C057 C066 107.1(8) . . ?
C066 C057 C05Y 110.0(9) . . ?
C066 C057 C042 109.9(7) . . ?
C04L C058 C48 119.2(9) . . ?
C053 C058 C04L 117.6(7) . . ?
C053 C058 C48 123.1(8) . . ?
C04G C059 C33 122.9(9) . . ?
C04V C059 C04G 115.9(7) . . ?
C04V C059 C33 120.8(8) . . ?
C05H C062 H06M 110.3 . . ?
C05H C062 H06N 109.1 . . ?
C05H C062 H06O 109.0 . . ?
H06M C062 H06N 109.5 . . ?
H06M C062 H06O 109.5 . . ?
H06N C062 H06O 109.5 . . ?
C05U C063 H06P 109.7 . . ?
C05U C063 H06Q 108.9 . . ?
C05U C063 H06R 109.8 . . ?
H06P C063 H06Q 109.4 . . ?
H06P C063 H06R 109.5 . . ?
H06Q C063 H06R 109.5 . . ?
C05B C064 C72 120.8(11) . . ?
C05O C064 C05B 120.9(8) . . ?
C05O C064 C72 118.0(11) . . ?
C04N C8 C19 109.9(9) . . ?
C04N C8 C15 105.7(12) . . ?
C04N C8 C20 100.5(18) . . ?
C14 C8 C04N 105.8(11) . . ?
C14 C8 C19 87.2(12) . . ?
C17 C8 C04N 113.0(9) . . ?
C17 C8 C14 106.9(10) . . ?
C17 C8 C19 128.4(12) . . ?
C15 C8 C20 94(2) . . ?
C76 C8 C04N 102.0(19) . . ?
C76 C8 C15 152(2) . . ?
C76 C8 C20 85.5(12) . . ?
C04T C16 C45 107.3(11) . . ?
C04T C16 C84 105.4(13) . . ?
C04T C16 C44 107.7(16) . . ?
C85 C16 C04T 112.0(7) . . ?
C85 C16 C45 100.0(12) . . ?
C83 C16 C04T 113.6(10) . . ?
C83 C16 C85 126.0(12) . . ?
C83 C16 C45 92.7(14) . . ?
C84 C16 C44 134(2) . . ?
C82 C16 C04T 103.5(19) . . ?
C82 C16 C84 105.4(14) . . ?
C82 C16 C44 97(2) . . ?
C057 C066 H06S 110.1 . . ?
C057 C066 H06T 108.1 . . ?
C057 C066 H06U 110.3 . . ?
H06S C066 H06T 109.4 . . ?
H06S C066 H06U 109.5 . . ?
H06T C066 H06U 109.5 . . ?
C04U C067 H06V 109.7 . . ?
C04U C067 H06W 109.5 . . ?
C04U C067 H06X 109.2 . . ?
H06V C067 H06W 109.5 . . ?
H06V C067 H06X 109.5 . . ?
H06W C067 H06X 109.5 . . ?
C04Q C068 H06Y 109.4 . . ?
C04Q C068 HE 109.3 . . ?
C04Q C068 HF 109.6 . . ?
H06Y C068 HE 109.5 . . ?
H06Y C068 HF 109.5 . . ?
HE C068 HF 109.5 . . ?
C05H C069 H06Z 109.2 . . ?
C05H C069 HG 108.7 . . ?
H06Z C069 HG 109.5 . . ?
C04K C070 H07A 109.4 . . ?
C04K C070 H07B 110.1 . . ?
C04K C070 H07C 108.9 . . ?
H07A C070 H07B 109.5 . . ?
H07A C070 H07C 109.5 . . ?
H07B C070 H07C 109.5 . . ?
C7 C3 H3A 110.3 . . ?
C7 C3 H3B 108.5 . . ?
C7 C3 H3C 109.6 . . ?
H3A C3 H3B 109.5 . . ?
H3A C3 H3C 109.5 . . ?
H3B C3 H3C 109.5 . . ?
C064 C72 C68 106.0(14) . . ?
C064 C72 C69 107.1(16) . . ?
C66 C72 C064 95.7(15) . . ?
C66 C72 C68 90.9(17) . . ?
C70 C72 C064 112.9(14) . . ?
C70 C72 C66 113(2) . . ?
C70 C72 C68 131.3(17) . . ?
C67 C72 C064 110(2) . . ?
C67 C72 C69 89.1(11) . . ?
C71 C72 C064 116(2) . . ?
C71 C72 C67 98.3(12) . . ?
C71 C72 C69 130(3) . . ?
C92 C89 H89A 113.7 . . ?
C92 C89 H89B 107.0 . . ?
C92 C89 H89C 107.6 . . ?
H89A C89 H89B 109.5 . . ?
H89A C89 H89C 109.4 . . ?
H89B C89 H89C 109.5 . . ?
C16 C45 H45A 109.3 . . ?
C16 C45 H45B 109.3 . . ?
C16 C45 H45C 109.7 . . ?
H45A C45 H45B 109.5 . . ?
H45A C45 H45C 109.5 . . ?
H45B C45 H45C 109.5 . . ?
C81 C75 H75A 110.5 . . ?
C81 C75 H75B 108.8 . . ?
C81 C75 H75C 109.0 . . ?
H75A C75 H75B 109.5 . . ?
H75A C75 H75C 109.5 . . ?
H75B C75 H75C 109.5 . . ?
C81 C74 H74A 109.7 . . ?
C81 C74 H74B 109.4 . . ?
C81 C74 H74C 109.3 . . ?
H74A C74 H74B 109.4 . . ?
H74A C74 H74C 109.5 . . ?
H74B C74 H74C 109.5 . . ?
C81 C79 H79A 114.5 . . ?
C81 C79 H79B 105.7 . . ?
C81 C79 H79C 108.1 . . ?
H79A C79 H79B 109.5 . . ?
H79A C79 H79C 109.5 . . ?
H79B C79 H79C 109.5 . . ?
C33 C10 H10A 110.4 . . ?
C33 C10 H10B 108.6 . . ?
C33 C10 H10C 109.3 . . ?
H10A C10 H10B 109.5 . . ?
H10A C10 H10C 109.5 . . ?
H10B C10 H10C 109.4 . . ?
C53 C11 H11A 110.8 . . ?
C53 C11 H11B 108.3 . . ?
C53 C11 H11C 109.4 . . ?
H11A C11 H11B 109.4 . . ?
H11A C11 H11C 109.5 . . ?
H11B C11 H11C 109.4 . . ?
C27 C13 H13A 110.2 . . ?
C27 C13 H13B 109.9 . . ?
C27 C13 H13C 108.4 . . ?
H13A C13 H13B 109.5 . . ?
H13A C13 H13C 109.5 . . ?
H13B C13 H13C 109.4 . . ?
C12 C24 H24A 109.1 . . ?
C12 C24 H24B 111.7 . . ?
C12 C24 H24C 107.6 . . ?
H24A C24 H24B 109.4 . . ?
H24A C24 H24C 109.5 . . ?
H24B C24 H24C 109.5 . . ?
C12 C62 H62A 107.4 . . ?
C12 C62 H62B 109.1 . . ?
C12 C62 H62C 111.9 . . ?
H62A C62 H62B 109.5 . . ?
H62A C62 H62C 109.5 . . ?
H62B C62 H62C 109.4 . . ?
C12 C87 H87A 96.8 . . ?
C12 C87 H87B 112.2 . . ?
C12 C87 H87C 118.6 . . ?
H87A C87 H87B 109.5 . . ?
H87A C87 H87C 109.5 . . ?
H87B C87 H87C 109.4 . . ?
C27 C22 H22A 110.0 . . ?
C27 C22 H22B 110.4 . . ?
C27 C22 H22C 108.1 . . ?
H22A C22 H22B 109.5 . . ?
H22A C22 H22C 109.4 . . ?
H22B C22 H22C 109.5 . . ?
C27 C23 H23A 109.6 . . ?
C27 C23 H23B 107.0 . . ?
C27 C23 H23C 111.7 . . ?
H23A C23 H23B 109.5 . . ?
H23A C23 H23C 109.5 . . ?
H23B C23 H23C 109.5 . . ?
C33 C28 H28A 108.2 . . ?
C33 C28 H28B 110.8 . . ?
C33 C28 H28C 109.4 . . ?
H28A C28 H28B 109.5 . . ?
H28A C28 H28C 109.5 . . ?
H28B C28 H28C 109.5 . . ?
C33 C31 H31A 110.5 . . ?
C33 C31 H31B 107.7 . . ?
C33 C31 H31C 110.2 . . ?
H31A C31 H31B 109.5 . . ?
H31A C31 H31C 109.5 . . ?
H31B C31 H31C 109.5 . . ?
C40 C35 H35A 111.4 . . ?
C40 C35 H35B 108.3 . . ?
C40 C35 H35C 108.7 . . ?
H35A C35 H35B 109.4 . . ?
H35A C35 H35C 109.5 . . ?
H35B C35 H35C 109.5 . . ?
C40 C37 H37A 109.2 . . ?
C40 C37 H37B 107.4 . . ?
C40 C37 H37C 111.8 . . ?
H37A C37 H37B 109.5 . . ?
H37A C37 H37C 109.5 . . ?
H37B C37 H37C 109.5 . . ?
C40 C38 H38A 110.2 . . ?
C40 C38 H38B 110.3 . . ?
C40 C38 H38C 107.8 . . ?
H38A C38 H38B 109.5 . . ?
H38A C38 H38C 109.5 . . ?
H38B C38 H38C 109.5 . . ?
C48 C41 H41A 111.3 . . ?
C48 C41 H41B 111.0 . . ?
C48 C41 H41C 106.1 . . ?
H41A C41 H41B 109.5 . . ?
H41A C41 H41C 109.4 . . ?
H41B C41 H41C 109.5 . . ?
C48 C42 H42A 108.6 . . ?
C48 C42 H42B 109.2 . . ?
C48 C42 H42C 110.5 . . ?
H42A C42 H42B 109.5 . . ?
H42A C42 H42C 109.5 . . ?
H42B C42 H42C 109.4 . . ?
C48 C43 H43A 107.4 . . ?
C48 C43 H43B 109.0 . . ?
C48 C43 H43C 112.0 . . ?
H43A C43 H43B 109.5 . . ?
H43A C43 H43C 109.4 . . ?
H43B C43 H43C 109.5 . . ?
C53 C50 H50A 108.9 . . ?
C53 C50 H50B 108.6 . . ?
C53 C50 H50C 111.0 . . ?
H50A C50 H50B 109.4 . . ?
H50A C50 H50C 109.5 . . ?
H50B C50 H50C 109.4 . . ?
C53 C51 H51A 110.8 . . ?
C53 C51 H51B 107.0 . . ?
C53 C51 H51C 110.5 . . ?
H51A C51 H51B 109.5 . . ?
H51A C51 H51C 109.5 . . ?
H51B C51 H51C 109.5 . . ?
C9 C55 H55A 110.6 . . ?
C9 C55 H55B 108.9 . . ?
C9 C55 H55C 108.9 . . ?
H55A C55 H55B 109.5 . . ?
H55A C55 H55C 109.5 . . ?
H55B C55 H55C 109.5 . . ?
C9 C58 H58A 105.7 . . ?
C9 C58 H58B 112.1 . . ?
C9 C58 H58C 110.7 . . ?
H58A C58 H58B 109.5 . . ?
H58A C58 H58C 109.4 . . ?
H58B C58 H58C 109.4 . . ?
C9 C60 H60A 108.1 . . ?
C9 C60 H60B 111.7 . . ?
C9 C60 H60C 108.7 . . ?
H60A C60 H60B 109.5 . . ?
H60A C60 H60C 109.5 . . ?
H60B C60 H60C 109.4 . . ?
C8 C14 H14A 110.6 . . ?
C8 C14 H14B 108.8 . . ?
C8 C14 H14C 109.0 . . ?
H14A C14 H14B 109.5 . . ?
H14A C14 H14C 109.5 . . ?
H14B C14 H14C 109.5 . . ?
C8 C17 H17A 110.3 . . ?
C8 C17 H17B 109.0 . . ?
C8 C17 H17C 109.1 . . ?
H17A C17 H17B 109.5 . . ?
H17A C17 H17C 109.5 . . ?
H17B C17 H17C 109.5 . . ?
C8 C19 H19A 110.2 . . ?
C8 C19 H19B 109.2 . . ?
C8 C19 H19C 109.0 . . ?
H19A C19 H19B 109.5 . . ?
H19A C19 H19C 109.5 . . ?
H19B C19 H19C 109.5 . . ?
C72 C66 H66A 109.2 . . ?
C72 C66 H66B 107.6 . . ?
C72 C66 H66C 111.6 . . ?
H66A C66 H66B 109.5 . . ?
H66A C66 H66C 109.5 . . ?
H66B C66 H66C 109.5 . . ?
C72 C68 H68A 105.9 . . ?
C72 C68 H68B 104.6 . . ?
C72 C68 H68C 117.7 . . ?
H68A C68 H68B 109.5 . . ?
H68A C68 H68C 109.5 . . ?
H68B C68 H68C 109.4 . . ?
C72 C70 H70A 121.0 . . ?
C72 C70 H70B 109.7 . . ?
C72 C70 H70C 96.7 . . ?
H70A C70 H70B 109.5 . . ?
H70A C70 H70C 109.4 . . ?
H70B C70 H70C 109.5 . . ?
C81 C73 H73A 109.7 . . ?
C81 C73 H73B 113.4 . . ?
C81 C73 H73C 105.3 . . ?
H73A C73 H73B 109.5 . . ?
H73A C73 H73C 109.5 . . ?
H73B C73 H73C 109.5 . . ?
C81 C78 H78A 108.8 . . ?
C81 C78 H78B 110.1 . . ?
C81 C78 H78C 109.5 . . ?
H78A C78 H78B 109.5 . . ?
H78A C78 H78C 109.5 . . ?
H78B C78 H78C 109.5 . . ?
C81 C80 H80A 114.5 . . ?
C81 C80 H80B 106.3 . . ?
C81 C80 H80C 107.5 . . ?
H80A C80 H80B 109.4 . . ?
H80A C80 H80C 109.4 . . ?
H80B C80 H80C 109.5 . . ?
C8 C15 H15A 109.7 . . ?
C8 C15 H15B 108.7 . . ?
C8 C15 H15C 110.0 . . ?
H15A C15 H15B 109.5 . . ?
H15A C15 H15C 109.5 . . ?
H15B C15 H15C 109.4 . . ?
C8 C76 H76A 107.5 . . ?
C8 C76 H76B 111.7 . . ?
C8 C76 H76C 109.2 . . ?
H76A C76 H76B 109.5 . . ?
H76A C76 H76C 109.5 . . ?
H76B C76 H76C 109.5 . . ?
C12 C61 H61A 112.2 . . ?
C12 C61 H61B 98.7 . . ?
C12 C61 H61C 116.8 . . ?
H61A C61 H61B 109.5 . . ?
H61A C61 H61C 109.5 . . ?
H61B C61 H61C 109.5 . . ?
C12 C64 H64A 97.4 . . ?
C12 C64 H64B 108.2 . . ?
C12 C64 H64C 121.9 . . ?
H64A C64 H64B 109.5 . . ?
H64A C64 H64C 109.5 . . ?
H64B C64 H64C 109.5 . . ?
C12 C18 H18A 103.6 . . ?
C12 C18 H18B 107.5 . . ?
C12 C18 H18C 117.1 . . ?
H18A C18 H18B 109.5 . . ?
H18A C18 H18C 109.5 . . ?
H18B C18 H18C 109.5 . . ?
C27 C21 H21A 108.0 . . ?
C27 C21 H21B 112.8 . . ?
C27 C21 H21C 107.5 . . ?
H21A C21 H21B 109.5 . . ?
H21A C21 H21C 109.5 . . ?
H21B C21 H21C 109.5 . . ?
C8 C20 H20A 112.0 . . ?
C8 C20 H20B 107.4 . . ?
C8 C20 H20C 109.0 . . ?
H20A C20 H20B 109.5 . . ?
H20A C20 H20C 109.5 . . ?
H20B C20 H20C 109.5 . . ?
C27 C25 H25A 109.5 . . ?
C27 C25 H25B 106.6 . . ?
C27 C25 H25C 112.3 . . ?
H25A C25 H25B 109.4 . . ?
H25A C25 H25C 109.5 . . ?
H25B C25 H25C 109.5 . . ?
C27 C26 H26A 114.2 . . ?
C27 C26 H26B 111.2 . . ?
C27 C26 H26C 102.7 . . ?
H26A C26 H26B 109.5 . . ?
H26A C26 H26C 109.5 . . ?
H26B C26 H26C 109.5 . . ?
C33 C29 H29A 112.5 . . ?
C33 C29 H29B 108.4 . . ?
C33 C29 H29C 107.5 . . ?
H29A C29 H29B 109.5 . . ?
H29A C29 H29C 109.5 . . ?
H29B C29 H29C 109.4 . . ?
C33 C30 H30A 101.1 . . ?
C33 C30 H30B 102.9 . . ?
C33 C30 H30C 123.6 . . ?
H30A C30 H30B 109.5 . . ?
H30A C30 H30C 109.5 . . ?
H30B C30 H30C 109.5 . . ?
C33 C32 H32A 110.2 . . ?
C33 C32 H32B 105.6 . . ?
C33 C32 H32C 112.5 . . ?
H32A C32 H32B 109.5 . . ?
H32A C32 H32C 109.5 . . ?
H32B C32 H32C 109.4 . . ?
C40 C34 H34A 110.5 . . ?
C40 C34 H34B 105.9 . . ?
C40 C34 H34C 111.9 . . ?
H34A C34 H34B 109.5 . . ?
H34A C34 H34C 109.5 . . ?
H34B C34 H34C 109.5 . . ?
C40 C36 H36A 108.8 . . ?
C40 C36 H36B 113.7 . . ?
C40 C36 H36C 105.9 . . ?
H36A C36 H36B 109.5 . . ?
H36A C36 H36C 109.4 . . ?
H36B C36 H36C 109.5 . . ?
C40 C39 H39A 108.1 . . ?
C40 C39 H39B 111.6 . . ?
C40 C39 H39C 108.7 . . ?
H39A C39 H39B 109.5 . . ?
H39A C39 H39C 109.5 . . ?
H39B C39 H39C 109.5 . . ?
C48 C46 H46A 106.2 . . ?
C48 C46 H46B 111.5 . . ?
C48 C46 H46C 110.6 . . ?
H46A C46 H46B 109.5 . . ?
H46A C46 H46C 109.5 . . ?
H46B C46 H46C 109.5 . . ?
C48 C47 H47A 104.5 . . ?
C48 C47 H47B 113.6 . . ?
C48 C47 H47C 110.2 . . ?
H47A C47 H47B 109.4 . . ?
H47A C47 H47C 109.5 . . ?
H47B C47 H47C 109.4 . . ?
C53 C49 H49A 110.2 . . ?
C53 C49 H49B 110.3 . . ?
C53 C49 H49C 108.0 . . ?
H49A C49 H49B 109.4 . . ?
H49A C49 H49C 109.5 . . ?
H49B C49 H49C 109.4 . . ?
C53 C52 H52A 109.4 . . ?
C53 C52 H52B 110.5 . . ?
C53 C52 H52C 108.4 . . ?
H52A C52 H52B 109.5 . . ?
H52A C52 H52C 109.5 . . ?
H52B C52 H52C 109.6 . . ?
C53 C54 H54A 107.4 . . ?
C53 C54 H54B 107.5 . . ?
C53 C54 H54C 113.3 . . ?
H54A C54 H54B 109.5 . . ?
H54A C54 H54C 109.5 . . ?
H54B C54 H54C 109.5 . . ?
C48 C56 H56A 109.4 . . ?
C48 C56 H56B 108.2 . . ?
C48 C56 H56C 110.9 . . ?
H56A C56 H56B 109.5 . . ?
H56A C56 H56C 109.5 . . ?
H56B C56 H56C 109.5 . . ?
C9 C57 H57A 110.0 . . ?
C9 C57 H57B 111.7 . . ?
C9 C57 H57C 106.7 . . ?
H57A C57 H57B 109.4 . . ?
H57A C57 H57C 109.5 . . ?
H57B C57 H57C 109.5 . . ?
C9 C59 H59A 108.6 . . ?
C9 C59 H59B 110.5 . . ?
C9 C59 H59C 109.3 . . ?
H59A C59 H59B 109.5 . . ?
H59A C59 H59C 109.5 . . ?
H59B C59 H59C 109.5 . . ?
C9 C63 H63A 106.8 . . ?
C9 C63 H63B 110.1 . . ?
C9 C63 H63C 111.5 . . ?
H63A C63 H63B 109.5 . . ?
H63A C63 H63C 109.5 . . ?
H63B C63 H63C 109.5 . . ?
C72 C67 H67A 109.5 . . ?
C72 C67 H67B 109.5 . . ?
C72 C67 H67C 109.5 . . ?
H67A C67 H67B 109.5 . . ?
H67A C67 H67C 109.5 . . ?
H67B C67 H67C 109.5 . . ?
C72 C69 H69A 109.6 . . ?
C72 C69 H69B 109.1 . . ?
C72 C69 H69C 109.7 . . ?
H69A C69 H69B 109.5 . . ?
H69A C69 H69C 109.5 . . ?
H69B C69 H69C 109.5 . . ?
C72 C71 H71A 118.6 . . ?
C72 C71 H71B 91.1 . . ?
C72 C71 H71C 116.8 . . ?
H71A C71 H71B 109.5 . . ?
H71A C71 H71C 109.4 . . ?
H71B C71 H71C 109.5 . . ?
Ti02 Na01 Ti05 59.38(7) . . ?
Ti07 Na01 Ti02 58.87(7) . . ?
Ti07 Na01 Ti05 106.66(11) . . ?
S00F Na01 Ti02 134.39(15) . . ?
S00F Na01 Ti05 90.31(13) . . ?
S00F Na01 Ti07 163.03(17) . . ?
O00W Na01 Ti02 30.00(8) . . ?
O00W Na01 Ti05 76.65(13) . . ?
O00W Na01 Ti07 31.54(9) . . ?
O00W Na01 S00F 164.0(2) . . ?
O00W Na01 O01B 59.33(13) . . ?
O00W Na01 O01F 109.21(17) . . ?
O00W Na01 O015 106.99(17) . . ?
O01B Na01 Ti02 88.72(13) . . ?
O01B Na01 Ti05 123.01(14) . . ?
O01B Na01 Ti07 30.80(9) . . ?
O01B Na01 S00F 136.62(17) . . ?
O01B Na01 O01F 148.8(2) . . ?
O01B Na01 O015 146.62(18) . . ?
O01F Na01 Ti02 80.76(12) . . ?
O01F Na01 Ti05 76.06(14) . . ?
O01F Na01 Ti07 125.95(16) . . ?
O01F Na01 S00F 57.87(11) . . ?
O01F Na01 O015 62.08(15) . . ?
O015 Na01 Ti02 85.58(13) . . ?
O015 Na01 Ti05 30.61(8) . . ?
O015 Na01 Ti07 137.25(15) . . ?
O015 Na01 S00F 59.71(12) . . ?
C16 C84 H84A 109.9 . . ?
C16 C84 H84B 110.0 . . ?
C16 C84 H84C 108.5 . . ?
H84A C84 H84B 109.5 . . ?
H84A C84 H84C 109.5 . . ?
H84B C84 H84C 109.4 . . ?
C16 C82 H82A 111.6 . . ?
C16 C82 H82B 96.2 . . ?
C16 C82 H82C 119.6 . . ?
H82A C82 H82B 109.4 . . ?
H82A C82 H82C 109.5 . . ?
H82B C82 H82C 109.5 . . ?
C16 C44 H44A 108.5 . . ?
C16 C44 H44B 111.1 . . ?
C16 C44 H44C 108.8 . . ?
H44A C44 H44B 109.5 . . ?
H44A C44 H44C 109.5 . . ?
H44B C44 H44C 109.5 . . ?
C01W O1 Ti02 132.9(3) . . ?
C03P C65 H65 118.4 . . ?
C052 C65 C03P 123.1(7) . . ?
C052 C65 H65 118.4 . . ?
C92 C77 H77A 109.5 . . ?
C92 C77 H77B 109.5 . . ?
C92 C77 H77C 109.5 . . ?
H77A C77 H77B 109.5 . . ?
H77A C77 H77C 109.5 . . ?
H77B C77 H77C 109.5 . . ?
C92 C88 H88A 110.9 . . ?
C92 C88 H88B 110.3 . . ?
C92 C88 H88C 107.3 . . ?
H88A C88 H88B 109.5 . . ?
H88A C88 H88C 109.5 . . ?
H88B C88 H88C 109.5 . . ?
C92 C90 H90A 111.6 . . ?
C92 C90 H90B 107.4 . . ?
C92 C90 H90C 109.5 . . ?
H90A C90 H90B 109.5 . . ?
H90A C90 H90C 109.4 . . ?
H90B C90 H90C 109.5 . . ?
C7 C2 H2A 100.6 . . ?
C7 C2 H2B 112.0 . . ?
C7 C2 H2C 115.5 . . ?
C7 C2 C4 53(3) . . ?
H2A C2 H2B 109.5 . . ?
H2A C2 H2C 109.5 . . ?
H2B C2 H2C 109.5 . . ?
C4 C2 H2A 96.1 . . ?
C4 C2 H2B 64.3 . . ?
C4 C2 H2C 154.0 . . ?
C7 C4 C2 48(2) . . ?
C7 C4 H4A 99.6 . . ?
C7 C4 H4B 107.6 . . ?
C7 C4 H4C 120.5 . . ?
C2 C4 H4A 143.9 . . ?
C2 C4 H4B 97.7 . . ?
C2 C4 H4C 82.0 . . ?
H4A C4 H4B 109.5 . . ?
H4A C4 H4C 109.5 . . ?
H4B C4 H4C 109.5 . . ?
C7 C6 H6A 101.7 . . ?
C7 C6 H6B 102.6 . . ?
C7 C6 H6C 123.4 . . ?
H6A C6 H6B 109.5 . . ?
H6A C6 H6C 109.5 . . ?
H6B C6 H6C 109.5 . . ?

loop_
_geom_bond_atom_site_label_1
_geom_bond_atom_site_label_2
_geom_bond_distance
_geom_bond_site_symmetry_2
_geom_bond_publ_flag
Ti01 Ti07 2.9412(13) . ?
Ti01 O00V 1.818(4) . ?
Ti01 O00X 1.928(4) . ?
Ti01 O01B 1.992(3) . ?
Ti01 O01C 1.919(4) . ?
Ti01 O01O 2.174(5) . ?
Ti01 O016 1.944(3) . ?
Ti02 O00T 1.921(4) . ?
Ti02 O00W 1.823(4) . ?
Ti02 O01I 2.132(4) . ?
Ti02 O01L 1.999(3) . ?
Ti02 O013 1.956(4) . ?
Ti02 Na01 3.607(4) . ?
Ti02 O1 1.926(3) . ?
Ti03 Ti08 2.9431(13) . ?
Ti03 O00V 1.819(4) . ?
Ti03 O01D 1.916(3) . ?
Ti03 O01G 1.989(3) . ?
Ti03 O01M 2.174(5) . ?
Ti03 O010 1.928(4) . ?
Ti03 O011 1.938(3) . ?
Ti04 Ti07 3.1345(12) . ?
Ti04 S00M 2.739(2) . ?
Ti04 Na1 3.721(5) . ?
Ti04 O00U 1.740(4) . ?
Ti04 O00X 1.915(3) . ?
Ti04 O017 2.097(3) . ?
Ti04 O018 1.950(4) . ?
Ti04 O019 1.922(3) . ?
Ti05 Ti08 3.1377(12) . ?
Ti05 S00L 2.736(2) . ?
Ti05 O00T 1.738(4) . ?
Ti05 O01E 2.101(3) . ?
Ti05 O010 1.908(3) . ?
Ti05 O014 1.958(4) . ?
Ti05 O015 1.924(3) . ?
Ti05 Na01 3.745(5) . ?
Ti06 Na1 3.582(4) . ?
Ti06 O00U 1.909(4) . ?
Ti06 O00Y 1.929(3) . ?
Ti06 O01A 1.956(4) . ?
Ti06 O01L 1.990(3) . ?
Ti06 O01N 2.152(5) . ?
Ti06 O012 1.824(4) . ?
Ti07 O00W 1.845(4) . ?
Ti07 O00X 1.970(3) . ?
Ti07 O01B 1.806(4) . ?
Ti07 O01H 1.886(3) . ?
Ti07 O017 2.075(4) . ?
Ti07 O027 2.208(7) . ?
Ti07 Na01 3.517(5) . ?
Ti08 Na1 3.524(5) . ?
Ti08 O01E 2.076(4) . ?
Ti08 O01G 1.811(4) . ?
Ti08 O01J 1.892(4) . ?
Ti08 O010 1.983(3) . ?
Ti08 O012 1.835(4) . ?
Ti08 O02O 2.149(7) . ?
S00A C03J 1.791(7) . ?
S00A C026 1.766(6) . ?
S00B C024 1.790(6) . ?
S00B C043 1.751(7) . ?
S00C O01I 1.497(4) . ?
S00C C02I 1.747(7) . ?
S00C C023 1.753(6) . ?
S00D C02C 1.771(6) . ?
S00D C03V 1.776(7) . ?
S00E C02X 1.777(7) . ?
S00E C03C 1.780(8) . ?
S00F C030 1.779(8) . ?
S00F C032 1.789(7) . ?
S00F Na01 3.203(5) . ?
S00G O01N 1.489(5) . ?
S00G C02H 1.775(6) . ?
S00G C02Z 1.771(7) . ?
S00H C02K 1.773(7) . ?
S00H C034 1.774(6) . ?
S00I C03B 1.754(8) . ?
S00I C03Z 1.787(8) . ?
S00J C02M 1.772(7) . ?
S00J C03X 1.786(7) . ?
S00K O01O 1.490(5) . ?
S00K C025 1.779(7) . ?
S00K C029 1.757(7) . ?
S00L C03G 1.769(7) . ?
S00L C03O 1.769(8) . ?
S00M C03T 1.766(8) . ?
S00M C046 1.773(7) . ?
S00N Na1 3.208(5) . ?
S00N C03E 1.798(8) . ?
S00N C03P 1.783(7) . ?
S00O O01M 1.471(5) . ?
S00O C02E 1.775(6) . ?
S00O C02P 1.747(7) . ?
S00P C02Y 1.760(7) . ?
S00P C039 1.795(7) . ?
S00Q C02S 1.791(7) . ?
S00Q C048 1.745(8) . ?
S00R O027 1.386(7) . ?
S00R C03A 1.769(7) . ?
S00R C03F 1.782(7) . ?
S00S O02O 1.377(7) . ?
S00S C03R 1.752(8) . ?
S00S C040 1.775(8) . ?
S009 C02W 1.800(7) . ?
S009 C028 1.763(7) . ?
Na1 O01G 2.897(6) . ?
Na1 O01K 2.971(6) . ?
Na1 O012 2.859(5) . ?
Na1 O019 2.964(7) . ?
O00W Na01 2.855(5) . ?
O00Y C01Y 1.298(6) . ?
O01A C02B 1.336(6) . ?
O01B Na01 2.890(6) . ?
O01C C01V 1.310(6) . ?
O01D C01T 1.295(6) . ?
O01E C02L 1.350(7) . ?
O01F C021 1.357(6) . ?
O01F Na01 2.955(6) . ?
O01H C02R 1.316(7) . ?
O01J C033 1.339(7) . ?
O01K C02G 1.358(7) . ?
O01P H01P 0.8400 . ?
O01P C03U 1.330(8) . ?
O01Q H01Q 0.8400 . ?
O01Q C031 1.340(7) . ?
O011 C01U 1.345(6) . ?
O013 C022 1.349(6) . ?
O014 C020 1.335(7) . ?
O015 C02D 1.341(6) . ?
O015 Na01 2.967(7) . ?
O016 C01X 1.328(6) . ?
O017 C02A 1.345(7) . ?
O018 C01Z 1.308(7) . ?
O019 C02J 1.328(7) . ?
C01T C02P 1.418(10) . ?
C01T C03J 1.410(7) . ?
C01U C02E 1.404(8) . ?
C01U C028 1.410(8) . ?
C01V C02W 1.411(7) . ?
C01V C029 1.402(10) . ?
C01W C02I 1.431(8) . ?
C01W C02X 1.417(8) . ?
C01W O1 1.301(6) . ?
C01X C025 1.406(8) . ?
C01X C026 1.396(8) . ?
C01Y C02Z 1.395(8) . ?
C01Y C03B 1.445(9) . ?
C01Z C02Y 1.424(9) . ?
C01Z C046 1.402(9) . ?
C02A C03F 1.391(9) . ?
C02A C043 1.406(8) . ?
C02B C02C 1.391(8) . ?
C02B C02H 1.390(8) . ?
C02C C02Q 1.403(8) . ?
C02D C03O 1.363(10) . ?
C02D C030 1.410(9) . ?
C02E C038 1.373(8) . ?
C02F H02F 0.9500 . ?
C02F C02U 1.394(9) . ?
C02F C023 1.370(8) . ?
C02G C02S 1.402(9) . ?
C02G C03P 1.384(9) . ?
C02H C02N 1.365(8) . ?
C02I C03S 1.401(7) . ?
C02J C03E 1.403(9) . ?
C02J C03T 1.384(11) . ?
C02K C020 1.403(8) . ?
C02K C044 1.393(10) . ?
C02L C03R 1.401(10) . ?
C02L C03V 1.394(8) . ?
C02M C03I 1.390(9) . ?
C02M C021 1.416(8) . ?
C02N H02N 0.9500 . ?
C02N C02V 1.416(9) . ?
C02P C03W 1.397(9) . ?
C02Q H02Q 0.9500 . ?
C02Q C02V 1.385(9) . ?
C02R C03A 1.379(10) . ?
C02R C03C 1.408(8) . ?
C02S C049 1.378(9) . ?
C02T H02T 0.9500 . ?
C02T C03H 1.378(10) . ?
C02T C028 1.407(7) . ?
C02U C04K 1.528(9) . ?
C02U C036 1.398(9) . ?
C02V C9 1.501(9) . ?
C02W C03L 1.369(8) . ?
C02X C041 1.391(8) . ?
C02Y C03N 1.403(11) . ?
C02Z C04J 1.429(7) . ?
C03A C04L 1.391(10) . ?
C03B C04M 1.381(8) . ?
C03C C053 1.402(9) . ?
C03D C03M 1.383(12) . ?
C03D C04H 1.359(11) . ?
C03D C04Q 1.506(10) . ?
C03E C050 1.408(10) . ?
C03F C045 1.395(9) . ?
C03G C04C 1.362(10) . ?
C03G C020 1.391(9) . ?
C03H C038 1.395(10) . ?
C03H C054 1.526(9) . ?
C03I H03I 0.9500 . ?
C03I C04N 1.389(11) . ?
C03J C04A 1.394(9) . ?
C03K H03K 0.9500 . ?
C03K C025 1.370(8) . ?
C03K C042 1.396(10) . ?
C03L H03L 0.9500 . ?
C03L C04D 1.415(11) . ?
C03M H03M 0.9500 . ?
C03M C03V 1.406(9) . ?
C03N H03N 0.9500 . ?
C03N C04S 1.390(12) . ?
C03O C04Z 1.409(10) . ?
C03P C65 1.395(8) . ?
C03R C04H 1.409(10) . ?
C03S H03S 0.9500 . ?
C03S C04E 1.397(10) . ?
C03T C056 1.380(10) . ?
C03U C039 1.359(10) . ?
C03U C048 1.415(9) . ?
C03W H03W 0.9500 . ?
C03W C04T 1.388(11) . ?
C03X C04V 1.401(9) . ?
C03X C031 1.401(8) . ?
C03Y C04U 1.535(11) . ?
C03Y C045 1.391(10) . ?
C03Y C047 1.402(11) . ?
C03Z C05B 1.386(10) . ?
C03Z C033 1.406(8) . ?
C04A H04A 0.9500 . ?
C04A C04T 1.371(12) . ?
C04B H04B 0.9500 . ?
C04B C04W 1.317(14) . ?
C04B C030 1.400(9) . ?
C04C H04C 0.9500 . ?
C04C C04P 1.380(11) . ?
C04D C81 1.523(9) . ?
C04D C035 1.381(10) . ?
C04E C40 1.533(8) . ?
C04E C041 1.398(10) . ?
C04F H04F 0.9500 . ?
C04F C04N 1.380(11) . ?
C04F C032 1.398(9) . ?
C04G H04G 0.9500 . ?
C04G C034 1.392(8) . ?
C04G C059 1.369(10) . ?
C04H H04H 0.9500 . ?
C04J H04J 0.9500 . ?
C04J C051 1.383(12) . ?
C04K C05G 1.472(12) . ?
C04K C06E 1.557(13) . ?
C04K C070 1.524(15) . ?
C04L H04L 0.9500 . ?
C04L C058 1.399(11) . ?
C04M H04M 0.9500 . ?
C04M C051 1.385(11) . ?
C04N C8 1.551(11) . ?
C04O H04O 0.9500 . ?
C04O C04S 1.402(11) . ?
C04O C046 1.389(10) . ?
C04P C05H 1.513(12) . ?
C04P C044 1.440(12) . ?
C04Q C05Q 1.562(13) . ?
C04Q C05R 1.514(17) . ?
C04Q C068 1.535(14) . ?
C04S C05U 1.527(12) . ?
C04T C16 1.524(9) . ?
C04U C05A 1.547(11) . ?
C04U C05I 1.545(16) . ?
C04U C067 1.537(13) . ?
C04V H04V 0.9500 . ?
C04V C059 1.360(12) . ?
C04W C04Z 1.396(13) . ?
C04W C53 1.534(12) . ?
C04X H04X 0.9500 . ?
C04X C05S 1.377(12) . ?
C04X C048 1.405(10) . ?
C04Y H04Y 0.9500 . ?
C04Y C05S 1.375(10) . ?
C04Y C039 1.403(9) . ?
C04Z H04Z 0.9500 . ?
C05A H05A 0.9801 . ?
C05A H05B 0.9799 . ?
C05A H05C 0.9801 . ?
C05B H05D 0.9500 . ?
C05B C064 1.395(14) . ?
C05E C27 1.522(13) . ?
C05E C050 1.327(16) . ?
C05E C056 1.384(15) . ?
C05G H05E 0.9799 . ?
C05G H05F 0.9802 . ?
C05G H05G 0.9796 . ?
C05H C06D 1.546(15) . ?
C05H C062 1.459(18) . ?
C05H C069 1.488(12) . ?
C05I H05H 0.9800 . ?
C05I H05I 0.9802 . ?
C05I H05J 0.9804 . ?
C7 C1 1.46(2) . ?
C7 C5 1.536(19) . ?
C7 C052 1.543(11) . ?
C7 C3 1.569(15) . ?
C7 C2 1.46(3) . ?
C7 C4 1.56(2) . ?
C7 C6 1.54(3) . ?
C05O H05O 0.9500 . ?
C05O C040 1.378(11) . ?
C05O C064 1.373(14) . ?
C05Q H05K 0.9799 . ?
C05Q H05L 0.9804 . ?
C05Q H05M 0.9799 . ?
C05R H05N 0.9796 . ?
C05R H05P 0.9794 . ?
C05R H05Q 0.9803 . ?
C05S C92 1.570(13) . ?
C05T H05R 0.9802 . ?
C05T H05S 0.9797 . ?
C05T H05T 0.9800 . ?
C05T C05U 1.502(12) . ?
C05U C05Z 1.537(15) . ?
C05U C063 1.494(16) . ?
C05W H05U 0.9800 . ?
C05W H05V 0.9801 . ?
C05W H05W 0.9799 . ?
C05W C054 1.526(13) . ?
C05X H05X 0.9802 . ?
C05X H05Y 0.9799 . ?
C05X H 0.9799 . ?
C05X C054 1.510(11) . ?
C05Y H05Z 0.9794 . ?
C05Y HA 0.9801 . ?
C05Y HB 0.9804 . ?
C05Y C057 1.522(12) . ?
C05Z H05 0.9803 . ?
C05Z HC 0.9801 . ?
C05Z HD 0.9794 . ?
C06B H06A 0.9798 . ?
C06B H06B 0.9801 . ?
C06B H06C 0.9805 . ?
C06B C054 1.549(14) . ?
C85 H85A 0.9801 . ?
C85 H85B 0.9801 . ?
C85 H85C 0.9798 . ?
C85 C16 1.489(13) . ?
C06D H06D 0.9798 . ?
C06D H06E 0.9799 . ?
C06D H06F 0.9793 . ?
C06E H06G 0.9801 . ?
C06E H06H 0.9801 . ?
C06E H06I 0.9801 . ?
C06G H06J 0.9800 . ?
C06G H06K 0.9800 . ?
C06G H06L 0.9798 . ?
C06G C057 1.504(13) . ?
C1 H1A 0.9800 . ?
C1 H1B 0.9801 . ?
C1 H1C 0.9800 . ?
C83 H83A 0.9798 . ?
C83 H83B 0.9799 . ?
C83 H83C 0.9800 . ?
C83 C16 1.400(15) . ?
C91 H91A 0.9798 . ?
C91 H91B 0.9802 . ?
C91 H91C 0.9805 . ?
C91 C92 1.561(18) . ?
C5 H5A 0.9801 . ?
C5 H5B 0.9803 . ?
C5 H5C 0.9801 . ?
C92 C86 1.422(19) . ?
C92 C89 1.62(2) . ?
C92 C77 1.57(3) . ?
C92 C88 1.40(3) . ?
C92 C90 1.63(3) . ?
C81 C75 1.68(2) . ?
C81 C74 1.477(15) . ?
C81 C79 1.382(14) . ?
C81 C73 1.61(2) . ?
C81 C78 1.55(2) . ?
C81 C80 1.400(19) . ?
C86 H86A 0.9798 . ?
C86 H86B 0.9802 . ?
C86 H86C 0.9800 . ?
C9 C55 1.597(18) . ?
C9 C58 1.514(15) . ?
C9 C60 1.489(15) . ?
C9 C57 1.532(18) . ?
C9 C59 1.561(17) . ?
C9 C63 1.491(18) . ?
C12 C051 1.548(9) . ?
C12 C24 1.41(2) . ?
C12 C62 1.61(2) . ?
C12 C87 1.401(18) . ?
C12 C61 1.49(3) . ?
C12 C64 1.40(2) . ?
C12 C18 1.63(2) . ?
C021 C032 1.387(8) . ?
C022 C023 1.410(8) . ?
C022 C024 1.401(7) . ?
C024 C036 1.378(8) . ?
C026 C037 1.395(7) . ?
C27 C13 1.508(9) . ?
C27 C22 1.48(3) . ?
C27 C23 1.53(2) . ?
C27 C21 1.51(3) . ?
C27 C25 1.52(2) . ?
C27 C26 1.502(9) . ?
C029 C035 1.411(9) . ?
C031 C034 1.388(9) . ?
C33 C059 1.539(12) . ?
C33 C10 1.545(18) . ?
C33 C28 1.50(2) . ?
C33 C31 1.50(2) . ?
C33 C29 1.55(2) . ?
C33 C30 1.48(3) . ?
C33 C32 1.53(3) . ?
C033 C040 1.376(11) . ?
C035 H035 0.9500 . ?
C036 H036 0.9500 . ?
C037 H037 0.9500 . ?
C037 C042 1.403(10) . ?
C038 H038 0.9500 . ?
C40 C35 1.517(18) . ?
C40 C37 1.469(18) . ?
C40 C38 1.467(18) . ?
C40 C34 1.51(2) . ?
C40 C36 1.495(19) . ?
C40 C39 1.442(17) . ?
C041 H041 0.9500 . ?
C042 C057 1.541(8) . ?
C043 C047 1.399(9) . ?
C044 H044 0.9500 . ?
C045 H045 0.9500 . ?
C047 H047 0.9500 . ?
C48 C058 1.532(13) . ?
C48 C41 1.49(2) . ?
C48 C42 1.42(2) . ?
C48 C43 1.69(2) . ?
C48 C46 1.43(2) . ?
C48 C47 1.48(2) . ?
C48 C56 1.72(2) . ?
C049 H049 0.9500 . ?
C049 C052 1.425(11) . ?
C050 H050 0.9500 . ?
C052 C65 1.368(10) . ?
C053 H053 0.9500 . ?
C053 C058 1.385(12) . ?
C53 C11 1.61(2) . ?
C53 C50 1.51(2) . ?
C53 C51 1.43(2) . ?
C53 C49 1.62(2) . ?
C53 C52 1.43(2) . ?
C53 C54 1.51(2) . ?
C056 H056 0.9500 . ?
C057 C066 1.504(14) . ?
C062 H06M 0.9800 . ?
C062 H06N 0.9802 . ?
C062 H06O 0.9799 . ?
C063 H06P 0.9799 . ?
C063 H06Q 0.9809 . ?
C063 H06R 0.9799 . ?
C064 C72 1.585(17) . ?
C8 C14 1.545(19) . ?
C8 C17 1.489(17) . ?
C8 C19 1.657(16) . ?
C8 C15 1.55(2) . ?
C8 C76 1.56(2) . ?
C8 C20 1.67(2) . ?
C16 C45 1.60(2) . ?
C16 C84 1.55(2) . ?
C16 C82 1.45(2) . ?
C16 C44 1.59(2) . ?
C066 H06S 0.9798 . ?
C066 H06T 0.9802 . ?
C066 H06U 0.9798 . ?
C067 H06V 0.9799 . ?
C067 H06W 0.9799 . ?
C067 H06X 0.9800 . ?
C068 H06Y 0.9799 . ?
C068 HE 0.9799 . ?
C068 HF 0.9800 . ?
C069 H06Z 0.9801 . ?
C069 HG 0.9799 . ?
C070 H07A 0.9802 . ?
C070 H07B 0.9799 . ?
C070 H07C 0.9802 . ?
C3 H3A 0.9798 . ?
C3 H3B 0.9802 . ?
C3 H3C 0.9799 . ?
C72 C66 1.523(9) . ?
C72 C68 1.65(2) . ?
C72 C70 1.44(2) . ?
C72 C67 1.500(9) . ?
C72 C69 1.64(3) . ?
C72 C71 1.42(2) . ?
C89 H89A 0.9804 . ?
C89 H89B 0.9798 . ?
C89 H89C 0.9803 . ?
C45 H45A 0.9799 . ?
C45 H45B 0.9803 . ?
C45 H45C 0.9798 . ?
C75 H75A 0.9799 . ?
C75 H75B 0.9798 . ?
C75 H75C 0.9803 . ?
C74 H74A 0.9805 . ?
C74 H74B 0.9804 . ?
C74 H74C 0.9797 . ?
C79 H79A 0.9804 . ?
C79 H79B 0.9796 . ?
C79 H79C 0.9797 . ?
C10 H10A 0.9801 . ?
C10 H10B 0.9804 . ?
C10 H10C 0.9797 . ?
C11 H11A 0.9803 . ?
C11 H11B 0.9802 . ?
C11 H11C 0.9802 . ?
C13 H13A 0.9798 . ?
C13 H13B 0.9801 . ?
C13 H13C 0.9800 . ?
C24 H24A 0.9801 . ?
C24 H24B 0.9800 . ?
C24 H24C 0.9795 . ?
C62 H62A 0.9798 . ?
C62 H62B 0.9799 . ?
C62 H62C 0.9803 . ?
C87 H87A 0.9801 . ?
C87 H87B 0.9799 . ?
C87 H87C 0.9803 . ?
C22 H22A 0.9799 . ?
C22 H22B 0.9796 . ?
C22 H22C 0.9803 . ?
C23 H23A 0.9801 . ?
C23 H23B 0.9797 . ?
C23 H23C 0.9801 . ?
C28 H28A 0.9805 . ?
C28 H28B 0.9797 . ?
C28 H28C 0.9799 . ?
C31 H31A 0.9798 . ?
C31 H31B 0.9800 . ?
C31 H31C 0.9801 . ?
C35 H35A 0.9802 . ?
C35 H35B 0.9800 . ?
C35 H35C 0.9802 . ?
C37 H37A 0.9803 . ?
C37 H37B 0.9801 . ?
C37 H37C 0.9797 . ?
C38 H38A 0.9801 . ?
C38 H38B 0.9791 . ?
C38 H38C 0.9804 . ?
C41 H41A 0.9805 . ?
C41 H41B 0.9798 . ?
C41 H41C 0.9804 . ?
C42 H42A 0.9795 . ?
C42 H42B 0.9802 . ?
C42 H42C 0.9802 . ?
C43 H43A 0.9801 . ?
C43 H43B 0.9796 . ?
C43 H43C 0.9803 . ?
C50 H50A 0.9803 . ?
C50 H50B 0.9804 . ?
C50 H50C 0.9798 . ?
C51 H51A 0.9801 . ?
C51 H51B 0.9796 . ?
C51 H51C 0.9802 . ?
C55 H55A 0.9796 . ?
C55 H55B 0.9802 . ?
C55 H55C 0.9801 . ?
C58 H58A 0.9802 . ?
C58 H58B 0.9802 . ?
C58 H58C 0.9798 . ?
C60 H60A 0.9803 . ?
C60 H60B 0.9803 . ?
C60 H60C 0.9804 . ?
C14 H14A 0.9804 . ?
C14 H14B 0.9800 . ?
C14 H14C 0.9800 . ?
C17 H17A 0.9803 . ?
C17 H17B 0.9800 . ?
C17 H17C 0.9801 . ?
C19 H19A 0.9797 . ?
C19 H19B 0.9802 . ?
C19 H19C 0.9800 . ?
C66 H66A 0.9802 . ?
C66 H66B 0.9798 . ?
C66 H66C 0.9802 . ?
C68 H68A 0.9798 . ?
C68 H68B 0.9802 . ?
C68 H68C 0.9801 . ?
C70 H70A 0.9798 . ?
C70 H70B 0.9801 . ?
C70 H70C 0.9804 . ?
C73 H73A 0.9806 . ?
C73 H73B 0.9798 . ?
C73 H73C 0.9799 . ?
C78 H78A 0.9803 . ?
C78 H78B 0.9799 . ?
C78 H78C 0.9800 . ?
C80 H80A 0.9802 . ?
C80 H80B 0.9800 . ?
C80 H80C 0.9796 . ?
C15 H15A 0.9799 . ?
C15 H15B 0.9800 . ?
C15 H15C 0.9802 . ?
C76 H76A 0.9798 . ?
C76 H76B 0.9801 . ?
C76 H76C 0.9800 . ?
C61 H61A 0.9797 . ?
C61 H61B 0.9798 . ?
C61 H61C 0.9798 . ?
C64 H64A 0.9798 . ?
C64 H64B 0.9799 . ?
C64 H64C 0.9804 . ?
C18 H18A 0.9799 . ?
C18 H18B 0.9797 . ?
C18 H18C 0.9801 . ?
C21 H21A 0.9804 . ?
C21 H21B 0.9803 . ?
C21 H21C 0.9800 . ?
C20 H20A 0.9800 . ?
C20 H20B 0.9797 . ?
C20 H20C 0.9801 . ?
C25 H25A 0.9792 . ?
C25 H25B 0.9801 . ?
C25 H25C 0.9802 . ?
C26 H26A 0.9799 . ?
C26 H26B 0.9806 . ?
C26 H26C 0.9799 . ?
C29 H29A 0.9799 . ?
C29 H29B 0.9802 . ?
C29 H29C 0.9801 . ?
C30 H30A 0.9796 . ?
C30 H30B 0.9802 . ?
C30 H30C 0.9799 . ?
C32 H32A 0.9798 . ?
C32 H32B 0.9801 . ?
C32 H32C 0.9799 . ?
C34 H34A 0.9803 . ?
C34 H34B 0.9799 . ?
C34 H34C 0.9800 . ?
C36 H36A 0.9801 . ?
C36 H36B 0.9801 . ?
C36 H36C 0.9799 . ?
C39 H39A 0.9801 . ?
C39 H39B 0.9801 . ?
C39 H39C 0.9800 . ?
C46 H46A 0.9800 . ?
C46 H46B 0.9796 . ?
C46 H46C 0.9802 . ?
C47 H47A 0.9800 . ?
C47 H47B 0.9796 . ?
C47 H47C 0.9801 . ?
C49 H49A 0.9801 . ?
C49 H49B 0.9799 . ?
C49 H49C 0.9803 . ?
C52 H52A 0.9802 . ?
C52 H52B 0.9799 . ?
C52 H52C 0.9801 . ?
C54 H54A 0.9800 . ?
C54 H54B 0.9802 . ?
C54 H54C 0.9802 . ?
C56 H56A 0.9802 . ?
C56 H56B 0.9801 . ?
C56 H56C 0.9800 . ?
C57 H57A 0.9800 . ?
C57 H57B 0.9798 . ?
C57 H57C 0.9801 . ?
C59 H59A 0.9801 . ?
C59 H59B 0.9798 . ?
C59 H59C 0.9804 . ?
C63 H63A 0.9802 . ?
C63 H63B 0.9798 . ?
C63 H63C 0.9800 . ?
C67 H67A 0.9800 . ?
C67 H67B 0.9800 . ?
C67 H67C 0.9800 . ?
C69 H69A 0.9799 . ?
C69 H69B 0.9799 . ?
C69 H69C 0.9799 . ?
C71 H71A 0.9797 . ?
C71 H71B 0.9797 . ?
C71 H71C 0.9808 . ?
C84 H84A 0.9800 . ?
C84 H84B 0.9803 . ?
C84 H84C 0.9798 . ?
C82 H82A 0.9799 . ?
C82 H82B 0.9805 . ?
C82 H82C 0.9799 . ?
C44 H44A 0.9800 . ?
C44 H44B 0.9800 . ?
C44 H44C 0.9794 . ?
C65 H65 0.9500 . ?
C77 H77A 0.9800 . ?
C77 H77B 0.9800 . ?
C77 H77C 0.9800 . ?
C88 H88A 0.9796 . ?
C88 H88B 0.9799 . ?
C88 H88C 0.9801 . ?
C90 H90A 0.9801 . ?
C90 H90B 0.9796 . ?
C90 H90C 0.9800 . ?
C2 H2A 0.9799 . ?
C2 H2B 0.9803 . ?
C2 H2C 0.9800 . ?
C2 C4 1.92(11) . ?
C4 H4A 0.9799 . ?
C4 H4B 0.9801 . ?
C4 H4C 0.9798 . ?
C6 H6A 0.9799 . ?
C6 H6B 0.9802 . ?
C6 H6C 0.9799 . ?

loop_
_geom_torsion_atom_site_label_1
_geom_torsion_atom_site_label_2
_geom_torsion_atom_site_label_3
_geom_torsion_atom_site_label_4
_geom_torsion
_geom_torsion_site_symmetry_1
_geom_torsion_site_symmetry_2
_geom_torsion_site_symmetry_3
_geom_torsion_site_symmetry_4
_geom_torsion_publ_flag
Ti01 Ti07 O00W Ti02 -179.0(3) . . . . ?
Ti01 Ti07 O00W Na01 69.28(12) . . . . ?
Ti01 Ti07 O01B Na01 -110.0(2) . . . . ?
Ti01 Ti07 O01H C02R 79.1(6) . . . . ?
Ti01 O01C C01V C02W 123.2(6) . . . . ?
Ti01 O01C C01V C029 -54.6(8) . . . . ?
Ti01 O016 C01X C025 -35.1(9) . . . . ?
Ti01 O016 C01X C026 142.9(5) . . . . ?
Ti02 O013 C022 C023 57.0(7) . . . . ?
Ti02 O013 C022 C024 -123.8(6) . . . . ?
Ti03 Ti08 O01G Na1 -109.8(2) . . . . ?
Ti03 Ti08 O01J C033 75.8(7) . . . . ?
Ti03 Ti08 O012 Ti06 179.6(3) . . . . ?
Ti03 Ti08 O012 Na1 69.33(12) . . . . ?
Ti03 O01D C01T C02P -55.8(7) . . . . ?
Ti03 O01D C01T C03J 122.7(6) . . . . ?
Ti03 O011 C01U C02E -35.7(8) . . . . ?
Ti03 O011 C01U C028 142.6(4) . . . . ?
Ti04 Ti07 O00W Ti02 -103.1(3) . . . . ?
Ti04 Ti07 O00W Na01 145.18(12) . . . . ?
Ti04 Ti07 O01B Ti01 -13.9(2) . . . . ?
Ti04 Ti07 O01B Na01 -123.98(12) . . . . ?
Ti04 Ti07 O01H C02R -91.6(6) . . . . ?
Ti04 S00M C03T C02J -0.7(5) . . . . ?
Ti04 S00M C03T C056 -177.1(6) . . . . ?
Ti04 S00M C046 C01Z 2.1(5) . . . . ?
Ti04 S00M C046 C04O 179.9(6) . . . . ?
Ti04 O017 C02A C03F -108.5(6) . . . . ?
Ti04 O017 C02A C043 72.5(7) . . . . ?
Ti04 O018 C01Z C02Y -177.5(4) . . . . ?
Ti04 O018 C01Z C046 4.0(8) . . . . ?
Ti04 O019 C02J C03E 170.2(4) . . . . ?
Ti04 O019 C02J C03T -12.9(8) . . . . ?
Ti05 Ti08 O01G Ti03 -13.4(2) . . . . ?
Ti05 Ti08 O01G Na1 -123.19(12) . . . . ?
Ti05 Ti08 O01J C033 -96.2(6) . . . . ?
Ti05 Ti08 O012 Ti06 -104.6(3) . . . . ?
Ti05 Ti08 O012 Na1 145.09(12) . . . . ?
Ti05 S00L C03G C04C -179.1(5) . . . . ?
Ti05 S00L C03G C020 1.9(5) . . . . ?
Ti05 S00L C03O C02D 1.1(5) . . . . ?
Ti05 S00L C03O C04Z -176.6(6) . . . . ?
Ti05 O01E C02L C03R -109.7(6) . . . . ?
Ti05 O01E C02L C03V 71.3(8) . . . . ?
Ti05 O014 C020 C02K -178.4(3) . . . . ?
Ti05 O014 C020 C03G 1.6(8) . . . . ?
Ti05 O015 C02D C03O -11.5(8) . . . . ?
Ti05 O015 C02D C030 169.1(4) . . . . ?
Ti06 O00Y C01Y C02Z 31.0(10) . . . . ?
Ti06 O00Y C01Y C03B -150.5(5) . . . . ?
Ti06 O01A C02B C02C -119.6(6) . . . . ?
Ti06 O01A C02B C02H 59.2(7) . . . . ?
Ti07 Ti01 O00V Ti03 -151.2(3) . . . . ?
Ti07 O01H C02R C03A 33.2(10) . . . . ?
Ti07 O01H C02R C03C -145.9(5) . . . . ?
Ti07 O017 C02A C03F 39.9(7) . . . . ?
Ti07 O017 C02A C043 -139.2(4) . . . . ?
Ti08 Ti03 O00V Ti01 -150.9(3) . . . . ?
Ti08 Ti05 O00T Ti02 -5.1(13) . . . . ?
Ti08 O01E C02L C03R 40.6(8) . . . . ?
Ti08 O01E C02L C03V -138.4(5) . . . . ?
Ti08 O01J C033 C03Z -142.8(6) . . . . ?
Ti08 O01J C033 C040 37.6(10) . . . . ?
S00A C03J C04A C04T -171.5(6) . . . . ?
S00A C026 C037 C042 -177.3(5) . . . . ?
S00B C024 C036 C02U 171.1(5) . . . . ?
S00B C043 C047 C03Y 177.3(5) . . . . ?
S00C C02I C03S C04E 179.1(6) . . . . ?
S00D C02C C02Q C02V 170.7(5) . . . . ?
S00E C02X C041 C04E 179.2(6) . . . . ?
S00E C03C C053 C058 176.3(9) . . . . ?
S00G C02H C02N C02V -169.9(5) . . . . ?
S00G C02Z C04J C051 179.3(7) . . . . ?
S00H C02K C020 O014 4.0(7) . . . . ?
S00H C02K C020 C03G -176.0(4) . . . . ?
S00H C02K C044 C04P 178.0(5) . . . . ?
S00I C03B C04M C051 178.6(7) . . . . ?
S00I C03Z C05B C064 179.1(11) . . . . ?
S00I C03Z C033 O01J 9.1(10) . . . . ?
S00I C03Z C033 C040 -171.3(6) . . . . ?
S00J C02M C03I C04N -177.2(7) . . . . ?
S00J C02M C021 O01F -4.6(9) . . . . ?
S00J C02M C021 C032 179.4(5) . . . . ?
S00J C03X C04V C059 179.8(8) . . . . ?
S00J C03X C031 O01Q -2.6(8) . . . . ?
S00J C03X C031 C034 -178.3(5) . . . . ?
S00K C029 C035 C04D 172.9(5) . . . . ?
S00L C03G C04C C04P -179.2(5) . . . . ?
S00L C03G C020 O014 -2.5(7) . . . . ?
S00L C03G C020 C02K 177.5(4) . . . . ?
S00L C03O C04Z C04W 177.5(7) . . . . ?
S00M C03T C056 C05E 177.5(8) . . . . ?
S00N C03E C050 C05E 177.2(8) . . . . ?
S00N C03P C65 C052 -179.4(8) . . . . ?
S00O C02E C038 C03H 178.8(5) . . . . ?
S00O C02P C03W C04T 173.3(6) . . . . ?
S00P C02Y C03N C04S 177.5(5) . . . . ?
S00Q C02S C049 C052 -176.8(8) . . . . ?
S00R C03A C04L C058 -174.3(8) . . . . ?
S00R C03F C045 C03Y -176.4(5) . . . . ?
S00S C03R C04H C03D -176.6(6) . . . . ?
S009 C02W C03L C04D -171.6(6) . . . . ?
Na1 Ti06 O012 Ti08 -109.5(4) . . . . ?
Na1 Ti08 O01G Ti03 109.8(2) . . . . ?
Na1 Ti08 O01J C033 120.9(6) . . . . ?
Na1 Ti08 O012 Ti06 110.3(4) . . . . ?
Na1 S00N C03E C02J -23.4(6) . . . . ?
Na1 S00N C03E C050 154.8(5) . . . . ?
Na1 S00N C03P C02G 6.9(7) . . . . ?
Na1 S00N C03P C65 -170.0(6) . . . . ?
Na1 O01K C02G C02S 169.7(5) . . . . ?
Na1 O01K C02G C03P -15.0(9) . . . . ?
Na1 O019 C02J C03E 36.0(7) . . . . ?
Na1 O019 C02J C03T -147.1(5) . . . . ?
O00T Ti02 O00W Ti07 -157.1(3) . . . . ?
O00T Ti02 O00W Na01 -46.52(17) . . . . ?
O00U Ti06 O012 Ti08 -155.8(3) . . . . ?
O00U Ti06 O012 Na1 -46.30(17) . . . . ?
O00W Ti07 O01B Ti01 82.41(18) . . . . ?
O00W Ti07 O01B Na01 -27.62(16) . . . . ?
O00W Ti07 O01H C02R 177.1(6) . . . . ?
O00X Ti01 O00V Ti03 167.3(3) . . . . ?
O00X Ti07 O00W Ti02 -138.4(3) . . . . ?
O00X Ti07 O00W Na01 109.89(15) . . . . ?
O00X Ti07 O01B Ti01 -11.08(17) . . . . ?
O00X Ti07 O01B Na01 -121.10(17) . . . . ?
O00Y Ti06 O012 Ti08 -63.1(3) . . . . ?
O00Y Ti06 O012 Na1 46.40(18) . . . . ?
O00Y C01Y C02Z S00G -0.3(10) . . . . ?
O00Y C01Y C02Z C04J 178.3(7) . . . . ?
O00Y C01Y C03B S00I 1.5(9) . . . . ?
O00Y C01Y C03B C04M -177.4(6) . . . . ?
O01A Ti06 O012 Ti08 24.9(3) . . . . ?
O01A Ti06 O012 Na1 134.45(16) . . . . ?
O01A C02B C02C S00D 12.0(9) . . . . ?
O01A C02B C02C C02Q -175.7(6) . . . . ?
O01A C02B C02H S00G -12.8(8) . . . . ?
O01A C02B C02H C02N 175.7(6) . . . . ?
O01B Ti01 O00V Ti03 -114.4(3) . . . . ?
O01B Ti07 O00W Ti02 139.7(3) . . . . ?
O01B Ti07 O00W Na01 27.99(16) . . . . ?
O01B Ti07 O01H C02R 74.4(6) . . . . ?
O01C Ti01 O00V Ti03 -27.1(3) . . . . ?
O01C C01V C02W S009 -11.5(8) . . . . ?
O01C C01V C02W C03L 173.9(6) . . . . ?
O01C C01V C029 S00K 11.3(9) . . . . ?
O01C C01V C029 C035 -174.8(6) . . . . ?
O01D Ti03 O00V Ti01 -27.3(3) . . . . ?
O01D C01T C02P S00O 11.5(8) . . . . ?
O01D C01T C02P C03W -175.2(6) . . . . ?
O01D C01T C03J S00A -12.0(8) . . . . ?
O01D C01T C03J C04A 174.2(6) . . . . ?
O01E Ti05 O00T Ti02 -46.7(13) . . . . ?
O01E Ti08 O01G Ti03 -42.5(5) . . . . ?
O01E Ti08 O01G Na1 -152.3(3) . . . . ?
O01E Ti08 O01J C033 -92.8(6) . . . . ?
O01E Ti08 O012 Ti06 -63.2(3) . . . . ?
O01E Ti08 O012 Na1 -173.49(15) . . . . ?
O01E C02L C03R S00S -5.6(9) . . . . ?
O01E C02L C03R C04H 175.9(6) . . . . ?
O01E C02L C03V S00D 3.6(8) . . . . ?
O01E C02L C03V C03M -174.6(5) . . . . ?
O01F C021 C032 S00F 2.8(9) . . . . ?
O01F C021 C032 C04F 179.2(7) . . . . ?
O01G Ti03 O00V Ti01 -114.0(3) . . . . ?
O01G Ti08 O01J C033 70.9(6) . . . . ?
O01G Ti08 O012 Ti06 138.5(3) . . . . ?
O01G Ti08 O012 Na1 28.20(16) . . . . ?
O01H Ti07 O00W Ti02 38.7(3) . . . . ?
O01H Ti07 O00W Na01 -73.00(17) . . . . ?
O01H Ti07 O01B Ti01 175.63(19) . . . . ?
O01H Ti07 O01B Na01 65.61(19) . . . . ?
O01H C02R C03A S00R -9.1(9) . . . . ?
O01H C02R C03A C04L 174.2(7) . . . . ?
O01H C02R C03C S00E 8.0(8) . . . . ?
O01H C02R C03C C053 -175.3(7) . . . . ?
O01I S00C C02I C01W 11.1(6) . . . . ?
O01I S00C C02I C03S -167.8(5) . . . . ?
O01I S00C C023 C02F 133.4(5) . . . . ?
O01I S00C C023 C022 -40.6(5) . . . . ?
O01J Ti08 O01G Ti03 175.5(2) . . . . ?
O01J Ti08 O01G Na1 65.7(2) . . . . ?
O01J Ti08 O012 Ti06 37.0(3) . . . . ?
O01J Ti08 O012 Na1 -73.31(17) . . . . ?
O01J C033 C040 S00S -10.2(10) . . . . ?
O01J C033 C040 C05O 172.3(9) . . . . ?
O01K C02G C02S S00Q -5.7(10) . . . . ?
O01K C02G C02S C049 178.9(8) . . . . ?
O01K C02G C03P S00N 3.1(10) . . . . ?
O01K C02G C03P C65 180.0(7) . . . . ?
O01L Ti02 O00W Ti07 106.9(3) . . . . ?
O01L Ti02 O00W Na01 -142.54(18) . . . . ?
O01L Ti06 O012 Ti08 109.2(3) . . . . ?
O01L Ti06 O012 Na1 -141.32(17) . . . . ?
O01M S00O C02E C01U -8.8(6) . . . . ?
O01M S00O C02E C038 168.1(5) . . . . ?
O01M S00O C02P C01T 42.9(6) . . . . ?
O01M S00O C02P C03W -130.5(5) . . . . ?
O01N S00G C02H C02B -44.8(6) . . . . ?
O01N S00G C02H C02N 127.2(5) . . . . ?
O01N S00G C02Z C01Y 11.6(7) . . . . ?
O01N S00G C02Z C04J -167.2(5) . . . . ?
O01O S00K C025 C01X -10.2(6) . . . . ?
O01O S00K C025 C03K 167.9(5) . . . . ?
O01O S00K C029 C01V 43.0(6) . . . . ?
O01O S00K C029 C035 -131.2(5) . . . . ?
O01P C03U C039 S00P -1.8(10) . . . . ?
O01P C03U C039 C04Y -178.9(7) . . . . ?
O01P C03U C048 S00Q 0.1(9) . . . . ?
O01P C03U C048 C04X 177.8(7) . . . . ?
O01Q C031 C034 S00H -2.7(9) . . . . ?
O01Q C031 C034 C04G -179.8(6) . . . . ?
O010 Ti03 O00V Ti01 167.2(3) . . . . ?
O010 Ti05 O00T Ti02 32.5(13) . . . . ?
O010 Ti08 O01G Ti03 -10.30(18) . . . . ?
O010 Ti08 O01G Na1 -120.10(17) . . . . ?
O010 Ti08 O012 Ti06 -139.8(3) . . . . ?
O010 Ti08 O012 Na1 109.93(15) . . . . ?
O011 Ti03 O00V Ti01 64.4(3) . . . . ?
O011 C01U C02E S00O -0.4(8) . . . . ?
O011 C01U C02E C038 -177.2(6) . . . . ?
O011 C01U C028 S009 -1.6(8) . . . . ?
O011 C01U C028 C02T 178.0(5) . . . . ?
O012 Ti08 O01G Ti03 82.03(19) . . . . ?
O012 Ti08 O01G Na1 -27.77(16) . . . . ?
O012 Ti08 O01J C033 173.5(6) . . . . ?
O013 Ti02 O00W Ti07 23.8(3) . . . . ?
O013 Ti02 O00W Na01 134.32(16) . . . . ?
O013 C022 C023 S00C -14.3(7) . . . . ?
O013 C022 C023 C02F 171.8(5) . . . . ?
O013 C022 C024 S00B 16.2(8) . . . . ?
O013 C022 C024 C036 -171.3(5) . . . . ?
O014 Ti05 O00T Ti02 -136.0(12) . . . . ?
O015 Ti05 O00T Ti02 126.0(12) . . . . ?
O015 C02D C03O S00L 4.7(8) . . . . ?
O015 C02D C03O C04Z -177.6(6) . . . . ?
O015 C02D C030 S00F -0.4(8) . . . . ?
O015 C02D C030 C04B 178.7(6) . . . . ?
O016 Ti01 O00V Ti03 63.8(3) . . . . ?
O016 C01X C025 S00K -0.3(9) . . . . ?
O016 C01X C025 C03K -178.1(6) . . . . ?
O016 C01X C026 S00A -1.0(8) . . . . ?
O016 C01X C026 C037 178.9(5) . . . . ?
O017 Ti07 O00W Ti02 -61.6(3) . . . . ?
O017 Ti07 O00W Na01 -173.36(15) . . . . ?
O017 Ti07 O01B Ti01 -42.8(5) . . . . ?
O017 Ti07 O01B Na01 -152.8(3) . . . . ?
O017 Ti07 O01H C02R -89.3(6) . . . . ?
O017 C02A C03F S00R -5.7(8) . . . . ?
O017 C02A C03F C045 173.5(5) . . . . ?
O017 C02A C043 S00B 4.9(7) . . . . ?
O017 C02A C043 C047 -173.8(5) . . . . ?
O018 C01Z C02Y S00P 3.8(7) . . . . ?
O018 C01Z C02Y C03N -178.5(5) . . . . ?
O018 C01Z C046 S00M -4.0(8) . . . . ?
O018 C01Z C046 C04O 178.3(6) . . . . ?
O019 C02J C03E S00N -3.9(8) . . . . ?
O019 C02J C03E C050 178.0(6) . . . . ?
O019 C02J C03T S00M 7.0(8) . . . . ?
O019 C02J C03T C056 -176.4(6) . . . . ?
O027 Ti07 O01B Ti01 -103.4(2) . . . . ?
O027 Ti07 O01B Na01 146.55(19) . . . . ?
O027 Ti07 O01H C02R -8.8(6) . . . . ?
O027 S00R C03A C02R -37.7(7) . . . . ?
O027 S00R C03A C04L 139.2(7) . . . . ?
O027 S00R C03F C02A 10.6(7) . . . . ?
O027 S00R C03F C045 -168.7(5) . . . . ?
C01T C02P C03W C04T 0.1(11) . . . . ?
C01T C03J C04A C04T 2.2(11) . . . . ?
C01U C02E C038 C03H -4.2(10) . . . . ?
C01V C02W C03L C04D 3.0(10) . . . . ?
C01V C029 C035 C04D -1.1(11) . . . . ?
C01W C02I C03S C04E 0.3(11) . . . . ?
C01W C02X C041 C04E -1.7(11) . . . . ?
C01X C026 C037 C042 2.7(10) . . . . ?
C01Y C02Z C04J C051 0.6(12) . . . . ?
C01Y C03B C04M C051 -2.5(13) . . . . ?
C01Z C02Y C03N C04S -0.3(9) . . . . ?
C02A C03F C045 C03Y 4.3(10) . . . . ?
C02A C043 C047 C03Y -4.0(9) . . . . ?
C02B C02C C02Q C02V -1.8(10) . . . . ?
C02B C02H C02N C02V 1.5(10) . . . . ?
C02C S00D C03V C02L 109.9(5) . . . . ?
C02C S00D C03V C03M -71.9(5) . . . . ?
C02C C02B C02H S00G 166.1(5) . . . . ?
C02C C02B C02H C02N -5.4(10) . . . . ?
C02C C02Q C02V C02N -2.1(10) . . . . ?
C02C C02Q C02V C9 -178.8(7) . . . . ?
C02D C03O C04Z C04W -0.1(12) . . . . ?
C02E S00O O01M Ti03 46.3(4) . . . . ?
C02E S00O C02P C01T -70.0(5) . . . . ?
C02E S00O C02P C03W 116.5(6) . . . . ?
C02E C01U C028 S009 176.8(4) . . . . ?
C02E C01U C028 C02T -3.6(8) . . . . ?
C02F C02U C04K C05G -16.8(12) . . . . ?
C02F C02U C04K C06E -144.4(8) . . . . ?
C02F C02U C04K C070 101.2(10) . . . . ?
C02F C02U C036 C024 -6.1(10) . . . . ?
C02G C02S C049 C052 -1.4(14) . . . . ?
C02G C03P C65 C052 3.6(14) . . . . ?
C02H S00G O01N Ti06 65.3(3) . . . . ?
C02H S00G C02Z C01Y -97.6(6) . . . . ?
C02H S00G C02Z C04J 83.6(6) . . . . ?
C02H C02B C02C S00D -166.9(5) . . . . ?
C02H C02B C02C C02Q 5.4(9) . . . . ?
C02H C02N C02V C02Q 2.2(10) . . . . ?
C02H C02N C02V C9 179.1(7) . . . . ?
C02I S00C O01I Ti02 -45.1(3) . . . . ?
C02I S00C C023 C02F -113.5(5) . . . . ?
C02I S00C C023 C022 72.5(5) . . . . ?
C02I C01W C02X S00E -178.6(4) . . . . ?
C02I C01W C02X C041 2.3(9) . . . . ?
C02I C01W O1 Ti02 28.5(9) . . . . ?
C02I C03S C04E C40 -176.2(8) . . . . ?
C02I C03S C04E C041 0.5(12) . . . . ?
C02J C03E C050 C05E -4.5(13) . . . . ?
C02J C03T C056 C05E 1.1(13) . . . . ?
C02K S00H C034 C04G -99.4(6) . . . . ?
C02K S00H C034 C031 83.6(6) . . . . ?
C02L C03R C04H C03D 2.0(11) . . . . ?
C02M S00J C03X C04V 96.0(7) . . . . ?
C02M S00J C03X C031 -81.1(6) . . . . ?
C02M C03I C04N C04F 0.4(14) . . . . ?
C02M C03I C04N C8 -178.7(9) . . . . ?
C02M C021 C032 S00F 179.0(5) . . . . ?
C02M C021 C032 C04F -4.6(11) . . . . ?
C02N C02V C9 C55 94.1(11) . . . . ?
C02N C02V C9 C58 -154.2(12) . . . . ?
C02N C02V C9 C60 -10.0(15) . . . . ?
C02N C02V C9 C57 133.7(15) . . . . ?
C02N C02V C9 C59 -111.3(13) . . . . ?
C02N C02V C9 C63 17.5(19) . . . . ?
O02O Ti08 O01G Ti03 -103.9(2) . . . . ?
O02O Ti08 O01G Na1 146.3(2) . . . . ?
O02O Ti08 O01J C033 -13.7(6) . . . . ?
O02O Ti08 O012 Ti06 -6.7(13) . . . . ?
O02O Ti08 O012 Na1 -116.9(11) . . . . ?
O02O S00S C03R C02L 8.4(7) . . . . ?
O02O S00S C03R C04H -173.1(6) . . . . ?
O02O S00S C040 C05O 141.9(9) . . . . ?
O02O S00S C040 C033 -35.7(8) . . . . ?
C02P S00O O01M Ti03 -61.6(4) . . . . ?
C02P S00O C02E C01U 101.2(6) . . . . ?
C02P S00O C02E C038 -81.8(5) . . . . ?
C02P C01T C03J S00A 166.5(5) . . . . ?
C02P C01T C03J C04A -7.3(9) . . . . ?
C02P C03W C04T C04A -5.5(11) . . . . ?
C02P C03W C04T C16 175.4(8) . . . . ?
C02Q C02V C9 C55 -89.3(12) . . . . ?
C02Q C02V C9 C58 22.4(15) . . . . ?
C02Q C02V C9 C60 166.7(12) . . . . ?
C02Q C02V C9 C57 -49.6(17) . . . . ?
C02Q C02V C9 C59 65.3(14) . . . . ?
C02Q C02V C9 C63 -165.8(17) . . . . ?
C02R C03A C04L C058 2.4(14) . . . . ?
C02R C03C C053 C058 -0.4(14) . . . . ?
C02S S00Q C048 C03U -88.0(6) . . . . ?
C02S S00Q C048 C04X 94.4(7) . . . . ?
C02S C02G C03P S00N 178.6(6) . . . . ?
C02S C02G C03P C65 -4.5(12) . . . . ?
C02S C049 C052 C7 -178.3(11) . . . . ?
C02S C049 C052 C65 0.3(15) . . . . ?
C02T C03H C038 C02E 2.9(10) . . . . ?
C02T C03H C054 C05W -60.7(10) . . . . ?
C02T C03H C054 C05X 64.1(11) . . . . ?
C02T C03H C054 C06B -177.6(8) . . . . ?
C02U C02F C023 S00C -173.7(5) . . . . ?
C02U C02F C023 C022 0.1(9) . . . . ?
C02W S009 C028 C01U -106.2(5) . . . . ?
C02W S009 C028 C02T 74.3(5) . . . . ?
C02W C01V C029 S00K -166.7(4) . . . . ?
C02W C01V C029 C035 7.3(10) . . . . ?
C02W C03L C04D C81 -178.5(7) . . . . ?
C02W C03L C04D C035 3.5(11) . . . . ?
C02X S00E C03C C02R -87.2(6) . . . . ?
C02X S00E C03C C053 96.2(7) . . . . ?
C02X C01W C02I S00C 179.7(5) . . . . ?
C02X C01W C02I C03S -1.6(9) . . . . ?
C02X C01W O1 Ti02 -150.4(5) . . . . ?
C02Y S00P C039 C03U 87.6(7) . . . . ?
C02Y S00P C039 C04Y -95.2(7) . . . . ?
C02Y C01Z C046 S00M 177.4(4) . . . . ?
C02Y C01Z C046 C04O -0.3(9) . . . . ?
C02Y C03N C04S C04O 0.6(10) . . . . ?
C02Y C03N C04S C05U 179.9(7) . . . . ?
C02Z S00G O01N Ti06 -45.3(4) . . . . ?
C02Z S00G C02H C02B 68.5(6) . . . . ?
C02Z S00G C02H C02N -119.5(5) . . . . ?
C02Z C01Y C03B S00I -179.9(5) . . . . ?
C02Z C01Y C03B C04M 1.2(10) . . . . ?
C02Z C04J C051 C04M -1.7(13) . . . . ?
C02Z C04J C051 C12 -178.8(10) . . . . ?
C03A S00R O027 Ti07 65.7(4) . . . . ?
C03A S00R C03F C02A -101.0(6) . . . . ?
C03A S00R C03F C045 79.7(5) . . . . ?
C03A C02R C03C S00E -171.2(5) . . . . ?
C03A C02R C03C C053 5.5(10) . . . . ?
C03A C04L C058 C48 -174.0(11) . . . . ?
C03A C04L C058 C053 2.8(16) . . . . ?
C03B S00I C03Z C05B 99.3(8) . . . . ?
C03B S00I C03Z C033 -87.1(7) . . . . ?
C03B C01Y C02Z S00G -178.9(5) . . . . ?
C03B C01Y C02Z C04J -0.3(10) . . . . ?
C03B C04M C051 C04J 2.7(14) . . . . ?
C03B C04M C051 C12 179.9(10) . . . . ?
C03C S00E C02X C01W 102.1(5) . . . . ?
C03C S00E C02X C041 -78.7(6) . . . . ?
C03C C02R C03A S00R 170.1(5) . . . . ?
C03C C02R C03A C04L -6.6(11) . . . . ?
C03C C053 C058 C04L -3.7(17) . . . . ?
C03C C053 C058 C48 173.0(11) . . . . ?
C03D C03M C03V S00D 177.1(6) . . . . ?
C03D C03M C03V C02L -4.6(10) . . . . ?
C03E S00N C03P C02G -98.6(7) . . . . ?
C03E S00N C03P C65 84.4(7) . . . . ?
C03E C02J C03T S00M -175.9(5) . . . . ?
C03E C02J C03T C056 0.6(9) . . . . ?
C03F S00R O027 Ti07 -43.6(5) . . . . ?
C03F S00R C03A C02R 80.7(6) . . . . ?
C03F S00R C03A C04L -102.4(7) . . . . ?
C03F C02A C043 S00B -174.2(4) . . . . ?
C03F C02A C043 C047 7.1(8) . . . . ?
C03G S00L C03O C02D -93.6(6) . . . . ?
C03G S00L C03O C04Z 88.7(6) . . . . ?
C03G C04C C04P C05H -178.9(7) . . . . ?
C03G C04C C04P C044 2.1(10) . . . . ?
C03H C02T C028 S009 -177.7(5) . . . . ?
C03H C02T C028 C01U 2.7(10) . . . . ?
C03I C02M C021 O01F 177.2(7) . . . . ?
C03I C02M C021 C032 1.1(10) . . . . ?
C03I C04N C8 C14 -92.9(13) . . . . ?
C03I C04N C8 C17 23.7(15) . . . . ?
C03I C04N C8 C19 174.3(12) . . . . ?
C03I C04N C8 C15 114(2) . . . . ?
C03I C04N C8 C76 -62(2) . . . . ?
C03I C04N C8 C20 -149(2) . . . . ?
C03J S00A C026 C01X -106.3(5) . . . . ?
C03J S00A C026 C037 73.7(5) . . . . ?
C03J C01T C02P S00O -167.1(4) . . . . ?
C03J C01T C02P C03W 6.2(9) . . . . ?
C03J C04A C04T C03W 4.4(12) . . . . ?
C03J C04A C04T C16 -176.5(8) . . . . ?
C03K C042 C057 C05Y -116.4(10) . . . . ?
C03K C042 C057 C06G 4.7(12) . . . . ?
C03K C042 C057 C066 123.2(9) . . . . ?
C03L C04D C81 C75 39.2(12) . . . . ?
C03L C04D C81 C74 129.2(13) . . . . ?
C03L C04D C81 C79 -63.0(19) . . . . ?
C03L C04D C81 C73 78.2(17) . . . . ?
C03L C04D C81 C78 -145.5(13) . . . . ?
C03L C04D C81 C80 -27(2) . . . . ?
C03L C04D C035 C029 -4.3(11) . . . . ?
C03M C03D C04H C03R -0.2(11) . . . . ?
C03M C03D C04Q C05Q 58.9(11) . . . . ?
C03M C03D C04Q C05R -180.0(9) . . . . ?
C03M C03D C04Q C068 -54.5(12) . . . . ?
C03N C04S C05U C05T -56.4(12) . . . . ?
C03N C04S C05U C05Z 63.6(11) . . . . ?
C03N C04S C05U C063 -174.6(8) . . . . ?
C03O S00L C03G C04C -85.6(6) . . . . ?
C03O S00L C03G C020 95.4(5) . . . . ?
C03O C02D C030 S00F -179.8(5) . . . . ?
C03O C02D C030 C04B -0.7(9) . . . . ?
C03P S00N C03E C02J 87.9(6) . . . . ?
C03P S00N C03E C050 -93.9(6) . . . . ?
C03P C02G C02S S00Q 178.9(6) . . . . ?
C03P C02G C02S C049 3.5(12) . . . . ?
C03R S00S O02O Ti08 -44.4(5) . . . . ?
C03R S00S C040 C05O -102.5(10) . . . . ?
C03R S00S C040 C033 80.0(7) . . . . ?
C03R C02L C03V S00D -175.5(5) . . . . ?
C03R C02L C03V C03M 6.3(9) . . . . ?
C03S C04E C40 C35 65.5(14) . . . . ?
C03S C04E C40 C37 -177.3(15) . . . . ?
C03S C04E C40 C38 -56.5(18) . . . . ?
C03S C04E C40 C34 -139.5(14) . . . . ?
C03S C04E C40 C36 130.6(16) . . . . ?
C03S C04E C40 C39 -29(2) . . . . ?
C03S C04E C041 C02X 0.2(12) . . . . ?
C03T S00M C046 C01Z 96.0(5) . . . . ?
C03T S00M C046 C04O -86.2(6) . . . . ?
C03T C02J C03E S00N 179.0(5) . . . . ?
C03T C02J C03E C050 0.9(9) . . . . ?
C03V S00D C02C C02B -76.1(6) . . . . ?
C03V S00D C02C C02Q 111.6(6) . . . . ?
C03V C02L C03R S00S 173.4(5) . . . . ?
C03V C02L C03R C04H -5.1(9) . . . . ?
C03W C04T C16 C85 -41.4(16) . . . . ?
C03W C04T C16 C83 108.9(15) . . . . ?
C03W C04T C16 C45 -150.2(11) . . . . ?
C03W C04T C16 C84 31.5(16) . . . . ?
C03W C04T C16 C82 141.9(18) . . . . ?
C03W C04T C16 C44 -115.7(19) . . . . ?
C03X S00J C02M C03I -74.9(7) . . . . ?
C03X S00J C02M C021 107.0(6) . . . . ?
C03X C04V C059 C04G 1.1(15) . . . . ?
C03X C04V C059 C33 174.7(12) . . . . ?
C03X C031 C034 S00H 172.6(5) . . . . ?
C03X C031 C034 C04G -4.5(10) . . . . ?
C03Z S00I C03B C01Y 102.8(6) . . . . ?
C03Z S00I C03B C04M -78.3(7) . . . . ?
C03Z C05B C064 C05O -9(2) . . . . ?
C03Z C05B C064 C72 177.8(13) . . . . ?
C03Z C033 C040 S00S 170.2(6) . . . . ?
C03Z C033 C040 C05O -7.2(14) . . . . ?
C04A C04T C16 C85 139.6(11) . . . . ?
C04A C04T C16 C83 -70.2(18) . . . . ?
C04A C04T C16 C45 30.8(13) . . . . ?
C04A C04T C16 C84 -147.6(14) . . . . ?
C04A C04T C16 C82 -37(2) . . . . ?
C04A C04T C16 C44 65.3(19) . . . . ?
C04B C04W C04Z C03O -2.7(13) . . . . ?
C04B C04W C53 C11 9(2) . . . . ?
C04B C04W C53 C50 120.1(19) . . . . ?
C04B C04W C53 C51 -108.5(19) . . . . ?
C04B C04W C53 C49 53(2) . . . . ?
C04B C04W C53 C52 -74(3) . . . . ?
C04B C04W C53 C54 152(2) . . . . ?
C04C C03G C020 O014 178.5(6) . . . . ?
C04C C03G C020 C02K -1.5(9) . . . . ?
C04C C04P C05H C06D -114.0(11) . . . . ?
C04C C04P C05H C062 -1.4(13) . . . . ?
C04C C04P C05H C069 122.5(10) . . . . ?
C04C C04P C044 C02K -2.3(10) . . . . ?
C04F C04N C8 C14 87.9(12) . . . . ?
C04F C04N C8 C17 -155.4(11) . . . . ?
C04F C04N C8 C19 -4.8(17) . . . . ?
C04F C04N C8 C15 -66(2) . . . . ?
C04F C04N C8 C76 119(2) . . . . ?
C04F C04N C8 C20 32(2) . . . . ?
C04H C03D C03M C03V 1.5(11) . . . . ?
C04H C03D C04Q C05Q -127.1(10) . . . . ?
C04H C03D C04Q C05R -6.0(13) . . . . ?
C04H C03D C04Q C068 119.5(11) . . . . ?
C04K C02U C036 C024 171.1(7) . . . . ?
C04N C04F C032 S00F -177.3(7) . . . . ?
C04N C04F C032 C021 6.2(13) . . . . ?
C04O C04S C05U C05T 122.8(9) . . . . ?
C04O C04S C05U C05Z -117.2(11) . . . . ?
C04O C04S C05U C063 4.6(12) . . . . ?
C04Q C03D C03M C03V 176.0(7) . . . . ?
C04Q C03D C04H C03R -174.4(7) . . . . ?
C04S C04O C046 S00M -177.0(5) . . . . ?
C04S C04O C046 C01Z 0.6(11) . . . . ?
C04U C03Y C045 C03F -176.1(7) . . . . ?
C04U C03Y C047 C043 176.2(6) . . . . ?
C04V C03X C031 O01Q -179.7(7) . . . . ?
C04V C03X C031 C034 4.6(10) . . . . ?
C04W C04B C030 S00F 176.8(7) . . . . ?
C04W C04B C030 C02D -2.3(12) . . . . ?
C04X C05S C92 C91 173.0(15) . . . . ?
C04X C05S C92 C86 -54.6(17) . . . . ?
C04X C05S C92 C89 61.0(17) . . . . ?
C04X C05S C92 C77 -151(4) . . . . ?
C04X C05S C92 C88 20(3) . . . . ?
C04X C05S C92 C90 112(3) . . . . ?
C04Y C05S C92 C91 -13(2) . . . . ?
C04Y C05S C92 C86 119.2(14) . . . . ?
C04Y C05S C92 C89 -125.2(13) . . . . ?
C04Y C05S C92 C77 23(4) . . . . ?
C04Y C05S C92 C88 -166(3) . . . . ?
C04Y C05S C92 C90 -74(3) . . . . ?
C04Z C04W C53 C11 -174.1(14) . . . . ?
C04Z C04W C53 C50 -63(2) . . . . ?
C04Z C04W C53 C51 69(2) . . . . ?
C04Z C04W C53 C49 -130.0(19) . . . . ?
C04Z C04W C53 C52 103(3) . . . . ?
C04Z C04W C53 C54 -31(3) . . . . ?
C05B C03Z C033 O01J -177.3(8) . . . . ?
C05B C03Z C033 C040 2.3(12) . . . . ?
C05B C064 C72 C66 -119(2) . . . . ?
C05B C064 C72 C68 -27(2) . . . . ?
C05B C064 C72 C70 123(2) . . . . ?
C05B C064 C72 C67 -57(2) . . . . ?
C05B C064 C72 C69 38(3) . . . . ?
C05B C064 C72 C71 -167(3) . . . . ?
C05H C04P C044 C02K 178.6(6) . . . . ?
C7 C052 C65 C03P 177.1(11) . . . . ?
C05O C064 C72 C66 67(2) . . . . ?
C05O C064 C72 C68 159.8(17) . . . . ?
C05O C064 C72 C70 -50(2) . . . . ?
C05O C064 C72 C67 130(2) . . . . ?
C05O C064 C72 C69 -135(2) . . . . ?
C05O C064 C72 C71 19(3) . . . . ?
C05S C04X C048 S00Q -179.6(9) . . . . ?
C05S C04X C048 C03U 2.7(14) . . . . ?
C05S C04Y C039 S00P -177.1(8) . . . . ?
C05S C04Y C039 C03U 0.2(14) . . . . ?
C1 C7 C052 C049 42.0(17) . . . . ?
C1 C7 C052 C65 -136.4(13) . . . . ?
C5 C7 C052 C049 -76.4(15) . . . . ?
C5 C7 C052 C65 105.2(12) . . . . ?
C81 C04D C035 C029 177.7(7) . . . . ?
C020 C02K C044 C04P 0.7(9) . . . . ?
C020 C03G C04C C04P -0.2(11) . . . . ?
C021 C02M C03I C04N 0.9(12) . . . . ?
C022 C024 C036 C02U -1.2(10) . . . . ?
C023 S00C O01I Ti02 63.8(3) . . . . ?
C023 S00C C02I C01W -98.9(6) . . . . ?
C023 S00C C02I C03S 82.3(5) . . . . ?
C023 C02F C02U C04K -170.7(6) . . . . ?
C023 C02F C02U C036 6.6(9) . . . . ?
C023 C022 C024 S00B -164.6(5) . . . . ?
C023 C022 C024 C036 7.9(9) . . . . ?
C024 S00B C043 C02A 109.3(5) . . . . ?
C024 S00B C043 C047 -72.0(5) . . . . ?
C024 C022 C023 S00C 166.4(4) . . . . ?
C024 C022 C023 C02F -7.5(9) . . . . ?
C025 S00K O01O Ti01 47.3(4) . . . . ?
C025 S00K C029 C01V -69.9(6) . . . . ?
C025 S00K C029 C035 115.9(6) . . . . ?
C025 C01X C026 S00A 177.1(4) . . . . ?
C025 C01X C026 C037 -3.0(9) . . . . ?
C025 C03K C042 C037 3.4(10) . . . . ?
C025 C03K C042 C057 -178.4(7) . . . . ?
C026 S00A C03J C01T 78.8(5) . . . . ?
C026 S00A C03J C04A -107.5(6) . . . . ?
C026 C01X C025 S00K -178.3(5) . . . . ?
C026 C01X C025 C03K 3.8(10) . . . . ?
C026 C037 C042 C03K -2.8(10) . . . . ?
C026 C037 C042 C057 178.9(7) . . . . ?
C27 C05E C050 C03E -174.5(10) . . . . ?
C27 C05E C056 C03T 176.2(11) . . . . ?
C028 S009 C02W C01V 78.6(5) . . . . ?
C028 S009 C02W C03L -106.7(5) . . . . ?
C028 C01U C02E S00O -178.8(4) . . . . ?
C028 C01U C02E C038 4.5(9) . . . . ?
C028 C02T C03H C038 -2.2(10) . . . . ?
C028 C02T C03H C054 178.6(7) . . . . ?
C029 S00K O01O Ti01 -60.7(4) . . . . ?
C029 S00K C025 C01X 100.1(6) . . . . ?
C029 S00K C025 C03K -81.8(6) . . . . ?
C029 C01V C02W S009 166.5(5) . . . . ?
C029 C01V C02W C03L -8.1(9) . . . . ?
C030 S00F C032 C04F 81.4(7) . . . . ?
C030 S00F C032 C021 -102.1(6) . . . . ?
C030 C02D C03O S00L -175.9(4) . . . . ?
C030 C02D C03O C04Z 1.8(9) . . . . ?
C030 C04B C04W C04Z 3.9(14) . . . . ?
C030 C04B C04W C53 -178.9(9) . . . . ?
C031 C03X C04V C059 -3.0(13) . . . . ?
C032 S00F C030 C02D 84.3(5) . . . . ?
C032 S00F C030 C04B -94.7(6) . . . . ?
C032 C04F C04N C03I -4.0(14) . . . . ?
C032 C04F C04N C8 175.2(10) . . . . ?
C033 C03Z C05B C064 5.5(17) . . . . ?
C034 S00H C02K C020 -93.5(5) . . . . ?
C034 S00H C02K C044 89.4(5) . . . . ?
C034 C04G C059 C04V -1.1(14) . . . . ?
C034 C04G C059 C33 -174.5(12) . . . . ?
C035 C04D C81 C75 -142.8(11) . . . . ?
C035 C04D C81 C74 -52.9(16) . . . . ?
C035 C04D C81 C79 114.9(16) . . . . ?
C035 C04D C81 C73 -103.8(18) . . . . ?
C035 C04D C81 C78 32.4(15) . . . . ?
C035 C04D C81 C80 151(2) . . . . ?
C036 C02U C04K C05G 166.1(9) . . . . ?
C036 C02U C04K C06E 38.4(11) . . . . ?
C036 C02U C04K C070 -76.0(11) . . . . ?
C037 C042 C057 C05Y 61.7(11) . . . . ?
C037 C042 C057 C06G -177.1(8) . . . . ?
C037 C042 C057 C066 -58.6(10) . . . . ?
C038 C03H C054 C05W 120.2(9) . . . . ?
C038 C03H C054 C05X -115.0(10) . . . . ?
C038 C03H C054 C06B 3.3(11) . . . . ?
C039 S00P C02Y C01Z -90.9(5) . . . . ?
C039 S00P C02Y C03N 91.3(5) . . . . ?
C039 C03U C048 S00Q -177.0(6) . . . . ?
C039 C03U C048 C04X 0.7(10) . . . . ?
C039 C04Y C05S C04X 2.8(15) . . . . ?
C039 C04Y C05S C92 -171.3(11) . . . . ?
C40 C04E C041 C02X 176.9(8) . . . . ?
C040 S00S O02O Ti08 64.8(5) . . . . ?
C040 S00S C03R C02L -102.9(6) . . . . ?
C040 S00S C03R C04H 75.6(6) . . . . ?
C040 C05O C064 C05B 4(2) . . . . ?
C040 C05O C064 C72 177.6(13) . . . . ?
C041 C04E C40 C35 -111.0(13) . . . . ?
C041 C04E C40 C37 6(2) . . . . ?
C041 C04E C40 C38 127.1(16) . . . . ?
C041 C04E C40 C34 44.1(16) . . . . ?
C041 C04E C40 C36 -45.8(19) . . . . ?
C041 C04E C40 C39 154.1(17) . . . . ?
C042 C03K C025 S00K 177.7(6) . . . . ?
C042 C03K C025 C01X -4.2(11) . . . . ?
C043 S00B C024 C022 -81.2(5) . . . . ?
C043 S00B C024 C036 106.5(6) . . . . ?
C043 C02A C03F S00R 173.4(4) . . . . ?
C043 C02A C03F C045 -7.4(9) . . . . ?
C044 C02K C020 O014 -178.9(5) . . . . ?
C044 C02K C020 C03G 1.2(8) . . . . ?
C044 C04P C05H C06D 65.0(11) . . . . ?
C044 C04P C05H C062 177.6(8) . . . . ?
C044 C04P C05H C069 -58.5(12) . . . . ?
C045 C03Y C04U C05A -115.1(9) . . . . ?
C045 C03Y C04U C05I 1.0(12) . . . . ?
C045 C03Y C04U C067 124.7(10) . . . . ?
C045 C03Y C047 C043 0.7(10) . . . . ?
C046 S00M C03T C02J -95.3(6) . . . . ?
C046 S00M C03T C056 88.2(7) . . . . ?
C046 C01Z C02Y S00P -177.6(4) . . . . ?
C046 C01Z C02Y C03N 0.1(8) . . . . ?
C046 C04O C04S C03N -0.7(11) . . . . ?
C046 C04O C04S C05U 180.0(7) . . . . ?
C047 C03Y C04U C05A 69.6(10) . . . . ?
C047 C03Y C04U C05I -174.3(8) . . . . ?
C047 C03Y C04U C067 -50.6(11) . . . . ?
C047 C03Y C045 C03F -0.8(10) . . . . ?
C048 S00Q C02S C02G 103.4(6) . . . . ?
C048 S00Q C02S C049 -81.2(8) . . . . ?
C048 C03U C039 S00P 175.1(5) . . . . ?
C048 C03U C039 C04Y -2.0(11) . . . . ?
C048 C04X C05S C04Y -4.3(16) . . . . ?
C048 C04X C05S C92 170.1(11) . . . . ?
C049 C052 C65 C03P -1.4(15) . . . . ?
C050 C05E C27 C13 162.8(17) . . . . ?
C050 C05E C27 C22 -77(3) . . . . ?
C050 C05E C27 C23 54(2) . . . . ?
C050 C05E C27 C21 2(3) . . . . ?
C050 C05E C27 C25 126(3) . . . . ?
C050 C05E C27 C26 -91(3) . . . . ?
C050 C05E C056 C03T -4.3(15) . . . . ?
C052 C7 C2 C4 97(3) . . . . ?
C052 C7 C4 C2 -103(3) . . . . ?
C53 C04W C04Z C03O 180.0(9) . . . . ?
C054 C03H C038 C02E -177.9(7) . . . . ?
C056 C05E C27 C13 -18(2) . . . . ?
C056 C05E C27 C22 102(3) . . . . ?
C056 C05E C27 C23 -126(2) . . . . ?
C056 C05E C27 C21 -178(2) . . . . ?
C056 C05E C27 C25 -55(3) . . . . ?
C056 C05E C27 C26 89(3) . . . . ?
C056 C05E C050 C03E 5.9(15) . . . . ?
C059 C04G C034 S00H -174.2(7) . . . . ?
C059 C04G C034 C031 2.8(12) . . . . ?
C064 C05O C040 S00S -173.3(12) . . . . ?
C064 C05O C040 C033 4(2) . . . . ?
C3 C7 C052 C049 170.6(13) . . . . ?
C3 C7 C052 C65 -8(2) . . . . ?
C10 C33 C059 C04G 2(2) . . . . ?
C10 C33 C059 C04V -171.5(15) . . . . ?
C24 C12 C051 C04J -6(2) . . . . ?
C24 C12 C051 C04M 176.5(16) . . . . ?
C62 C12 C051 C04J -131.6(12) . . . . ?
C62 C12 C051 C04M 51.3(14) . . . . ?
C87 C12 C051 C04J 111.3(16) . . . . ?
C87 C12 C051 C04M -65.8(19) . . . . ?
C28 C33 C059 C04G 119.8(14) . . . . ?
C28 C33 C059 C04V -53.3(17) . . . . ?
C31 C33 C059 C04G -137.7(14) . . . . ?
C31 C33 C059 C04V 49(2) . . . . ?
C41 C48 C058 C04L 43.0(19) . . . . ?
C41 C48 C058 C053 -133.7(15) . . . . ?
C42 C48 C058 C04L -73.7(19) . . . . ?
C42 C48 C058 C053 109.7(16) . . . . ?
C43 C48 C058 C04L 173.9(15) . . . . ?
C43 C48 C058 C053 -3(2) . . . . ?
C61 C12 C051 C04J 54(2) . . . . ?
C61 C12 C051 C04M -123.0(17) . . . . ?
C64 C12 C051 C04J 152(3) . . . . ?
C64 C12 C051 C04M -25(3) . . . . ?
C18 C12 C051 C04J -38(2) . . . . ?
C18 C12 C051 C04M 145.1(16) . . . . ?
C29 C33 C059 C04G 19(3) . . . . ?
C29 C33 C059 C04V -154(3) . . . . ?
C30 C33 C059 C04G 153(3) . . . . ?
C30 C33 C059 C04V -20(4) . . . . ?
C32 C33 C059 C04G -78(2) . . . . ?
C32 C33 C059 C04V 109(2) . . . . ?
C46 C48 C058 C04L -43(2) . . . . ?
C46 C48 C058 C053 140.8(19) . . . . ?
C47 C48 C058 C04L 144(2) . . . . ?
C47 C48 C058 C053 -33(3) . . . . ?
C56 C48 C058 C04L -132.3(16) . . . . ?
C56 C48 C058 C053 51.0(18) . . . . ?
Na01 Ti02 O00W Ti07 -110.6(4) . . . . ?
Na01 Ti05 O00T Ti02 94.5(12) . . . . ?
Na01 Ti07 O00W Ti02 111.7(4) . . . . ?
Na01 Ti07 O01B Ti01 110.0(2) . . . . ?
Na01 Ti07 O01H C02R 124.5(6) . . . . ?
Na01 S00F C030 C02D -27.2(5) . . . . ?
Na01 S00F C030 C04B 153.8(5) . . . . ?
Na01 S00F C032 C04F -173.7(6) . . . . ?
Na01 S00F C032 C021 2.8(7) . . . . ?
Na01 O01F C021 C02M 174.9(5) . . . . ?
Na01 O01F C021 C032 -9.1(9) . . . . ?
Na01 O015 C02D C03O -145.8(5) . . . . ?
Na01 O015 C02D C030 34.8(6) . . . . ?
O1 Ti02 O00W Ti07 -64.0(3) . . . . ?
O1 Ti02 O00W Na01 46.57(18) . . . . ?
O1 C01W C02I S00C 0.7(9) . . . . ?
O1 C01W C02I C03S 179.4(6) . . . . ?
O1 C01W C02X S00E 0.4(8) . . . . ?
O1 C01W C02X C041 -178.7(6) . . . . ?
C2 C7 C052 C049 130(5) . . . . ?
C2 C7 C052 C65 -48(5) . . . . ?
C4 C7 C052 C049 -149(4) . . . . ?
C4 C7 C052 C65 33(4) . . . . ?
C6 C7 C052 C049 5(6) . . . . ?
C6 C7 C052 C65 -173(5) . . . . ?
C6 C7 C2 C4 -128(4) . . . . ?
C6 C7 C4 C2 104(7) . . . . ?

loop_
_smtbx_masks_void_nr
_smtbx_masks_void_average_x
_smtbx_masks_void_average_y
_smtbx_masks_void_average_z
_smtbx_masks_void_volume
_smtbx_masks_void_count_electrons
_smtbx_masks_void_content
1 -0.081 -0.778 -0.470 7207.5 1475.3 ?
2 0.092 -0.009 0.970 113.1 25.7 ?
3 0.092 0.509 0.470 113.1 25.6 ?
4 0.500 0.500 0.000 230.3 51.8 ?
5 0.500 1.000 0.500 230.3 51.8 ?
6 0.908 0.009 0.030 113.1 24.9 ?
7 0.908 0.491 0.530 113.1 25.0 ?
